data_7135385
loop_
_publ_author_name
'Colliard, Ian'
'Deblonde, Gauthier J.-P.'

_publ_section_title
;
 Actinide complexes with Wells-Dawson polyoxometalates (part 1): americium
 and curium.
;
_journal_issue 13
_journal_name_full 'Chemical communications (Cambridge, England)'
_journal_page_first 4018
_journal_page_last 4022
_journal_paper_doi 10.1039/d5cc06999h
_journal_volume 62
_journal_year 2026
_chemical_formula_moiety '2(C160 H187 N5 O6 S Se), 6.5(C H Cl3), 4(C2 H3 N)'
_chemical_formula_sum 'C334.5 H392.5 Cl19.5 N14 O12 S2 Se2'
_chemical_formula_weight 5714.42
_space_group_crystal_system triclinic
_space_group_IT_number 1
_space_group_name_Hall 'P 1'
_space_group_name_H-M_alt 'P 1'
_atom_sites_solution_hydrogens geom
_atom_sites_solution_primary iterative
_audit_creation_date 2025-06-24
_audit_creation_method
;
Olex2 1.5
(compiled 2025.05.31 svn.r86d253d1 for OlexSys, GUI svn.r7254)
;
_audit_update_record
;
2025-11-30 deposited with the CCDC.	2026-01-14 downloaded from the CCDC.
;
_cell_angle_alpha 99.146(11)
_cell_angle_beta 105.50(4)
_cell_angle_gamma 97.73(3)
_cell_formula_units_Z 1
_cell_length_a 19.264(12)
_cell_length_b 21.682(9)
_cell_length_c 22.237(12)
_cell_measurement_reflns_used 4572
_cell_measurement_temperature 100(2)
_cell_measurement_theta_max 33.2
_cell_measurement_theta_min 0.573
_cell_volume 8682(8)
_computing_molecular_graphics 'Olex2 1.5 (Dolomanov et al., 2009)'
_computing_publication_material 'Olex2 1.5 (Dolomanov et al., 2009)'
_computing_structure_refinement 'SHELXL 2019/3 (Sheldrick, 2015)'
_computing_structure_solution 'olex2.solve 1.5 (Bourhis et al., 2015)'
_diffrn_ambient_temperature 100(2)
_diffrn_measured_fraction_theta_full 0.804
_diffrn_measured_fraction_theta_max 0.804
_diffrn_measurement_device_type 'EIGER 4M DECTRIS'
_diffrn_measurement_method 'Phi scan'
_diffrn_radiation_type Synchrotron
_diffrn_radiation_wavelength 1.000
_diffrn_reflns_av_R_equivalents 0.0616
_diffrn_reflns_av_unetI/netI 0.1130
_diffrn_reflns_Laue_measured_fraction_full 0.804
_diffrn_reflns_Laue_measured_fraction_max 0.804
_diffrn_reflns_limit_h_max 20
_diffrn_reflns_limit_h_min -19
_diffrn_reflns_limit_k_max 21
_diffrn_reflns_limit_k_min -21
_diffrn_reflns_limit_l_max 22
_diffrn_reflns_limit_l_min -23
_diffrn_reflns_number 32531
_diffrn_reflns_point_group_measured_fraction_full 0.632
_diffrn_reflns_point_group_measured_fraction_max 0.632
_diffrn_reflns_theta_full 32.300
_diffrn_reflns_theta_max 32.300
_diffrn_reflns_theta_min 1.362
_diffrn_source 'SPring-8 BL26B1'
_exptl_absorpt_coefficient_mu 0.671
_exptl_absorpt_correction_type empirical
_exptl_crystal_colour 'clear colourless'
_exptl_crystal_colour_lustre clear
_exptl_crystal_colour_primary colourless
_exptl_crystal_density_diffrn 1.093
_exptl_crystal_description needle
_exptl_crystal_F_000 3025
_exptl_crystal_recrystallization_method 'recrystallization from CHCl3/MeCN'
_exptl_crystal_size_max 0.11
_exptl_crystal_size_mid 0.11
_exptl_crystal_size_min 0.02
_refine_diff_density_max 0.926
_refine_diff_density_min -0.948
_refine_diff_density_rms 0.079
_refine_ls_abs_structure_details
;
 Flack x determined using 8905 quotients [(I+)-(I-)]/[(I+)+(I-)]
 (Parsons, Flack and Wagner, Acta Cryst. B69 (2013) 249-259).
;
_refine_ls_abs_structure_Flack 0.090(15)
_refine_ls_extinction_method none
_refine_ls_goodness_of_fit_ref 1.057
_refine_ls_hydrogen_treatment constr
_refine_ls_matrix_type full
_refine_ls_number_parameters 2942
_refine_ls_number_reflns 28041
_refine_ls_number_restraints 27
_refine_ls_restrained_S_all 1.057
_refine_ls_R_factor_all 0.0867
_refine_ls_R_factor_gt 0.0842
_refine_ls_shift/su_max 0.003
_refine_ls_shift/su_mean 0.000
_refine_ls_structure_factor_coef Fsqd
_refine_ls_weighting_details 'w=1/[\s^2^(Fo^2^)+(0.1724P)^2^+3.0741P] where P=(Fo^2^+2Fc^2^)/3'
_refine_ls_weighting_scheme calc
_refine_ls_wR_factor_gt 0.2322
_refine_ls_wR_factor_ref 0.2367
_reflns_Friedel_coverage 0.572
_reflns_Friedel_fraction_full 0.460
_reflns_Friedel_fraction_max 0.460
_reflns_number_gt 26170
_reflns_number_total 28041
_reflns_threshold_expression 'I > 2\s(I)'
_cod_data_source_file d5cc06999h2.cif
_cod_data_source_block BpscSec-SePTU-ProProOMe
_cod_original_formula_sum 'C334.50 H392.50 Cl19.50 N14 O12 S2 Se2'
_cod_database_code 7135385
_shelx_shelxl_version_number 2019/3
_shelx_space_group_comment
;
The symmetry employed for this shelxl refinement is uniquely defined
by the following loop, which should always be used as a source of
symmetry information in preference to the above space-group names.
They are only intended as comments.
;
_shelx_estimated_absorpt_t_max 0.987
_shelx_estimated_absorpt_t_min 0.930
_olex2_refinement_description
;
1. Fixed Uiso
 At 1.2 times of:
  All C(H) groups, All C(H,H) groups, All C(H,H,H,H) groups, All N(H) groups
 At 1.5 times of:
  All C(H,H,H) groups
2. Restrained distances
 C101-C82
 1.514 with sigma of 0.1
 C82-C101
 1.514 with sigma of 0.1
 C4-C82A
 1.514 with sigma of 0.1
 Cl21-C57 \\sim Cl23-C57 \\sim Cl22-C57
 with sigma of 0.1
 C053-C0AI \\sim C053-C2
 with sigma of 0.02
 C17-C09M \\sim C0AV-C09M
 with sigma of 0.1
 O092-C77 \\sim O0-C77A
 with sigma of 0.02
 C07K-O092 \\sim C07K-O0
 with sigma of 0.02
 C07K-C77 \\sim C07K-C77A
 with sigma of 0.04
 C82-C101 \\sim C82A-C4
 with sigma of 0.02
 C0AT-C82 \\sim C0AT-C82A
 with sigma of 0.04
 C035-C093 \\sim C035-C7
 with sigma of 0.02
 C06Y-C093 \\sim C06Y-C7
 with sigma of 0.02
 C50-C09M \\sim C0AR-C09M
 with sigma of 0.1
 Cl5-C1 \\sim Cl3-C1 \\sim Cl6-C1
 with sigma of 0.1
 C053-C09E \\sim C053-C3
 with sigma of 0.02
 C0AT-C101 \\sim C0AT-C4
 with sigma of 0.02
3. Uiso/Uaniso restraints and constraints
Uanis(C0A2) = Uanis(C0AW)
Uanis(C09M) = Uanis(C0AV) = Uanis(C17)
Uanis(C35) = Uanis(C08A) = Uanis(C08Y)
Uanis(C02I) = Uanis(C01E) = Uanis(C04F) = Uanis(C082) = Uanis(C05Y) =
Uanis(C05K)
Uanis(C82) = Uanis(C101) = Uanis(C0AT)
Uiso(C4) = Uiso(C82A)
Uanis(C08F) = Uanis(C23A) = Uanis(C0)
Uanis(C0AL) = Uanis(C0AM) = Uanis(C08T)
Uanis(C08U) = Uanis(C0AW)
Uanis(C081) = Uanis(C02L) = Uanis(C01T) = Uanis(C023)
Uanis(C081) = Uanis(C08S) = Uanis(C09V)
Uanis(C050) = Uanis(C06D)
Uanis(C038) = Uanis(C02J) = Uanis(C01G) = Uanis(C01T) = Uanis(C023) =
Uanis(C02L)
Uanis(C025) = Uanis(C01P) = Uanis(C03T) = Uanis(C069) = Uanis(C05W) =
Uanis(C04E)
Uanis(C09T) = Uanis(C08B) = Uanis(C095)
Uanis(C08X) = Uanis(C071) = Uanis(C0A6)
Uanis(C02Z) = Uanis(C02B) = Uanis(C032) = Uanis(C01M) = Uanis(C02G) =
Uanis(C030)
Uanis(C00T) = Uanis(C016) = Uanis(C043) = Uanis(C02D)
Uanis(C02Y) = Uanis(C084) = Uanis(C05D) = Uanis(C068) = Uanis(C03W) =
Uanis(C04P)
Uanis(C010) = Uanis(C02P) = Uanis(C01J) = Uanis(C01R) = Uanis(C01V) =
Uanis(C019)
Uanis(C03Q) = Uanis(C029) = Uanis(C04O) = Uanis(C01H)
Uanis(C04Q) = Uanis(C027) = Uanis(C048)
Uanis(C093) = Uanis(C06Y) = Uanis(C035)
Uanis(C08K) = Uanis(C065) = Uanis(C04I)
Uanis(C01L) = Uanis(C03Q) = Uanis(C01H) = Uanis(C029) = Uanis(C04O) =
Uanis(C04B)
Uanis(C02H) = Uanis(C01F) = Uanis(C021) = Uanis(C018) = Uanis(C00V) =
Uanis(C01X)
Uanis(C0A1) = Uanis(C090) = Uanis(C086)
Uanis(C03I) = Uanis(C022) = Uanis(C01N) = Uanis(C00W) = Uanis(C04S) =
Uanis(C04J)
Uanis(Cl11) = Uanis(Cl9) = Uanis(Cl10)
Uanis(Cl23) = Uanis(Cl21) = Uanis(Cl22)
Uanis(Cl22) = Uanis(Cl21) = Uanis(Cl23)
Uanis(C057) = Uanis(C09P) = Uanis(C09K)
Uanis(C0AI) = Uanis(C09E)
Uanis(C06I) = Uanis(C047) = Uanis(C03O) = Uanis(C03N) = Uanis(C063) =
Uanis(C089)
Uanis(C07E) = Uanis(C07S) = Uanis(C056) = Uanis(C026) = Uanis(C03X) =
Uanis(C06E)
Uanis(C077) = Uanis(C05A) = Uanis(C085) = Uanis(C07W) = Uanis(C06D) =
Uanis(C050)
4. Rigid body (RIGU) restrains
 O092, C77
 with sigma for 1-2 distances of 0.01 and sigma for 1-3 distances of 0.01
 C77A, O0
 with sigma for 1-2 distances of 0.01 and sigma for 1-3 distances of 0.01
 C5, C6
 with sigma for 1-2 distances of 0.01 and sigma for 1-3 distances of 0.01
 C08W, C05N
 with sigma for 1-2 distances of 0.01 and sigma for 1-3 distances of 0.01
5. Others
 Sof(H05A)=Sof(C2)=Sof(H2A)=Sof(H2B)=Sof(H2C)=Sof(C3)=Sof(H3A)=Sof(H3B)=
 Sof(H3C)=1-FVAR(1)
 Sof(H053)=Sof(C09E)=Sof(H09I)=Sof(H09J)=Sof(H09K)=Sof(C0AI)=Sof(H0AP)=
 Sof(H0AQ)=Sof(H0AR)=FVAR(1)
 Sof(H58)=Sof(C0AR)=Sof(H34)=Sof(H83)=Sof(H84)=Sof(C50)=Sof(H50A)=Sof(H50B)=
 Sof(H50C)=1-FVAR(2)
 Sof(H18)=Sof(C0AV)=Sof(H35)=Sof(H87)=Sof(H88)=Sof(C17)=Sof(H17A)=Sof(H17B)=
 Sof(H17C)=FVAR(2)
 Sof(H0AX)=Sof(H0AY)=Sof(C82A)=Sof(H82D)=Sof(H82E)=Sof(H82F)=Sof(C4)=Sof(H4A)=
 Sof(H4B)=1-FVAR(3)
 Sof(H0AV)=Sof(H0AW)=Sof(C82)=Sof(H82A)=Sof(H82B)=Sof(H82C)=Sof(C101)=
 Sof(H10A)=Sof(H10B)=FVAR(3)
 Sof(O0)=Sof(C77A)=Sof(H77D)=Sof(H77E)=Sof(H77F)=1-FVAR(4)
 Sof(O092)=Sof(C77)=Sof(H77A)=Sof(H77B)=Sof(H77C)=FVAR(4)
 Sof(H03C)=Sof(H03D)=Sof(HG)=Sof(HH)=Sof(C7)=Sof(H7A)=Sof(H7B)=1-FVAR(5)
 Sof(H03A)=Sof(H03B)=Sof(H06V)=Sof(H06Y)=Sof(C093)=Sof(H09D)=Sof(H09E)=FVAR(5)
 Fixed Sof: Cl22(0.5) Cl21(0.5) Cl23(0.5) C57(0.5) H57(0.5)
6.a Ternary CH refined with riding coordinates:
 C02A(H02A), C02Q(H02Q), C02U(H02U), C036(H036), C03J(H03J), C042(H042),
 C044(H044), C04A(H04A), C04N(H04N), C04R(H04R), C051(H051), C053(H053),
 C053(H05A), C057(H057), C05B(H05K), C05C(H05C), C05E(H05L), C05O(H05R),
 C05P(H05T), C06A(H1), C06P(H4), C06U(H06U), C06W(H06W), C071(H071), C072(H072),
  C07N(H07N), C07V(H07V), C07X(H07Z), C080(H080), C081(H081), C083(H083),
 C088(H088), C08A(H08O), C08B(H08Q), C08D(H08U), C08F(H08G), C08J(H08K),
 C08P(H08P), C08U(H8), C09C(H42), C09M(H58), C09M(H18), C09O(H43), C0AJ(H44),
 C0AS(H41), C57(H57), C1(H1A)
6.b Secondary CH2 refined with riding coordinates:
 C035(H03A,H03B), C035(H03C,H03D), C061(H06,H), C064(H06A,H06B), C06J(H06H,
 H06J), C06K(H06K,H06L), C06M(H06M,H06N), C06Y(H06V,H06Y), C06Y(HG,HH),
 C08Z(H12,HW), C093(H09D,H09E), C09F(H14,H50), C09R(H19,H60), C09Z(H24,H67),
 C0A2(H26,H70), C0AT(H0AV,H0AW), C0AT(H0AX,H0AY), C0AW(H36,H89), C101(H10A,
 H10B), C15(H15A,H15B), C4(H4A,H4B), C5(H5A,H5B), C7(H7A,H7B)
6.c Me refined with riding coordinates:
 C06L(H3,HC,HD), C08Y(H11,HU,HV), C0AV(H35,H87,H88), C26(H26A,H26B,H26C),
 C77(H77A,H77B,H77C), C82(H82A,H82B,H82C), C2(H2A,H2B,H2C), C82A(H82D,H82E,
 H82F), C77A(H77D,H77E,H77F)
6.d Aromatic/amide H refined with riding coordinates:
 N00U(H00U), C00V(H00V), C00X(H00X), N012(H012), C017(H017), C019(H019),
 C01B(H01B), C01D(H01D), C01H(H01H), C01K(H01K), C01M(H01M), C01N(H01N),
 C01Q(H01Q), C01R(H01R), C01S(H01S), C01T(H01T), C01U(H01U), C020(H020),
 C021(H021), C024(H024), C02B(H02F), C02C(H02G), C02D(H02D), C02E(H02H),
 C02H(H02I), C02J(H02J), C02K(H02K), C02L(H02L), C02M(H02M), C02P(H02P),
 C02R(H02R), C02V(H02V), C02W(H02W), C02X(H02X), C030(H030), C03A(H03E),
 C03F(H03F), C03I(H03I), C03K(H03K), C03L(H03L), C03M(H03M), C03Q(H03Q),
 C03R(H03R), C03T(H03T), C03U(H03U), C03W(H03W), C040(H040), C047(H047),
 C04I(H04I), C04J(H04J), C04O(H04O), C04P(H04P), C04V(H04V), C04Z(H04Z),
 C058(H058), C059(H059), C05A(H05J), C05F(H05M), C05I(H05I), C05K(H05N),
 C05S(H05S), C05W(H05X), C05X(H05Y), C05Y(H05Z), C062(H062), C065(H065),
 C068(H068), C069(H069), C06E(H06E), C06F(H06F), C06I(H06I), N06X(H06X),
 C06Z(H06Z), C075(H075), C076(H076), C077(H077), C07B(H07O), C07E(H07G),
 C07G(H07W), C07I(H07X), C07P(H07P), C07S(H07S), C07T(H07T), C082(H082),
 C085(H085), C089(H089), C08K(H08Y), C08L(H08Z), C08M(H08), C08T(H7),
 C090(H090), N096(H096), C09S(H20), C09X(H23), C0AL(H30), C0AM(H31)
6.e Idealised Me refined as rotating group:
 C02T(H02B,H02C,H02E), C04W(H04B,H04C,H04D), C05J(H05B,H05D,H05E), C05N(H05O,
 H05P,H05Q), C05Q(H05U,H05V,H05W), C05T(H05F,H05G,H05H), C06B(H2,HA,HB),
 C06H(H06C,H06D,H06G), C06R(H06O,H06P,H06Q), C06S(H5,HE,HF), C06T(H06R,H06S,
 H06T), C070(H07K,H07L,H07M), C073(H07A,H07B,H07C), C074(H07D,H07E,H07F),
 C07D(H07Q,H07R,H07U), C07M(H07Y,HI,HJ), C07U(H07H,H07I,H07J), C07Z(H07,HK,HL),
 C087(H08A,H08B,H08C), C08C(H08R,H08S,H08T), C08E(H08D,H08E,H08F), C08H(H08H,
 H08I,H08J), C08I(H08V,H08W,H08X), C08Q(H08L,H08M,H08N), C08R(H39,HM,HN),
 C08S(H6,HO,HP), C08W(H9,HQ,HR), C08X(H10,HS,HT), C091(H09A,H09B,H09C),
 C094(H38,HX,HY), C095(H09,HZ,H45), C097(H13,H46,H47), C098(H37,H48,H49),
 C09B(H09F,H09G,H09H), C09E(H09I,H09J,H09K), C09H(H15,H51,H52), C09I(H16,H53,
 H54), C09J(H17,H55,H56), C09K(H09L,H09M,H09N), C09L(H09O,H09P,H09Q), C09N(H09R,
 H09S,H09T), C09P(H09U,H09V,H09W), C09Q(H09X,H09Y,H59), C09T(H21,H61,H62),
 C09U(H09Z,H63,H64), C09V(H22,H65,H66), C0A0(H25,H68,H69), C0A3(H0AA,H0AB,H0AC),
  C0A5(H0AD,H0AE,H0AF), C0A6(H27,H71,H72), C0A9(H0AG,H0AH,H0AI), C0AB(H40,H73,
 H74), C0AD(H0AJ,H0AK,H0AL), C0AE(H28,H75,H76), C0AF(H0AM,H0AN,H0AO), C0AI(H0AP,
 H0AQ,H0AR), C0AK(H29,H77,H78), C0AN(H32,H79,H80), C0AO(H0AS,H0AT,H0AU),
 C0AQ(H33,H81,H82), C0AR(H34,H83,H84), C0AU(H0AZ,H85,H86), C35(H35A,H35B,H35C),
 C50(H50A,H50B,H50C), C0(H0A,H0B,H0C), C23A(H23A,H23B,H23C), C3(H3A,H3B,H3C),
 C17(H17A,H17B,H17C), C6(H6A,H6B,H6C)
;
_smtbx_masks_void_probe_radius 1.2
_smtbx_masks_void_truncation_radius 1.2
_olex2_submission_special_instructions 'No special instructions were received'

loop_
_space_group_symop_operation_xyz
'x, y, z'

loop_
_atom_site_label
_atom_site_type_symbol
_atom_site_fract_x
_atom_site_fract_y
_atom_site_fract_z
_atom_site_U_iso_or_equiv
_atom_site_adp_type
_atom_site_occupancy
_atom_site_site_symmetry_order
_atom_site_calc_flag
_atom_site_refinement_flags_posn
_atom_site_refinement_flags_adp
_atom_site_refinement_flags_occupancy
_atom_site_disorder_assembly
_atom_site_disorder_group
Se01 Se 0.77009(7) 0.82747(6) 0.49036(6) 0.0542(4) Uani 1 1 d . . . . .
Se02 Se 0.05537(8) 0.17057(9) 0.35473(8) 0.0768(5) Uani 1 1 d . . . . .
Cl4 Cl 0.24628(15) 0.39797(17) 0.12390(13) 0.0703(9) Uani 1 1 d . . . . .
S004 S 0.66328(16) 0.82377(15) 0.42119(14) 0.0592(8) Uani 1 1 d . . . . .
Cl7 Cl 0.10364(18) 0.36052(15) 0.03435(18) 0.0832(11) Uani 1 1 d . . . . .
Cl18 Cl 0.0753(2) 0.28914(18) 0.5969(2) 0.0880(11) Uani 1 1 d . . . . .
Cl2 Cl 0.7527(3) 0.4774(2) 1.0453(2) 0.1015(12) Uani 1 1 d . . . . .
Cl8 Cl 0.2055(2) 0.46239(19) 0.01860(18) 0.0904(11) Uani 1 1 d . . . . .
Cl1 Cl 0.8615(2) 0.57693(16) 1.03533(19) 0.0904(12) Uani 1 1 d . . . . .
Cl Cl 0.72214(18) 0.5434(2) 0.94084(14) 0.0868(12) Uani 1 1 d . . . . .
S00B S 0.02215(19) 0.2344(3) 0.2888(2) 0.1010(15) Uani 1 1 d . . . . .
Cl20 Cl -0.0578(2) 0.2157(2) 0.5081(3) 0.1094(15) Uani 1 1 d . . . . .
Cl13 Cl 1.0213(3) 0.6438(3) 0.3993(3) 0.1154(15) Uani 1 1 d . . . . .
Cl19 Cl -0.0423(3) 0.2436(3) 0.6438(3) 0.1218(17) Uani 1 1 d . . . . .
Cl11 Cl 1.0134(4) 0.9719(3) 0.3792(3) 0.1533(14) Uani 1 1 d . . . . .
Cl12 Cl 0.9024(3) 0.6272(3) 0.4526(4) 0.140(2) Uani 1 1 d . . . . .
O00H O 0.2865(3) 0.3103(3) 0.5110(3) 0.0383(16) Uani 1 1 d . . . . .
O00I O 0.6847(3) 0.6150(3) 0.5523(3) 0.0358(15) Uani 1 1 d . . . . .
Cl14 Cl 0.9853(5) 0.7504(3) 0.4703(6) 0.197(4) Uani 1 1 d . . . . .
O00L O 0.0813(4) 0.1161(4) 0.4578(3) 0.0539(19) Uani 1 1 d . . . . .
Cl5 Cl 0.3390(4) 0.1783(3) 0.8696(5) 0.172(3) Uani 1 1 d D . . . .
Cl10 Cl 0.9910(4) 0.8596(3) 0.2803(3) 0.1533(14) Uani 1 1 d . . . . .
O00O O 0.0832(4) 0.1215(3) 0.6119(4) 0.0521(19) Uani 1 1 d . . . . .
Cl3 Cl 0.2260(3) 0.0723(3) 0.7919(3) 0.1357(19) Uani 1 1 d D . . . .
N00Q N 0.0473(4) 0.0162(3) 0.5750(4) 0.040(2) Uani 1 1 d . . . . .
O00R O -0.0229(4) 0.0750(5) 0.6980(4) 0.067(2) Uani 1 1 d . . . . .
C00S C 0.2143(5) 0.3446(4) 0.3171(4) 0.027(2) Uani 1 1 d . . . . .
C00T C 0.3519(5) 0.2497(4) 0.3940(4) 0.0292(10) Uani 1 1 d . . . . .
N00U N 0.2338(4) 0.2097(4) 0.4616(4) 0.0393(19) Uani 1 1 d . . . . .
H00U H 0.237779 0.174413 0.438050 0.047 Uiso 1 1 calc R U . . .
C00V C 0.7962(5) 0.6378(4) 0.7982(4) 0.0319(9) Uani 1 1 d . . . . .
H00V H 0.834163 0.627753 0.830188 0.038 Uiso 1 1 calc R U . . .
C00W C 0.3870(5) 0.4297(4) 0.7426(4) 0.0348(8) Uani 1 1 d . . . . .
C00X C 0.4074(5) 0.2306(5) 0.3705(4) 0.040(2) Uani 1 1 d . . . . .
H00X H 0.404887 0.230724 0.327234 0.048 Uiso 1 1 calc R U . . .
C00Y C 0.6797(4) 0.6698(4) 0.5721(4) 0.0290(19) Uiso 1 1 d . . . . .
Cl6 Cl 0.3749(4) 0.0614(4) 0.8275(6) 0.207(4) Uani 1 1 d D . . . .
C010 C 0.5404(4) 0.7033(4) 0.4897(3) 0.0249(7) Uani 1 1 d . . . . .
O011 O 0.8880(4) 0.7991(4) 0.5728(4) 0.060(2) Uani 1 1 d . . . . .
N012 N 0.7270(4) 0.7205(4) 0.5734(4) 0.044(2) Uani 1 1 d . . . . .
H012 H 0.724539 0.757954 0.594008 0.053 Uiso 1 1 calc R U . . .
C013 C 0.1970(4) 0.4073(4) 0.3243(4) 0.028(2) Uani 1 1 d . . . . .
C014 C 0.6793(4) 0.0574(4) 0.6566(4) 0.034(2) Uani 1 1 d . . . . .
C015 C 0.4420(5) 0.7939(4) 0.3739(4) 0.031(2) Uani 1 1 d . . . . .
C016 C 0.3559(5) 0.2463(4) 0.4602(4) 0.0292(10) Uani 1 1 d . . . . .
C017 C 0.1872(5) 0.4397(5) 0.3823(5) 0.039(3) Uani 1 1 d . . . . .
H017 H 0.196107 0.420768 0.418645 0.047 Uiso 1 1 calc R U . . .
C018 C 0.7575(5) 0.5894(4) 0.7453(4) 0.0319(9) Uani 1 1 d . . . . .
C019 C 0.5050(4) 0.7482(4) 0.4656(4) 0.0249(7) Uani 1 1 d . . . . .
H019 H 0.492351 0.779693 0.493506 0.030 Uiso 1 1 calc R U . . .
C01A C 0.5646(4) 0.6075(4) 0.3379(3) 0.0237(19) Uani 1 1 d . . . . .
C01B C 0.5994(5) 0.5166(5) 0.2559(4) 0.039(2) Uani 1 1 d . . . . .
H01B H 0.609119 0.484458 0.226572 0.047 Uiso 1 1 calc R U . . .
C01C C 0.1658(4) 0.4982(5) 0.2780(4) 0.033(2) Uani 1 1 d . . . . .
C01D C 0.1543(4) 0.5266(4) 0.3347(4) 0.030(2) Uani 1 1 d . . . . .
H01D H 0.138816 0.566450 0.337495 0.036 Uiso 1 1 calc R U . . .
C01E C 0.8871(7) 0.9272(5) 0.9089(5) 0.0588(14) Uani 1 1 d . . . . .
C01F C 0.6867(5) 0.6670(4) 0.7054(4) 0.0319(9) Uani 1 1 d . . . . .
C01G C 0.4236(5) 0.2720(5) 0.6728(5) 0.0424(8) Uani 1 1 d . . . . .
C01H C 0.1225(6) 0.2103(5) 0.1332(4) 0.0454(11) Uani 1 1 d . . . . .
H01H H 0.128414 0.253895 0.130605 0.054 Uiso 1 1 calc R U . . .
C01I C 0.6222(5) 0.6831(4) 0.6604(4) 0.031(2) Uani 1 1 d . . . . .
C01J C 0.5448(4) 0.6586(4) 0.3823(4) 0.0249(7) Uani 1 1 d . . . . .
C01K C 0.3841(5) 0.8056(5) 0.3955(4) 0.038(2) Uani 1 1 d . . . . .
H01K H 0.373879 0.785233 0.427791 0.046 Uiso 1 1 calc R U . . .
C01L C 0.0852(6) 0.1618(4) 0.0804(4) 0.0454(11) Uani 1 1 d . . . . .
C01M C 0.7857(4) 0.4972(4) 0.7919(4) 0.0305(8) Uani 1 1 d . . . . .
H01M H 0.783369 0.520178 0.831191 0.037 Uiso 1 1 calc R U . . .
C01N C 0.4060(5) 0.3826(4) 0.7027(4) 0.0348(8) Uani 1 1 d . . . . .
H01N H 0.419765 0.392308 0.666770 0.042 Uiso 1 1 calc R U . . .
C01O C 0.6166(4) 0.0711(4) 0.6814(4) 0.025(2) Uani 1 1 d . . . . .
C01P C 0.7452(6) 0.3693(5) 0.8530(5) 0.0460(10) Uani 1 1 d . . . . .
C01Q C 0.5679(4) 0.5501(4) 0.3509(4) 0.033(2) Uani 1 1 d . . . . .
H01Q H 0.556922 0.541536 0.388325 0.039 Uiso 1 1 calc R U . . .
C01R C 0.5073(4) 0.7037(4) 0.3604(4) 0.0249(7) Uani 1 1 d . . . . .
H01R H 0.495045 0.703549 0.316090 0.030 Uiso 1 1 calc R U . . .
C01S C 0.6029(5) 0.0457(5) 0.7297(4) 0.036(2) Uiso 1 1 d . . . . .
H01S H 0.632473 0.017373 0.747048 0.043 Uiso 1 1 calc R U . . .
C01T C 0.4571(5) 0.2227(5) 0.6959(5) 0.0424(8) Uani 1 1 d . . . . .
H01T H 0.467060 0.221498 0.739859 0.051 Uiso 1 1 calc R U . . .
C01U C 0.1849(4) 0.4397(4) 0.2729(4) 0.028(2) Uani 1 1 d . . . . .
H01U H 0.190220 0.419959 0.233542 0.033 Uiso 1 1 calc R U . . .
C01V C 0.4864(4) 0.7488(4) 0.3983(4) 0.0249(7) Uani 1 1 d . . . . .
C01W C 0.2880(5) 0.2676(4) 0.3510(4) 0.032(2) Uani 1 1 d . . . . .
C01X C 0.7830(5) 0.6980(4) 0.8065(4) 0.0319(9) Uani 1 1 d . . . . .
C01Y C 0.1649(4) 0.4982(4) 0.3860(4) 0.029(2) Uani 1 1 d . . . . .
C01Z C 0.7481(5) 0.1010(5) 0.6785(5) 0.047(3) Uani 1 1 d . . . . .
C020 C 0.2693(4) 0.3263(4) 0.3634(4) 0.027(2) Uani 1 1 d . . . . .
H020 H 0.293379 0.354587 0.403096 0.033 Uiso 1 1 calc R U . . .
C021 C 0.7027(5) 0.6052(4) 0.6970(4) 0.0319(9) Uani 1 1 d . . . . .
H021 H 0.676904 0.574520 0.659354 0.038 Uiso 1 1 calc R U . . .
C022 C 0.4049(5) 0.3213(4) 0.7151(4) 0.0348(8) Uani 1 1 d . . . . .
C023 C 0.4762(5) 0.1745(5) 0.6545(5) 0.0424(8) Uani 1 1 d . . . . .
C024 C 0.4655(5) 0.2116(5) 0.4087(5) 0.044(2) Uani 1 1 d . . . . .
H024 H 0.503433 0.199622 0.392143 0.053 Uiso 1 1 calc R U . . .
C025 C 0.8087(6) 0.4036(5) 0.8459(5) 0.0460(10) Uani 1 1 d . . . . .
C026 C 0.3826(6) 0.4942(5) 0.7276(6) 0.0518(11) Uani 1 1 d . . . . .
C027 C 0.8754(5) 0.8571(4) 0.9119(4) 0.0385(14) Uani 1 1 d . . . . .
C028 C 0.1481(6) 0.5278(5) 0.4462(5) 0.042(2) Uani 1 1 d . . . . .
C029 C 0.1519(6) 0.1893(5) 0.1927(4) 0.0454(11) Uani 1 1 d . . . . .
C02A C 0.2989(5) 0.5674(5) 0.2634(5) 0.042(2) Uani 1 1 d . . . . .
H02A H 0.294705 0.531692 0.286435 0.050 Uiso 1 1 calc R U . . .
C02B C 0.7786(4) 0.4894(4) 0.6814(4) 0.0305(8) Uani 1 1 d . . . . .
H02F H 0.770950 0.508037 0.644764 0.037 Uiso 1 1 calc R U . . .
C02C C 0.8381(6) 0.8101(5) 0.8592(5) 0.048(3) Uani 1 1 d . . . . .
H02G H 0.821456 0.821766 0.819073 0.057 Uiso 1 1 calc R U . . .
C02D C 0.4692(5) 0.2098(4) 0.4706(4) 0.0292(10) Uani 1 1 d . . . . .
H02D H 0.509463 0.195942 0.496424 0.035 Uiso 1 1 calc R U . . .
C02E C 0.5045(5) 0.7153(4) 0.6484(4) 0.031(2) Uani 1 1 d . . . . .
H02H H 0.466997 0.726225 0.666099 0.037 Uiso 1 1 calc R U . . .
O02F O 0.0718(5) 0.0231(5) 0.7062(4) 0.083(3) Uani 1 1 d . . . . .
C02G C 0.8009(4) 0.4362(4) 0.7882(4) 0.0305(8) Uani 1 1 d . . . . .
C02H C 0.7260(5) 0.7127(4) 0.7585(4) 0.0319(9) Uani 1 1 d . . . . .
H02I H 0.714875 0.754308 0.763115 0.038 Uiso 1 1 calc R U . . .
C02I C 0.9579(7) 0.9538(5) 0.9060(5) 0.0588(14) Uani 1 1 d . . . . .
C02J C 0.4109(5) 0.2737(5) 0.6082(5) 0.0424(8) Uani 1 1 d . . . . .
H02J H 0.390832 0.307490 0.591941 0.051 Uiso 1 1 calc R U . . .
C02K C 0.4553(5) 0.8228(4) 0.3245(4) 0.034(2) Uani 1 1 d . . . . .
H02K H 0.495291 0.814286 0.309137 0.041 Uiso 1 1 calc R U . . .
C02L C 0.4582(5) 0.1778(5) 0.5912(5) 0.0424(8) Uani 1 1 d . . . . .
H02L H 0.467423 0.144901 0.562296 0.051 Uiso 1 1 calc R U . . .
C02M C 0.5806(5) 0.6212(5) 0.2864(4) 0.038(2) Uani 1 1 d . . . . .
H02M H 0.580034 0.663111 0.278879 0.045 Uiso 1 1 calc R U . . .
C02N C 0.3395(5) 0.8472(4) 0.3710(4) 0.038(2) Uani 1 1 d . . . . .
C02P C 0.5622(4) 0.6567(4) 0.4491(4) 0.0249(7) Uani 1 1 d . . . . .
H02P H 0.587346 0.625465 0.465580 0.030 Uiso 1 1 calc R U . . .
C02Q C 0.7590(5) 0.1577(5) 0.7313(5) 0.046(3) Uani 1 1 d . . . . .
H02Q H 0.710893 0.171210 0.728986 0.055 Uiso 1 1 calc R U . . .
C02R C 0.2514(5) 0.2241(5) 0.2961(4) 0.033(2) Uani 1 1 d . . . . .
H02R H 0.264952 0.183681 0.288799 0.040 Uiso 1 1 calc R U . . .
C02S C 0.5167(4) 0.1294(4) 0.6791(4) 0.030(2) Uani 1 1 d . . . . .
C02T C 0.8144(6) 0.2142(6) 0.7286(6) 0.060(3) Uani 1 1 d . . . . .
H02B H 0.817250 0.250401 0.762377 0.090 Uiso 1 1 calc R U . . .
H02C H 0.798658 0.226057 0.687034 0.090 Uiso 1 1 calc R U . . .
H02E H 0.862782 0.202349 0.734798 0.090 Uiso 1 1 calc R U . . .
C02U C 0.1949(6) 0.7657(5) 0.3083(5) 0.043(2) Uani 1 1 d . . . . .
H02U H 0.243484 0.754032 0.308759 0.051 Uiso 1 1 calc R U . . .
C02V C 0.8991(6) 0.8389(5) 0.9711(4) 0.050(3) Uani 1 1 d . . . . .
H02V H 0.923194 0.870640 1.008313 0.060 Uiso 1 1 calc R U . . .
C02W C 0.1775(5) 0.3017(4) 0.2612(4) 0.029(2) Uani 1 1 d . . . . .
H02W H 0.141091 0.313921 0.229525 0.035 Uiso 1 1 calc R U . . .
C02X C 0.1534(7) 0.5897(6) 0.1213(5) 0.057(3) Uani 1 1 d . . . . .
H02X H 0.151568 0.610119 0.086329 0.069 Uiso 1 1 calc R U . . .
C02Y C 0.1495(8) -0.0222(6) 0.1450(6) 0.0749(18) Uani 1 1 d . . . . .
C02Z C 0.7739(4) 0.5249(4) 0.7392(4) 0.0305(8) Uani 1 1 d . . . . .
C030 C 0.8063(5) 0.4007(4) 0.7312(4) 0.0305(8) Uani 1 1 d . . . . .
H030 H 0.817637 0.359263 0.728686 0.037 Uiso 1 1 calc R U . . .
C031 C 0.1380(6) 0.1510(5) 0.4929(5) 0.049(3) Uani 1 1 d . . . . .
C032 C 0.7935(5) 0.4311(4) 0.6769(4) 0.0305(8) Uani 1 1 d . . . . .
C033 C 0.1604(5) 0.5307(4) 0.2229(4) 0.0278(19) Uani 1 1 d . . . . .
N034 N 0.8918(5) 0.7253(5) 0.6346(5) 0.058(2) Uani 1 1 d . . . . .
C035 C 0.0505(6) -0.0458(5) 0.5408(6) 0.060(2) Uani 1 1 d D . . . .
H03A H 0.100602 -0.055210 0.553639 0.072 Uiso 0.40(3) 1 calc R U P A 1
H03B H 0.034447 -0.048561 0.494149 0.072 Uiso 0.40(3) 1 calc R U P A 1
H03C H 0.086564 -0.066619 0.567103 0.072 Uiso 0.60(3) 1 calc R U P A 2
H03D H 0.061725 -0.043251 0.500279 0.072 Uiso 0.60(3) 1 calc R U P A 2
C036 C 0.6099(6) 0.1370(6) 0.8844(5) 0.056(3) Uani 1 1 d . . . . .
H036 H 0.619486 0.144351 0.843823 0.068 Uiso 1 1 calc R U . . .
O037 O -0.1846(6) 0.2039(7) 0.3809(6) 0.106(4) Uani 1 1 d . . . . .
C038 C 0.4278(5) 0.2252(5) 0.5672(5) 0.0424(8) Uani 1 1 d . . . . .
C039 C 0.5985(5) 0.5760(5) 0.2421(4) 0.041(2) Uani 1 1 d . . . . .
C03A C 0.4890(7) -0.0514(6) 0.8560(6) 0.068(4) Uani 1 1 d . . . . .
H03E H 0.460895 -0.092312 0.851503 0.082 Uiso 1 1 calc R U . . .
C03B C 0.5529(4) 0.6995(4) 0.5575(4) 0.0266(18) Uiso 1 1 d . . . . .
C03C C 0.0840(5) 0.5014(6) 0.4576(5) 0.048(3) Uani 1 1 d . . . . .
Cl9 Cl 0.9357(4) 0.8468(3) 0.3835(3) 0.1533(14) Uani 1 1 d . . . . .
C03E C 0.2903(5) 0.2603(5) 0.4797(4) 0.033(2) Uani 1 1 d . . . . .
C03F C 0.5054(5) 0.1001(5) 0.7294(4) 0.034(2) Uani 1 1 d . . . . .
H03F H 0.466697 0.109185 0.746331 0.040 Uiso 1 1 calc R U . . .
C03G C 0.5479(5) 0.0595(4) 0.7541(4) 0.034(2) Uani 1 1 d . . . . .
C03H C 0.2074(6) 0.8157(5) 0.3676(5) 0.045(3) Uani 1 1 d . . . . .
C03I C 0.3867(5) 0.3082(4) 0.7700(4) 0.0348(8) Uani 1 1 d . . . . .
H03I H 0.385957 0.266888 0.779395 0.042 Uiso 1 1 calc R U . . .
C03J C -0.0150(5) 0.0182(5) 0.6014(5) 0.048(3) Uani 1 1 d . . . . .
H03J H -0.048101 0.046363 0.582593 0.058 Uiso 1 1 calc R U . . .
C03K C 0.8021(5) 0.0866(6) 0.6508(5) 0.053(3) Uani 1 1 d . . . . .
H03K H 0.849310 0.112904 0.667090 0.064 Uiso 1 1 calc R U . . .
C03L C 0.5677(5) 0.6997(5) 0.6854(4) 0.038(2) Uani 1 1 d . . . . .
H03L H 0.573412 0.700634 0.729335 0.046 Uiso 1 1 calc R U . . .
C03M C 0.5743(4) 0.1111(4) 0.6565(4) 0.027(2) Uani 1 1 d . . . . .
H03M H 0.583852 0.127810 0.621876 0.032 Uiso 1 1 calc R U . . .
C03N C 0.0536(8) 0.1819(5) 0.0206(5) 0.0694(16) Uani 1 1 d . . . . .
C03O C -0.0108(8) 0.2084(5) 0.0111(5) 0.0694(16) Uani 1 1 d . . . . .
C03P C 0.6707(5) 0.0043(5) 0.6069(5) 0.047(3) Uani 1 1 d . . . . .
C03Q C 0.0724(6) 0.0996(4) 0.0854(4) 0.0454(11) Uani 1 1 d . . . . .
H03Q H 0.042455 0.068675 0.049320 0.054 Uiso 1 1 calc R U . . .
C03R C 0.2187(6) 0.5911(5) 0.1628(5) 0.047(3) Uani 1 1 d . . . . .
H03R H 0.261784 0.612270 0.156351 0.056 Uiso 1 1 calc R U . . .
C03T C 0.7492(6) 0.3436(5) 0.9056(5) 0.0460(10) Uani 1 1 d . . . . .
H03T H 0.705988 0.323091 0.912461 0.055 Uiso 1 1 calc R U . . .
C03U C 0.4982(4) 0.7143(4) 0.5838(4) 0.034(2) Uani 1 1 d . . . . .
H03U H 0.455132 0.724010 0.557406 0.041 Uiso 1 1 calc R U . . .
O03V O 1.2534(6) 0.7345(6) 0.6668(6) 0.105(4) Uani 1 1 d . . . . .
C03W C 0.0695(8) -0.1140(6) 0.1474(6) 0.0749(18) Uani 1 1 d . . . . .
H03W H 0.062333 -0.157886 0.148666 0.090 Uiso 1 1 calc R U . . .
C03X C 0.3175(6) 0.5020(5) 0.6847(6) 0.0518(11) Uani 1 1 d . . . . .
C03Y C 0.8605(5) 0.7504(5) 0.5844(6) 0.048(3) Uani 1 1 d . . . . .
C03Z C 0.1930(4) 0.2395(4) 0.2501(4) 0.030(2) Uani 1 1 d . . . . .
C040 C 0.5217(8) -0.0157(8) 0.9132(6) 0.080(4) Uani 1 1 d . . . . .
H040 H 0.518011 -0.032762 0.949255 0.096 Uiso 1 1 calc R U . . .
C041 C 0.5866(5) 0.5012(4) 0.3121(5) 0.039(2) Uani 1 1 d . . . . .
C042 C 0.5979(6) -0.0458(6) 0.5854(5) 0.058(3) Uani 1 1 d . . . . .
H042 H 0.562523 -0.029111 0.606457 0.070 Uiso 1 1 calc R U . . .
C043 C 0.4149(5) 0.2280(4) 0.4966(4) 0.0292(10) Uani 1 1 d . . . . .
C044 C 0.4596(7) 0.3949(5) 0.2484(5) 0.059(3) Uani 1 1 d . . . . .
H044 H 0.469234 0.439467 0.241848 0.071 Uiso 1 1 calc R U . . .
N045 N 0.7858(8) 0.8410(6) 0.6826(6) 0.088(4) Uani 1 1 d . . . . .
C046 C 0.0915(5) 0.5295(4) 0.1796(4) 0.037(2) Uani 1 1 d . . . . .
C047 C -0.0354(8) 0.2326(5) -0.0468(5) 0.0694(16) Uani 1 1 d . . . . .
H047 H -0.077849 0.251492 -0.054096 0.083 Uiso 1 1 calc R U . . .
C048 C 0.8880(5) 0.7761(4) 0.9761(4) 0.0385(14) Uani 1 1 d . . . . .
C049 C 0.4137(6) 0.8617(5) 0.2986(5) 0.045(3) Uani 1 1 d . . . . .
C04A C 0.0209(5) 0.4958(5) 0.1879(5) 0.043(2) Uani 1 1 d . . . . .
H04A H 0.033413 0.469482 0.220930 0.052 Uiso 1 1 calc R U . . .
C04B C 0.1023(6) 0.0805(4) 0.1420(4) 0.0454(11) Uani 1 1 d . . . . .
C04C C 0.0910(5) 0.0718(6) 0.5815(5) 0.051(3) Uani 1 1 d . . . . .
C04D C 0.6172(4) 0.6846(4) 0.5981(4) 0.0231(18) Uani 1 1 d . . . . .
C04E C 0.8767(6) 0.4100(5) 0.8887(5) 0.0460(10) Uani 1 1 d . . . . .
C04F C 0.8298(7) 0.9595(5) 0.9066(5) 0.0588(14) Uani 1 1 d . . . . .
N04G N 0.1817(4) 0.1317(4) 0.5431(4) 0.046(2) Uani 1 1 d . . . . .
C04H C 0.4962(5) -0.0277(5) 0.7993(5) 0.046(3) Uani 1 1 d . . . . .
C04I C 0.5394(10) 0.3245(7) 0.3083(9) 0.090(3) Uani 1 1 d . . . . .
H04I H 0.500113 0.289940 0.287105 0.108 Uiso 1 1 calc R U . . .
C04J C 0.3707(5) 0.4154(4) 0.7956(4) 0.0348(8) Uani 1 1 d . . . . .
H04J H 0.359284 0.447886 0.823355 0.042 Uiso 1 1 calc R U . . .
C04K C 0.3535(6) 0.3438(4) 0.8695(6) 0.049(3) Uani 1 1 d . . . . .
C04L C 0.6144(6) 0.5910(5) 0.1829(5) 0.052(3) Uani 1 1 d . . . . .
C04M C 0.4101(7) 0.3526(5) 0.9265(5) 0.056(3) Uani 1 1 d . . . . .
C04N C 0.7858(5) 0.7150(5) 0.5396(6) 0.053(3) Uani 1 1 d . . . . .
H04N H 0.788896 0.668977 0.529823 0.063 Uiso 1 1 calc R U . . .
C04O C 0.1394(6) 0.1279(4) 0.1972(4) 0.0454(11) Uani 1 1 d . . . . .
H04O H 0.155498 0.116366 0.237376 0.054 Uiso 1 1 calc R U . . .
C04P C 0.1368(8) -0.0851(6) 0.1442(5) 0.0749(18) Uani 1 1 d . . . . .
H04P H 0.173756 -0.109434 0.141452 0.090 Uiso 1 1 calc R U . . .
C04Q C 0.8241(5) 0.7467(4) 0.8622(4) 0.0385(14) Uani 1 1 d . . . . .
C04R C 0.1752(6) 0.4252(6) 0.0734(5) 0.054(3) Uani 1 1 d . . . . .
H04R H 0.156477 0.456655 0.100152 0.065 Uiso 1 1 calc R U . . .
C04S C 0.3699(5) 0.3567(4) 0.8105(4) 0.0348(8) Uani 1 1 d . . . . .
C04T C 0.2744(5) 0.8576(6) 0.3956(5) 0.049(3) Uani 1 1 d . . . . .
Cl22 Cl 1.3840(8) 0.8700(8) 0.9527(6) 0.154(3) Uani 0.5 1 d D . P . .
C04V C 0.0891(7) 0.5596(5) 0.1277(5) 0.052(3) Uani 1 1 d . . . . .
H04V H 0.043596 0.559054 0.097359 0.062 Uiso 1 1 calc R U . . .
C04W C 0.3152(6) 0.6294(6) 0.3133(6) 0.059(3) Uani 1 1 d . . . . .
H04B H 0.269460 0.638189 0.321203 0.088 Uiso 1 1 calc R U . . .
H04C H 0.336955 0.664525 0.297404 0.088 Uiso 1 1 calc R U . . .
H04D H 0.349487 0.624942 0.353075 0.088 Uiso 1 1 calc R U . . .
C04X C 0.2250(5) 0.5621(4) 0.2160(4) 0.035(2) Uiso 1 1 d . . . . .
C04Y C 0.6850(7) 0.6105(6) 0.1867(6) 0.066(4) Uani 1 1 d . . . . .
C04Z C 0.0679(7) 0.5305(7) 0.5108(6) 0.065(3) Uani 1 1 d . . . . .
H04Z H 0.024788 0.512990 0.519875 0.078 Uiso 1 1 calc R U . . .
C050 C 0.9787(8) 0.7288(5) 1.0454(6) 0.0679(15) Uani 1 1 d . . . . .
C051 C 0.2483(7) 0.4495(5) 0.6536(5) 0.058(3) Uani 1 1 d . . . . .
H051 H 0.262120 0.408823 0.664305 0.069 Uiso 1 1 calc R U . . .
C052 C 0.8114(8) 0.8937(7) 0.7050(6) 0.070(4) Uani 1 1 d . . . . .
C053 C 0.0308(5) 0.4436(6) 0.4136(6) 0.055(3) Uani 1 1 d D . . . .
H053 H 0.060529 0.416413 0.394341 0.066 Uiso 0.57(3) 1 calc R U P B 1
H05A H 0.043755 0.431062 0.373285 0.066 Uiso 0.43(3) 1 calc R U P B 2
Cl21 Cl 1.2399(8) 0.8420(8) 0.9530(6) 0.154(3) Uani 0.5 1 d D . P . .
N055 N 0.2128(7) 0.0844(6) 0.3735(5) 0.080(3) Uani 1 1 d . . . . .
C056 C 0.4393(6) 0.5465(5) 0.7588(6) 0.0518(11) Uani 1 1 d . . . . .
C057 C -0.0535(9) 0.2119(7) 0.0588(9) 0.101(3) Uani 1 1 d . . . . .
H057 H -0.029269 0.187941 0.090884 0.121 Uiso 1 1 calc R U . . .
C058 C 0.3534(5) 0.8776(5) 0.3234(5) 0.046(3) Uani 1 1 d . . . . .
H058 H 0.324992 0.907387 0.307672 0.055 Uiso 1 1 calc R U . . .
C059 C 0.7913(6) 0.0389(6) 0.6035(6) 0.059(3) Uani 1 1 d . . . . .
H059 H 0.828535 0.033731 0.583496 0.071 Uiso 1 1 calc R U . . .
C05A C 0.9600(8) 0.7141(5) 1.1498(6) 0.0679(15) Uani 1 1 d . . . . .
H05J H 0.975561 0.697997 1.187536 0.081 Uiso 1 1 calc R U . . .
C05B C 0.7189(8) 0.4787(7) 0.3964(7) 0.080(4) Uani 1 1 d . . . . .
H05K H 0.707333 0.519020 0.383125 0.096 Uiso 1 1 calc R U . . .
C05C C 0.1675(5) 0.2121(6) 0.4800(5) 0.052(3) Uani 1 1 d . . . . .
H05C H 0.181133 0.244078 0.520973 0.063 Uiso 1 1 calc R U . . .
C05D C 0.0920(8) 0.0136(6) 0.1459(6) 0.0749(18) Uani 1 1 d . . . . .
C05E C 0.4744(6) 0.5588(6) 0.1260(6) 0.056(3) Uani 1 1 d . . . . .
H05L H 0.471957 0.569145 0.170767 0.067 Uiso 1 1 calc R U . . .
C05F C 0.8482(5) 0.7309(5) 0.9230(4) 0.040(2) Uani 1 1 d . . . . .
H05M H 0.836504 0.688050 0.927044 0.047 Uiso 1 1 calc R U . . .
C05G C 0.4269(6) 0.8913(5) 0.2458(5) 0.054(3) Uani 1 1 d . . . . .
C05H C 0.0159(6) 0.0385(6) 0.6737(5) 0.056(3) Uani 1 1 d . . . . .
C05I C 0.7255(6) -0.0045(6) 0.5823(5) 0.055(3) Uani 1 1 d . . . . .
H05I H 0.719553 -0.040783 0.549929 0.066 Uiso 1 1 calc R U . . .
C05J C 0.6119(9) -0.1059(8) 0.6043(8) 0.094(5) Uani 1 1 d . . . . .
H05B H 0.647437 -0.122133 0.584590 0.140 Uiso 1 1 calc R U . . .
H05D H 0.565953 -0.136993 0.590056 0.140 Uiso 1 1 calc R U . . .
H05E H 0.631609 -0.098635 0.650762 0.140 Uiso 1 1 calc R U . . .
C05K C 0.9677(7) 1.0174(5) 0.9050(5) 0.0588(14) Uani 1 1 d . . . . .
H05N H 1.013863 1.037846 0.903598 0.071 Uiso 1 1 calc R U . . .
C05L C 0.8030(8) 0.3936(5) 0.6178(5) 0.059(4) Uani 1 1 d . . . . .
N05M N 1.0842(6) 0.7959(6) 0.6660(6) 0.087(4) Uani 1 1 d . . . . .
C05N C 0.7677(10) 0.6977(8) 0.2761(7) 0.094(5) Uani 1 1 d . . . . .
H05O H 0.806978 0.703910 0.316230 0.141 Uiso 1 1 calc R U . . .
H05P H 0.724207 0.711137 0.284845 0.141 Uiso 1 1 calc R U . . .
H05Q H 0.784109 0.723178 0.248048 0.141 Uiso 1 1 calc R U . . .
C05O C 1.0162(7) 0.9173(6) 0.9048(7) 0.075(4) Uani 1 1 d . . . . .
H05R H 0.996721 0.871605 0.902565 0.090 Uiso 1 1 calc R U . . .
C05P C 0.9447(6) 0.4423(6) 0.8810(6) 0.057(3) Uani 1 1 d . . . . .
H05T H 0.931660 0.468703 0.848002 0.068 Uiso 1 1 calc R U . . .
C05Q C 0.6105(7) 0.3767(8) 0.8292(7) 0.082(4) Uani 1 1 d . . . . .
H05U H 0.565042 0.370676 0.794290 0.123 Uiso 1 1 calc R U . . .
H05V H 0.623629 0.421228 0.851810 0.123 Uiso 1 1 calc R U . . .
H05W H 0.603342 0.349229 0.858872 0.123 Uiso 1 1 calc R U . . .
C05R C 0.5546(6) 0.5827(5) 0.1250(5) 0.052(3) Uani 1 1 d . . . . .
C05S C 0.3863(10) 0.3437(6) 0.9844(6) 0.072(4) Uani 1 1 d . . . . .
H05S H 0.422543 0.348467 1.024235 0.086 Uiso 1 1 calc R U . . .
C05T C -0.0278(6) 0.4539(6) 0.1267(5) 0.063(3) Uani 1 1 d . . . . .
H05F H -0.046132 0.480318 0.096236 0.095 Uiso 1 1 calc R U . . .
H05G H -0.069313 0.428976 0.135043 0.095 Uiso 1 1 calc R U . . .
H05H H 0.000089 0.425175 0.108926 0.095 Uiso 1 1 calc R U . . .
C05U C 0.1949(6) 0.5831(5) 0.4850(5) 0.046(3) Uani 1 1 d . . . . .
O05V O 1.0200(6) 0.6981(7) 0.6135(7) 0.127(5) Uani 1 1 d . . . . .
C05W C 0.8814(6) 0.3801(5) 0.9423(5) 0.0460(10) Uani 1 1 d . . . . .
H05X H 0.927898 0.382707 0.972206 0.055 Uiso 1 1 calc R U . . .
C05X C 0.6959(7) 0.6215(7) 0.1249(6) 0.068(4) Uani 1 1 d . . . . .
H05Y H 0.743510 0.637939 0.123353 0.082 Uiso 1 1 calc R U . . .
C05Y C 0.9139(7) 1.0529(5) 0.9058(5) 0.0588(14) Uani 1 1 d . . . . .
H05Z H 0.925065 1.097648 0.909517 0.071 Uiso 1 1 calc R U . . .
N05Z N 0.6283(6) 0.8117(8) 0.2969(5) 0.086(4) Uani 1 1 d . . . . .
N060 N 0.8286(9) 0.9914(6) 0.4572(6) 0.097(4) Uani 1 1 d . . . . .
C061 C 0.7676(6) 0.7373(5) 0.4768(5) 0.051(3) Uani 1 1 d . . . . .
H06 H 0.718140 0.714796 0.449852 0.061 Uiso 1 1 calc R U . . .
H H 0.803291 0.726593 0.453821 0.061 Uiso 1 1 calc R U . . .
C062 C 0.6399(7) 0.6086(7) 0.0726(6) 0.068(4) Uani 1 1 d . . . . .
H062 H 0.649460 0.611197 0.033205 0.082 Uiso 1 1 calc R U . . .
C063 C 0.0899(9) 0.1762(5) -0.0264(5) 0.0694(16) Uani 1 1 d . . . . .
C064 C 0.2565(7) 0.1331(6) 0.6449(5) 0.060(3) Uani 1 1 d . . . . .
H06A H 0.227801 0.148661 0.673086 0.072 Uiso 1 1 calc R U . . .
H06B H 0.308175 0.137590 0.670613 0.072 Uiso 1 1 calc R U . . .
C065 C 0.6001(9) 0.3126(7) 0.3478(9) 0.090(3) Uani 1 1 d . . . . .
H065 H 0.603274 0.270765 0.354572 0.108 Uiso 1 1 calc R U . . .
C066 C 0.7370(10) 0.3475(6) 0.5788(6) 0.085(5) Uani 1 1 d . . . . .
C067 C -0.1591(7) 0.2323(8) 0.3440(7) 0.081(4) Uani 1 1 d . . . . .
C068 C 0.0146(8) -0.0831(6) 0.1486(5) 0.0749(18) Uani 1 1 d . . . . .
H068 H -0.031185 -0.104709 0.149769 0.090 Uiso 1 1 calc R U . . .
C069 C 0.8202(6) 0.3479(5) 0.9510(5) 0.0460(10) Uani 1 1 d . . . . .
H069 H 0.824134 0.328433 0.986854 0.055 Uiso 1 1 calc R U . . .
C06A C 0.8102(9) 0.7962(6) 1.0714(6) 0.077(4) Uani 1 1 d . . . . .
H1 H 0.819438 0.829521 1.046677 0.092 Uiso 1 1 calc R U . . .
C06B C 0.1673(7) 0.7884(6) 0.2485(5) 0.059(3) Uani 1 1 d . . . . .
H2 H 0.122209 0.804611 0.248438 0.089 Uiso 1 1 calc R U . . .
HA H 0.157108 0.753144 0.211950 0.089 Uiso 1 1 calc R U . . .
HB H 0.204431 0.822511 0.245531 0.089 Uiso 1 1 calc R U . . .
C06C C 0.6550(6) 0.4254(6) 0.3665(6) 0.061(3) Uani 1 1 d . . . . .
C06D C 0.9166(8) 0.7558(5) 1.0383(6) 0.0679(15) Uani 1 1 d . . . . .
C06E C 0.3128(6) 0.5640(5) 0.6741(6) 0.0518(11) Uani 1 1 d . . . . .
H06E H 0.270315 0.570607 0.644238 0.062 Uiso 1 1 calc R U . . .
C06F C 0.3200(12) 0.3302(6) 0.9812(8) 0.083(5) Uani 1 1 d . . . . .
H06F H 0.307872 0.323643 1.018688 0.100 Uiso 1 1 calc R U . . .
C06G C 0.5307(8) 0.3865(6) 0.2963(6) 0.063(3) Uani 1 1 d . . . . .
C06H C 0.0004(7) 0.1031(9) 0.7625(6) 0.102(6) Uani 1 1 d . . . . .
H06C H -0.029851 0.134455 0.770872 0.152 Uiso 1 1 calc R U . . .
H06D H 0.051814 0.124310 0.774470 0.152 Uiso 1 1 calc R U . . .
H06G H -0.004336 0.070376 0.787631 0.152 Uiso 1 1 calc R U . . .
C06I C 0.0012(8) 0.2282(5) -0.0892(5) 0.0694(16) Uani 1 1 d . . . . .
H06I H -0.016516 0.244948 -0.126125 0.083 Uiso 1 1 calc R U . . .
C06J C 0.2509(5) 0.1673(5) 0.5930(5) 0.049(3) Uani 1 1 d . . . . .
H06H H 0.293884 0.166429 0.576680 0.059 Uiso 1 1 calc R U . . .
H06J H 0.247173 0.212107 0.607054 0.059 Uiso 1 1 calc R U . . .
C06K C 0.2240(5) 0.0633(5) 0.6103(5) 0.047(3) Uani 1 1 d . . . . .
H06K H 0.259843 0.043701 0.592645 0.056 Uiso 1 1 calc R U . . .
H06L H 0.209307 0.037766 0.639461 0.056 Uiso 1 1 calc R U . . .
C06L C 0.3981(9) 0.3926(15) 0.2817(12) 0.158(13) Uani 1 1 d . . . . .
H3 H 0.416567 0.420400 0.324076 0.237 Uiso 1 1 calc R U . . .
HC H 0.355907 0.407103 0.256079 0.237 Uiso 1 1 calc R U . . .
HD H 0.382930 0.348904 0.285899 0.237 Uiso 1 1 calc R U . . .
C06M C 0.1087(6) 0.2347(6) 0.4322(6) 0.062(3) Uani 1 1 d . . . . .
H06M H 0.132056 0.272059 0.419630 0.074 Uiso 1 1 calc R U . . .
H06N H 0.072892 0.248738 0.453579 0.074 Uiso 1 1 calc R U . . .
C06N C 0.5898(5) 0.4370(5) 0.3250(5) 0.048(3) Uani 1 1 d . . . . .
C06P C 0.7483(7) 0.6254(6) 0.2426(6) 0.062(3) Uani 1 1 d . . . . .
H4 H 0.732160 0.603112 0.273933 0.075 Uiso 1 1 calc R U . . .
C06Q C 1.0228(6) 0.7494(7) 0.6479(7) 0.076(4) Uani 1 1 d . . . . .
C06R C 0.7878(7) 0.1400(6) 0.7935(5) 0.064(3) Uani 1 1 d . . . . .
H06O H 0.839707 0.137397 0.800671 0.096 Uiso 1 1 calc R U . . .
H06P H 0.760143 0.098625 0.793466 0.096 Uiso 1 1 calc R U . . .
H06Q H 0.782713 0.172209 0.827503 0.096 Uiso 1 1 calc R U . . .
C06S C 0.9975(7) 0.4861(8) 0.9427(8) 0.093(5) Uani 1 1 d . . . . .
H5 H 1.008980 0.461381 0.976161 0.139 Uiso 1 1 calc R U . . .
HE H 0.974144 0.520898 0.956547 0.139 Uiso 1 1 calc R U . . .
HF H 1.042844 0.503554 0.934335 0.139 Uiso 1 1 calc R U . . .
C06T C 0.3635(6) 0.5627(5) 0.2372(6) 0.058(3) Uani 1 1 d . . . . .
H06R H 0.405500 0.556856 0.270726 0.087 Uiso 1 1 calc R U . . .
H06S H 0.376555 0.601756 0.222621 0.087 Uiso 1 1 calc R U . . .
H06T H 0.350246 0.526286 0.201321 0.087 Uiso 1 1 calc R U . . .
C06U C 0.4614(6) -0.0662(6) 0.7339(6) 0.064(3) Uani 1 1 d . . . . .
H06U H 0.473016 -0.040971 0.702713 0.077 Uiso 1 1 calc R U . . .
C06V C 0.3929(7) 0.8575(7) 0.1821(5) 0.067(4) Uani 1 1 d . . . . .
C06W C 0.2216(9) 0.0092(7) 0.1443(8) 0.095(5) Uani 1 1 d . . . . .
H06W H 0.217086 0.053782 0.139659 0.114 Uiso 1 1 calc R U . . .
N06X N -0.0922(5) 0.2202(5) 0.3340(5) 0.068(3) Uani 1 1 d . . . . .
H06X H -0.068006 0.195135 0.355636 0.082 Uiso 1 1 calc R U . . .
C06Y C -0.0523(6) -0.0521(5) 0.5828(6) 0.060(2) Uani 1 1 d D . . . .
H06V H -0.063964 -0.065903 0.619938 0.072 Uiso 0.40(3) 1 calc R U P A 1
H06Y H -0.098770 -0.057862 0.548192 0.072 Uiso 0.40(3) 1 calc R U P A 1
HG H -0.036625 -0.073682 0.618879 0.072 Uiso 0.60(3) 1 calc R U P A 2
HH H -0.106294 -0.056076 0.570918 0.072 Uiso 0.60(3) 1 calc R U P A 2
C06Z C 0.2609(10) 0.3242(6) 0.9232(9) 0.083(5) Uani 1 1 d . . . . .
H06Z H 0.211173 0.316563 0.923223 0.100 Uiso 1 1 calc R U . . .
C070 C 0.9880(9) 0.3930(8) 0.8575(9) 0.098(5) Uani 1 1 d . . . . .
H07K H 1.038350 0.414049 0.863286 0.147 Uiso 1 1 calc R U . . .
H07L H 0.964179 0.374351 0.812292 0.147 Uiso 1 1 calc R U . . .
H07M H 0.988977 0.359323 0.882264 0.147 Uiso 1 1 calc R U . . .
C071 C 0.3428(12) 0.7932(9) 0.1669(8) 0.108(3) Uani 1 1 d . . . . .
H071 H 0.324251 0.791569 0.204669 0.130 Uiso 1 1 calc R U . . .
C072 C 0.6714(5) 0.3597(5) 0.8025(5) 0.045(3) Uani 1 1 d . . . . .
H072 H 0.677338 0.389020 0.772969 0.054 Uiso 1 1 calc R U . . .
C073 C 0.5640(9) 0.1828(8) 0.9022(8) 0.086(4) Uani 1 1 d . . . . .
H07A H 0.514463 0.170938 0.872256 0.129 Uiso 1 1 calc R U . . .
H07B H 0.585864 0.225758 0.900703 0.129 Uiso 1 1 calc R U . . .
H07C H 0.561450 0.181637 0.945499 0.129 Uiso 1 1 calc R U . . .
C074 C -0.0215(5) 0.5466(6) 0.2103(6) 0.055(3) Uani 1 1 d . . . . .
H07D H 0.011077 0.576944 0.247950 0.082 Uiso 1 1 calc R U . . .
H07E H -0.063600 0.525688 0.221106 0.082 Uiso 1 1 calc R U . . .
H07F H -0.038821 0.569234 0.176003 0.082 Uiso 1 1 calc R U . . .
C075 C 0.1736(8) 0.6111(6) 0.5377(6) 0.066(3) Uani 1 1 d . . . . .
H075 H 0.202166 0.649538 0.564987 0.080 Uiso 1 1 calc R U . . .
C076 C 0.5607(7) 0.0448(8) 0.9234(5) 0.072(4) Uani 1 1 d . . . . .
H076 H 0.583344 0.068712 0.965550 0.087 Uiso 1 1 calc R U . . .
C077 C 0.9964(8) 0.7068(5) 1.1072(6) 0.0679(15) Uani 1 1 d . . . . .
H077 H 1.036986 0.685784 1.116615 0.081 Uiso 1 1 calc R U . . .
C078 C 0.5664(6) 0.0700(6) 0.8722(5) 0.052(3) Uani 1 1 d . . . . .
C079 C 0.2848(8) 0.9061(7) 0.4486(5) 0.073(4) Uani 1 1 d . . . . .
C07A C -0.1625(10) 0.2967(10) 0.2637(9) 0.106(6) Uani 1 1 d . . . . .
C07B C 0.8055(13) 0.3174(8) 0.5082(8) 0.092(5) Uani 1 1 d . . . . .
H07O H 0.808664 0.288601 0.472518 0.110 Uiso 1 1 calc R U . . .
C07C C 0.1879(7) 0.0341(6) 0.3484(6) 0.066(3) Uani 1 1 d . . . . .
C07D C 0.1440(7) 0.7054(5) 0.3070(7) 0.063(3) Uani 1 1 d . . . . .
H07Q H 0.162102 0.690155 0.346440 0.094 Uiso 1 1 calc R U . . .
H07R H 0.142293 0.672781 0.270392 0.094 Uiso 1 1 calc R U . . .
H07U H 0.094625 0.714314 0.303281 0.094 Uiso 1 1 calc R U . . .
C07E C 0.3681(5) 0.6148(5) 0.7058(5) 0.0518(11) Uani 1 1 d . . . . .
H07G H 0.363103 0.656497 0.699350 0.062 Uiso 1 1 calc R U . . .
N07F N -0.0961(7) 0.2837(8) 0.2595(6) 0.092(4) Uani 1 1 d . . . . .
C07G C 0.5686(7) 0.5915(6) 0.0723(5) 0.061(3) Uani 1 1 d . . . . .
H07W H 0.529648 0.586096 0.034052 0.073 Uiso 1 1 calc R U . . .
C07H C 0.2780(6) 0.3297(5) 0.8699(6) 0.055(3) Uani 1 1 d . . . . .
C07I C 0.1499(7) 0.8255(7) 0.3916(6) 0.073(4) Uani 1 1 d . . . . .
H07X H 0.103370 0.799170 0.370611 0.088 Uiso 1 1 calc R U . . .
C07J C 0.8630(7) 0.4029(5) 0.6025(6) 0.054(3) Uani 1 1 d . . . . .
C07K C 1.2015(9) 0.7524(11) 0.6799(9) 0.113(7) Uani 1 1 d D . . . .
C07M C 0.4506(11) 0.4888(9) 0.1013(9) 0.122(8) Uani 1 1 d . . . . .
H07Y H 0.465370 0.476628 0.062877 0.183 Uiso 1 1 calc R U . . .
HI H 0.397113 0.477509 0.090955 0.183 Uiso 1 1 calc R U . . .
HJ H 0.473567 0.466205 0.133915 0.183 Uiso 1 1 calc R U . . .
C07N C -0.0337(8) 0.0198(6) 0.1528(5) 0.068(4) Uani 1 1 d . . . . .
H07N H -0.012669 0.064863 0.153942 0.082 Uiso 1 1 calc R U . . .
C07O C 0.5362(5) 0.0325(5) 0.8098(4) 0.037(2) Uani 1 1 d . . . . .
C07P C -0.1965(10) 0.2674(13) 0.3056(12) 0.135(8) Uani 1 1 d . . . . .
H07P H -0.244483 0.272721 0.306216 0.162 Uiso 1 1 calc R U . . .
C07Q C 0.8576(9) 1.0258(9) 0.4301(8) 0.092(5) Uani 1 1 d . . . . .
C07R C 0.4735(11) 0.9497(7) 0.2581(7) 0.089(5) Uani 1 1 d . . . . .
C07S C 0.4314(6) 0.6046(5) 0.7476(6) 0.0518(11) Uani 1 1 d . . . . .
H07S H 0.470176 0.639618 0.768778 0.062 Uiso 1 1 calc R U . . .
C07T C 0.1113(9) 0.5825(7) 0.5497(7) 0.078(4) Uani 1 1 d . . . . .
H07T H 0.099249 0.600506 0.586520 0.094 Uiso 1 1 calc R U . . .
C07U C 0.5648(8) -0.0557(8) 0.5123(7) 0.089(5) Uani 1 1 d . . . . .
H07H H 0.561636 -0.014315 0.500323 0.133 Uiso 1 1 calc R U . . .
H07I H 0.515704 -0.081948 0.499171 0.133 Uiso 1 1 calc R U . . .
H07J H 0.596219 -0.076995 0.491049 0.133 Uiso 1 1 calc R U . . .
C07V C 0.2174(8) 0.3202(7) 0.8059(8) 0.081(4) Uani 1 1 d . . . . .
H07V H 0.238004 0.338911 0.774693 0.098 Uiso 1 1 calc R U . . .
C07W C 0.8804(8) 0.7641(5) 1.0842(6) 0.0679(15) Uani 1 1 d . . . . .
C07X C 0.7550(8) 0.9313(7) 0.9059(6) 0.076(4) Uani 1 1 d . . . . .
H07Z H 0.756116 0.886639 0.911964 0.091 Uiso 1 1 calc R U . . .
Cl23 Cl 1.2668(8) 0.9198(8) 0.8697(6) 0.154(3) Uani 0.5 1 d D . P . .
C07Z C 0.7445(12) 0.7524(12) 1.0317(11) 0.130(7) Uani 1 1 d . . . . .
H07 H 0.756681 0.723556 0.999003 0.195 Uiso 1 1 calc R U . . .
HK H 0.708638 0.776404 1.011028 0.195 Uiso 1 1 calc R U . . .
HL H 0.723640 0.727733 1.058037 0.195 Uiso 1 1 calc R U . . .
C080 C 0.1573(6) 0.0686(6) 0.5569(5) 0.060(3) Uani 1 1 d . . . . .
H080 H 0.146692 0.033477 0.518803 0.073 Uiso 1 1 calc R U . . .
C081 C 1.0183(5) 0.7215(5) 0.9996(5) 0.0424(8) Uani 1 1 d . . . . .
H081 H 1.000384 0.745811 0.965762 0.051 Uiso 1 1 calc R U . . .
C082 C 0.8496(7) 1.0266(5) 0.9016(5) 0.0588(14) Uani 1 1 d . . . . .
H082 H 0.811980 1.051144 0.894975 0.071 Uiso 1 1 calc R U . . .
C083 C 0.2625(6) 0.6110(5) 0.4725(5) 0.053(3) Uani 1 1 d . . . . .
H083 H 0.254481 0.597544 0.425636 0.064 Uiso 1 1 calc R U . . .
C084 C 0.0260(8) -0.0180(6) 0.1483(6) 0.0749(18) Uani 1 1 d . . . . .
C085 C 0.9011(7) 0.7440(5) 1.1417(6) 0.0679(15) Uani 1 1 d . . . . .
H085 H 0.876116 0.750450 1.172975 0.081 Uiso 1 1 calc R U . . .
C086 C 0.6334(9) 0.8219(10) 0.2413(9) 0.101(3) Uani 1 1 d . . . . .
C087 C 0.2809(9) 0.6843(7) 0.4879(7) 0.083(4) Uani 1 1 d . . . . .
H08A H 0.288726 0.699823 0.533543 0.124 Uiso 1 1 calc R U . . .
H08B H 0.240197 0.701064 0.463178 0.124 Uiso 1 1 calc R U . . .
H08C H 0.325561 0.698561 0.476929 0.124 Uiso 1 1 calc R U . . .
C088 C 0.9646(6) 0.7611(7) 0.6783(6) 0.069(4) Uani 1 1 d . . . . .
H088 H 0.964168 0.807603 0.689124 0.083 Uiso 1 1 calc R U . . .
C089 C 0.0585(8) 0.2033(5) -0.0849(5) 0.0694(16) Uani 1 1 d . . . . .
H089 H 0.081287 0.201742 -0.117991 0.083 Uiso 1 1 calc R U . . .
C08A C 0.6660(12) 0.3362(11) 0.5939(13) 0.134(5) Uani 1 1 d . . . . .
H08O H 0.671759 0.365233 0.635284 0.161 Uiso 1 1 calc R U . . .
C08B C 0.5114(13) 0.9835(11) 0.3281(14) 0.141(5) Uani 1 1 d . . . . .
H08Q H 0.495518 0.954797 0.354941 0.170 Uiso 1 1 calc R U . . .
C08C C 0.7392(12) 0.4870(8) 0.4715(9) 0.118(7) Uani 1 1 d . . . . .
H08R H 0.694517 0.476445 0.483770 0.177 Uiso 1 1 calc R U . . .
H08S H 0.762871 0.531121 0.491636 0.177 Uiso 1 1 calc R U . . .
H08T H 0.772898 0.458532 0.485687 0.177 Uiso 1 1 calc R U . . .
C08D C 0.3571(8) 0.9524(9) 0.4783(7) 0.094(6) Uani 1 1 d . . . . .
H08U H 0.394429 0.934804 0.460293 0.113 Uiso 1 1 calc R U . . .
C08E C 0.2285(10) 0.1982(9) 0.0257(8) 0.103(6) Uani 1 1 d . . . . .
H08D H 0.219742 0.219783 0.064410 0.154 Uiso 1 1 calc R U . . .
H08E H 0.243578 0.229794 0.002476 0.154 Uiso 1 1 calc R U . . .
H08F H 0.267412 0.173546 0.037368 0.154 Uiso 1 1 calc R U . . .
C08F C 0.5097(9) 0.5365(8) 0.8027(9) 0.097(3) Uani 1 1 d . . . . .
H08G H 0.503568 0.491856 0.809518 0.117 Uiso 1 1 calc R U . C 1
C08H C 0.2285(8) 0.4411(6) 0.5819(6) 0.075(4) Uani 1 1 d . . . . .
H08H H 0.210080 0.478462 0.569012 0.113 Uiso 1 1 calc R U . . .
H08I H 0.190414 0.403070 0.562036 0.113 Uiso 1 1 calc R U . . .
H08J H 0.272035 0.436301 0.568081 0.113 Uiso 1 1 calc R U . . .
C08I C 0.6977(10) 0.9277(12) 0.8414(8) 0.124(7) Uani 1 1 d . . . . .
H08V H 0.712901 0.962864 0.822156 0.187 Uiso 1 1 calc R U . . .
H08W H 0.650024 0.930912 0.848236 0.187 Uiso 1 1 calc R U . . .
H08X H 0.693841 0.887171 0.812931 0.187 Uiso 1 1 calc R U . . .
C08J C 0.1540(8) 0.1508(9) -0.0192(6) 0.096(6) Uani 1 1 d . . . . .
H08K H 0.147228 0.115563 0.003991 0.115 Uiso 1 1 calc R U . . .
C08K C 0.6585(10) 0.3636(7) 0.3788(9) 0.090(3) Uani 1 1 d . . . . .
H08Y H 0.700993 0.356539 0.408393 0.108 Uiso 1 1 calc R U . . .
C08L C 0.2216(8) 0.9088(7) 0.4720(6) 0.078(4) Uani 1 1 d . . . . .
H08Z H 0.226497 0.939108 0.509492 0.094 Uiso 1 1 calc R U . . .
C08M C 0.8720(13) 0.3687(9) 0.5471(8) 0.106(6) Uani 1 1 d . . . . .
H08 H 0.915331 0.376593 0.534692 0.127 Uiso 1 1 calc R U . . .
C08N C 0.6786(6) 0.8364(6) 0.3479(5) 0.058(3) Uani 1 1 d . . . . .
C08P C 0.4865(7) 0.3676(6) 0.9291(5) 0.062(3) Uani 1 1 d . . . . .
H08P H 0.490525 0.350139 0.885978 0.074 Uiso 1 1 calc R U . . .
C08Q C 0.3285(8) 0.5825(7) 0.5060(9) 0.090(5) Uani 1 1 d . . . . .
H08L H 0.373513 0.604774 0.500634 0.136 Uiso 1 1 calc R U . . .
H08M H 0.320800 0.537237 0.486916 0.136 Uiso 1 1 calc R U . . .
H08N H 0.332817 0.587557 0.551469 0.136 Uiso 1 1 calc R U . . .
C08R C 0.8872(9) 1.0672(8) 0.3940(11) 0.109(6) Uani 1 1 d . . . . .
H39 H 0.859271 1.053877 0.348797 0.163 Uiso 1 1 calc R U . . .
HM H 0.938735 1.064432 0.399272 0.163 Uiso 1 1 calc R U . . .
HN H 0.883399 1.111113 0.409629 0.163 Uiso 1 1 calc R U . . .
C08S C 1.0070(5) 0.6496(5) 0.9692(5) 0.0424(8) Uani 1 1 d . . . . .
H6 H 1.023091 0.645074 0.930706 0.064 Uiso 1 1 calc R U . . .
HO H 0.954966 0.630414 0.957873 0.064 Uiso 1 1 calc R U . . .
HP H 1.035858 0.627972 0.999783 0.064 Uiso 1 1 calc R U . . .
C08T C 0.4101(12) 0.8835(11) 0.1326(9) 0.117(4) Uani 1 1 d . . . . .
H7 H 0.388159 0.861369 0.089722 0.140 Uiso 1 1 calc R U . . .
C08U C 1.1498(8) 0.7768(11) 0.6374(10) 0.115(4) Uani 1 1 d . . . . .
H8 H 1.129219 0.746340 0.595436 0.138 Uiso 1 1 calc R U . . .
C08W C 0.8166(11) 0.5998(11) 0.2364(12) 0.121(7) Uani 1 1 d . . . . .
H9 H 0.858389 0.620373 0.273588 0.182 Uiso 1 1 calc R U . . .
HQ H 0.827208 0.608683 0.197592 0.182 Uiso 1 1 calc R U . . .
HR H 0.808188 0.553736 0.234085 0.182 Uiso 1 1 calc R U . . .
C08X C 0.3851(12) 0.7401(9) 0.1635(8) 0.108(3) Uani 1 1 d . . . . .
H10 H 0.416094 0.746367 0.135619 0.162 Uiso 1 1 calc R U . . .
HS H 0.350873 0.699439 0.146242 0.162 Uiso 1 1 calc R U . . .
HT H 0.416023 0.739816 0.206278 0.162 Uiso 1 1 calc R U . . .
C08Y C 0.6090(12) 0.3545(11) 0.5441(12) 0.134(5) Uani 1 1 d . . . . .
H11 H 0.561906 0.347309 0.553311 0.201 Uiso 1 1 calc R U . . .
HU H 0.622840 0.399582 0.543716 0.201 Uiso 1 1 calc R U . . .
HV H 0.604524 0.328745 0.502357 0.201 Uiso 1 1 calc R U . . .
C08Z C 0.9280(8) 0.6633(9) 0.7109(9) 0.095(5) Uani 1 1 d . . . . .
H12 H 0.910057 0.645048 0.743242 0.114 Uiso 1 1 calc R U . . .
HW H 0.958869 0.635863 0.694747 0.114 Uiso 1 1 calc R U . . .
C090 C 0.6910(8) 0.8658(10) 0.2409(9) 0.101(3) Uani 1 1 d . . . . .
H090 H 0.691464 0.876361 0.201142 0.121 Uiso 1 1 calc R U . . .
C091 C 0.1884(7) 0.4610(9) 0.6807(10) 0.113(7) Uani 1 1 d . . . . .
H09A H 0.204337 0.461961 0.726593 0.170 Uiso 1 1 calc R U . . .
H09B H 0.145741 0.426779 0.660075 0.170 Uiso 1 1 calc R U . . .
H09C H 0.174990 0.501785 0.673432 0.170 Uiso 1 1 calc R U . . .
O092 O 1.2071(11) 0.7691(11) 0.7423(9) 0.080(8) Uiso 0.46(3) 1 d D . P D 1
C093 C -0.0033(16) -0.0909(10) 0.5614(18) 0.060(2) Uani 0.40(3) 1 d D . P A 1
H09D H -0.031620 -0.125835 0.525124 0.072 Uiso 0.40(3) 1 calc R U P A 1
H09E H 0.023495 -0.109616 0.596441 0.072 Uiso 0.40(3) 1 calc R U P A 1
C094 C 0.1612(11) -0.0298(8) 0.3102(9) 0.114(7) Uani 1 1 d . . . . .
H38 H 0.143689 -0.027686 0.265032 0.170 Uiso 1 1 calc R U . . .
HX H 0.120862 -0.050769 0.323100 0.170 Uiso 1 1 calc R U . . .
HY H 0.201070 -0.054056 0.316520 0.170 Uiso 1 1 calc R U . . .
C095 C 0.4872(13) 1.0466(10) 0.3463(14) 0.141(5) Uani 1 1 d . . . . .
H09 H 0.491160 1.072731 0.314807 0.212 Uiso 1 1 calc R U . . .
HZ H 0.518839 1.069165 0.388518 0.212 Uiso 1 1 calc R U . . .
H45 H 0.436280 1.038177 0.347149 0.212 Uiso 1 1 calc R U . . .
N096 N 0.7382(7) 0.8750(6) 0.3519(6) 0.093(4) Uani 1 1 d . . . . .
H096 H 0.772070 0.888431 0.388955 0.112 Uiso 1 1 calc R U . . .
C097 C 0.6504(8) 0.2925(7) 0.7628(14) 0.158(12) Uani 1 1 d . . . . .
H13 H 0.658406 0.262121 0.791085 0.237 Uiso 1 1 calc R U . . .
H46 H 0.680658 0.287713 0.733891 0.237 Uiso 1 1 calc R U . . .
H47 H 0.598576 0.284390 0.737938 0.237 Uiso 1 1 calc R U . . .
C098 C 0.8347(12) 0.9593(7) 0.7346(7) 0.110(7) Uani 1 1 d . . . . .
H37 H 0.800005 0.983787 0.713231 0.165 Uiso 1 1 calc R U . . .
H48 H 0.883542 0.974393 0.731146 0.165 Uiso 1 1 calc R U . . .
H49 H 0.836686 0.964847 0.779631 0.165 Uiso 1 1 calc R U . . .
C09B C 0.1716(11) 0.1202(11) -0.0788(10) 0.114(6) Uani 1 1 d . . . . .
H09F H 0.178966 0.152289 -0.103984 0.171 Uiso 1 1 calc R U . . .
H09G H 0.130735 0.086034 -0.104317 0.171 Uiso 1 1 calc R U . . .
H09H H 0.216289 0.102530 -0.066189 0.171 Uiso 1 1 calc R U . . .
C09C C 0.7902(6) 0.5127(6) 0.9946(5) 0.056(3) Uani 1 1 d . . . . .
H42 H 0.809512 0.480480 0.969310 0.068 Uiso 1 1 calc R U . . .
C09D C -0.0654(8) 0.2455(9) 0.2934(8) 0.082(4) Uani 1 1 d . . . . .
C09E C -0.0159(11) 0.4024(11) 0.4378(10) 0.064(6) Uani 0.57(3) 1 d D . P B 1
H09I H 0.008702 0.402874 0.482613 0.096 Uiso 0.57(3) 1 calc R U P B 1
H09J H -0.025770 0.358994 0.412884 0.096 Uiso 0.57(3) 1 calc R U P B 1
H09K H -0.062210 0.417585 0.434372 0.096 Uiso 0.57(3) 1 calc R U P B 1
C09F C 0.8658(7) 0.6725(9) 0.6578(9) 0.099(5) Uani 1 1 d . . . . .
H14 H 0.849423 0.634010 0.623348 0.119 Uiso 1 1 calc R U . . .
H50 H 0.823878 0.680549 0.673695 0.119 Uiso 1 1 calc R U . . .
O09G O 0.8039(8) 0.9301(8) 0.2972(7) 0.141(6) Uani 1 1 d . . . . .
C09H C 0.4358(14) 0.3540(12) 0.1838(9) 0.147(10) Uani 1 1 d . . . . .
H15 H 0.478483 0.340624 0.173275 0.220 Uiso 1 1 calc R U . . .
H51 H 0.412448 0.377820 0.152600 0.220 Uiso 1 1 calc R U . . .
H52 H 0.400657 0.316359 0.182753 0.220 Uiso 1 1 calc R U . . .
C09I C 0.8014(10) 0.8304(8) 1.1325(8) 0.096(5) Uani 1 1 d . . . . .
H16 H 0.793116 0.799687 1.158934 0.143 Uiso 1 1 calc R U . . .
H53 H 0.759367 0.851950 1.122788 0.143 Uiso 1 1 calc R U . . .
H54 H 0.845908 0.861860 1.155573 0.143 Uiso 1 1 calc R U . . .
C09J C 0.7285(8) 0.9637(10) 0.9565(9) 0.109(6) Uani 1 1 d . . . . .
H17 H 0.764385 1.001956 0.980682 0.164 Uiso 1 1 calc R U . . .
H55 H 0.721886 0.934998 0.985291 0.164 Uiso 1 1 calc R U . . .
H56 H 0.681517 0.975668 0.937300 0.164 Uiso 1 1 calc R U . . .
C09K C -0.1364(9) 0.1817(7) 0.0393(9) 0.101(3) Uani 1 1 d . . . . .
H09L H -0.164485 0.204182 0.009089 0.151 Uiso 1 1 calc R U . . .
H09M H -0.153390 0.185303 0.077294 0.151 Uiso 1 1 calc R U . . .
H09N H -0.143585 0.136808 0.019220 0.151 Uiso 1 1 calc R U . . .
C09L C 0.4833(19) -0.1302(9) 0.7207(10) 0.162(12) Uani 1 1 d . . . . .
H09O H 0.490839 -0.148377 0.759100 0.243 Uiso 1 1 calc R U . . .
H09P H 0.528913 -0.124942 0.708885 0.243 Uiso 1 1 calc R U . . .
H09Q H 0.444438 -0.158703 0.685735 0.243 Uiso 1 1 calc R U . . .
C09M C 0.9296(8) 0.4509(8) 0.6458(8) 0.088(4) Uani 1 1 d D . . . .
H58 H 0.926720 0.464202 0.690099 0.106 Uiso 0.55(2) 1 calc R U P E 2
H18 H 0.909123 0.480727 0.672563 0.106 Uiso 0.45(2) 1 calc R U P E 1
C09N C 0.6848(8) 0.1502(10) 0.9373(10) 0.115(7) Uani 1 1 d . . . . .
H09R H 0.696513 0.195033 0.958737 0.172 Uiso 1 1 calc R U . . .
H09S H 0.723266 0.140313 0.918134 0.172 Uiso 1 1 calc R U . . .
H09T H 0.681715 0.123418 0.968515 0.172 Uiso 1 1 calc R U . . .
C09O C 0.9884(10) 0.6724(9) 0.4603(8) 0.100(5) Uani 1 1 d . . . . .
H43 H 1.022869 0.666225 0.500414 0.120 Uiso 1 1 calc R U . . .
C09P C -0.0465(9) 0.2800(7) 0.0983(9) 0.101(3) Uani 1 1 d . . . . .
H09U H 0.004351 0.295523 0.124877 0.151 Uiso 1 1 calc R U . . .
H09V H -0.078838 0.278470 0.125581 0.151 Uiso 1 1 calc R U . . .
H09W H -0.060593 0.308739 0.069204 0.151 Uiso 1 1 calc R U . . .
C09Q C 0.3757(14) -0.0874(13) 0.7156(10) 0.161(12) Uani 1 1 d . . . . .
H09X H 0.360800 -0.129204 0.686901 0.241 Uiso 1 1 calc R U . . .
H09Y H 0.351784 -0.056318 0.694293 0.241 Uiso 1 1 calc R U . . .
H59 H 0.361299 -0.089874 0.754362 0.241 Uiso 1 1 calc R U . . .
C09R C 0.5752(11) 0.7864(9) 0.1772(9) 0.120(8) Uani 1 1 d . . . . .
H19 H 0.566024 0.740940 0.179374 0.144 Uiso 1 1 calc R U . F 2
H60 H 0.529063 0.802051 0.176446 0.144 Uiso 1 1 calc R U . F 2
C09S C 0.7460(16) 0.3128(7) 0.5232(8) 0.103(7) Uani 1 1 d . . . . .
H20 H 0.704583 0.283730 0.494724 0.124 Uiso 1 1 calc R U . . .
C09T C 0.5936(13) 0.9883(11) 0.3424(14) 0.141(5) Uani 1 1 d . . . . .
H21 H 0.605055 0.945591 0.334499 0.212 Uiso 1 1 calc R U . . .
H61 H 0.617743 1.008978 0.387062 0.212 Uiso 1 1 calc R U . . .
H62 H 0.611314 1.013466 0.314692 0.212 Uiso 1 1 calc R U . . .
C09U C -0.1039(10) 0.0006(9) 0.0947(8) 0.107(6) Uani 1 1 d . . . . .
H09Z H -0.140418 0.025857 0.102283 0.160 Uiso 1 1 calc R U . . .
H63 H -0.123966 -0.044629 0.088840 0.160 Uiso 1 1 calc R U . . .
H64 H -0.091527 0.008620 0.056287 0.160 Uiso 1 1 calc R U . . .
C09V C 1.0963(5) 0.7468(5) 1.0334(5) 0.0424(8) Uani 1 1 d . . . . .
H22 H 1.116818 0.716506 1.058171 0.064 Uiso 1 1 calc R U . . .
H65 H 1.100975 0.787405 1.062260 0.064 Uiso 1 1 calc R U . . .
H66 H 1.122879 0.753492 1.002435 0.064 Uiso 1 1 calc R U . . .
C09X C 0.1561(8) 0.8700(8) 0.4427(7) 0.084(5) Uani 1 1 d . . . . .
H23 H 0.115144 0.874238 0.458140 0.101 Uiso 1 1 calc R U . . .
C09Z C 1.0974(9) 0.8566(8) 0.7008(13) 0.142(10) Uani 1 1 d . . . . .
H24 H 1.106080 0.856930 0.746751 0.170 Uiso 1 1 calc R U . . .
H67 H 1.056184 0.878625 0.685907 0.170 Uiso 1 1 calc R U . . .
C0A0 C 1.0789(9) 0.9407(11) 0.9628(9) 0.140(10) Uani 1 1 d . . . . .
H25 H 1.106345 0.906471 0.971143 0.210 Uiso 1 1 calc R U . . .
H68 H 1.060983 0.954424 0.999122 0.210 Uiso 1 1 calc R U . . .
H69 H 1.111112 0.976661 0.956704 0.210 Uiso 1 1 calc R U . . .
C0A1 C 0.7495(9) 0.8967(10) 0.2945(9) 0.101(3) Uani 1 1 d . . . . .
C0A2 C 1.1700(8) 0.8886(11) 0.6869(9) 0.115(4) Uani 1 1 d . . . . .
H26 H 1.165453 0.931468 0.678048 0.138 Uiso 1 1 calc R U . . .
H70 H 1.213333 0.892791 0.724237 0.138 Uiso 1 1 calc R U . . .
C0A3 C -0.0550(10) 0.0202(7) 0.2182(7) 0.101(6) Uani 1 1 d . . . . .
H0AA H -0.010544 0.033994 0.254534 0.152 Uiso 1 1 calc R U . . .
H0AB H -0.078458 -0.022744 0.218449 0.152 Uiso 1 1 calc R U . . .
H0AC H -0.088980 0.049527 0.221329 0.152 Uiso 1 1 calc R U . . .
C0A4 C -0.3289(16) 0.1280(13) 0.5014(12) 0.138(8) Uiso 1 1 d . . . . .
C0A5 C 0.5380(9) 0.3384(11) 0.9779(7) 0.104(6) Uani 1 1 d . . . . .
H0AD H 0.527517 0.346990 1.018825 0.157 Uiso 1 1 calc R U . . .
H0AE H 0.589056 0.357227 0.983366 0.157 Uiso 1 1 calc R U . . .
H0AF H 0.530251 0.292330 0.962400 0.157 Uiso 1 1 calc R U . . .
C0A6 C 0.2775(11) 0.7810(9) 0.1117(8) 0.108(3) Uani 1 1 d . . . . .
H27 H 0.234134 0.784041 0.126382 0.162 Uiso 1 1 calc R U . . .
H71 H 0.271971 0.738310 0.086508 0.162 Uiso 1 1 calc R U . . .
H72 H 0.282553 0.812563 0.085407 0.162 Uiso 1 1 calc R U . . .
N0A7 N -0.3823(14) 0.1201(12) 0.5055(11) 0.158(7) Uiso 1 1 d . . . . .
C0A9 C 0.5125(10) 0.4417(7) 0.9432(7) 0.090(5) Uani 1 1 d . . . . .
H0AG H 0.492799 0.457978 0.904638 0.135 Uiso 1 1 calc R U . . .
H0AH H 0.566168 0.451899 0.956190 0.135 Uiso 1 1 calc R U . . .
H0AI H 0.494662 0.461556 0.977505 0.135 Uiso 1 1 calc R U . . .
C0AB C -0.2538(12) 0.1371(12) 0.4894(11) 0.128(7) Uiso 1 1 d . . . . .
H40 H -0.258446 0.150205 0.448491 0.192 Uiso 1 1 calc R U . . .
H73 H -0.235581 0.096923 0.488190 0.192 Uiso 1 1 calc R U . . .
H74 H -0.219227 0.169880 0.523705 0.192 Uiso 1 1 calc R U . . .
C0AD C 0.2566(14) -0.0191(13) 0.0904(7) 0.149(10) Uani 1 1 d . . . . .
H0AJ H 0.271921 -0.058991 0.098783 0.223 Uiso 1 1 calc R U . . .
H0AK H 0.299253 0.011549 0.091068 0.223 Uiso 1 1 calc R U . . .
H0AL H 0.220017 -0.027149 0.048474 0.223 Uiso 1 1 calc R U . . .
C0AE C 1.0449(15) 0.9226(13) 0.8487(10) 0.138(8) Uani 1 1 d . . . . .
H28 H 1.067959 0.966745 0.852637 0.207 Uiso 1 1 calc R U . . .
H75 H 1.004169 0.909426 0.809183 0.207 Uiso 1 1 calc R U . . .
H76 H 1.081083 0.895022 0.847858 0.207 Uiso 1 1 calc R U . . .
C0AF C 0.1518(8) 0.3498(10) 0.8134(12) 0.121(7) Uani 1 1 d . . . . .
H0AM H 0.130279 0.329829 0.842452 0.182 Uiso 1 1 calc R U . . .
H0AN H 0.115100 0.342998 0.771708 0.182 Uiso 1 1 calc R U . . .
H0AO H 0.168073 0.395483 0.830867 0.182 Uiso 1 1 calc R U . . .
C0AI C -0.0258(10) 0.4671(11) 0.3533(9) 0.064(6) Uani 0.57(3) 1 d D . P B 1
H0AP H -0.062689 0.486457 0.368650 0.096 Uiso 0.57(3) 1 calc R U P B 1
H0AQ H -0.050266 0.430264 0.318807 0.096 Uiso 0.57(3) 1 calc R U P B 1
H0AR H 0.002554 0.498326 0.337496 0.096 Uiso 0.57(3) 1 calc R U P B 1
C0AJ C 0.9559(11) 0.8986(9) 0.3333(9) 0.107(5) Uiso 1 1 d . . . . .
H44 H 0.908530 0.908656 0.309029 0.128 Uiso 1 1 calc R U . . .
C0AK C 0.3515(12) 1.0172(13) 0.4600(14) 0.180(14) Uani 1 1 d . . . . .
H29 H 0.309504 1.012340 0.422110 0.270 Uiso 1 1 calc R U . . .
H77 H 0.396557 1.034042 0.450795 0.270 Uiso 1 1 calc R U . . .
H78 H 0.344977 1.046760 0.495404 0.270 Uiso 1 1 calc R U . . .
C0AL C 0.4546(12) 0.9365(10) 0.1441(9) 0.117(4) Uani 1 1 d . . . . .
H30 H 0.467899 0.951716 0.110155 0.140 Uiso 1 1 calc R U . . .
C0AM C 0.4846(12) 0.9732(11) 0.2085(9) 0.117(4) Uani 1 1 d . . . . .
H31 H 0.512603 1.014659 0.215815 0.140 Uiso 1 1 calc R U . . .
C0AN C 0.4232(13) 0.5868(13) 0.0872(11) 0.136(8) Uani 1 1 d . . . . .
H32 H 0.435408 0.633101 0.101936 0.204 Uiso 1 1 calc R U . . .
H79 H 0.374074 0.571066 0.089469 0.204 Uiso 1 1 calc R U . . .
H80 H 0.424451 0.575941 0.043052 0.204 Uiso 1 1 calc R U . . .
C0AO C 0.1892(12) 0.2468(8) 0.7802(9) 0.111(6) Uani 1 1 d . . . . .
H0AS H 0.216648 0.230772 0.751631 0.167 Uiso 1 1 calc R U . . .
H0AT H 0.136924 0.238826 0.756736 0.167 Uiso 1 1 calc R U . . .
H0AU H 0.196531 0.224858 0.816059 0.167 Uiso 1 1 calc R U . . .
C0AQ C 0.3832(11) 0.9579(17) 0.5496(9) 0.23(2) Uani 1 1 d . . . . .
H33 H 0.352990 0.982281 0.569498 0.346 Uiso 1 1 calc R U . . .
H81 H 0.434517 0.979768 0.566070 0.346 Uiso 1 1 calc R U . . .
H82 H 0.379101 0.915367 0.559458 0.346 Uiso 1 1 calc R U . . .
C0AR C 0.9193(18) 0.5111(16) 0.6006(15) 0.099(10) Uiso 0.55(2) 1 d D . P E 2
H34 H 0.867178 0.508504 0.578976 0.149 Uiso 0.55(2) 1 calc R U P E 2
H83 H 0.945923 0.505387 0.568874 0.149 Uiso 0.55(2) 1 calc R U P E 2
H84 H 0.939090 0.552874 0.629057 0.149 Uiso 0.55(2) 1 calc R U P E 2
C0AS C 0.0041(8) 0.2290(8) 0.5899(9) 0.093(5) Uani 1 1 d . . . . .
H41 H 0.024382 0.189482 0.595440 0.112 Uiso 1 1 calc R U . . .
C0AT C -0.2009(10) 0.3318(14) 0.2191(13) 0.158(10) Uani 1 1 d D . . . .
H0AV H -0.241382 0.345898 0.233989 0.190 Uiso 0.45(3) 1 calc R U P G 1
H0AW H -0.166628 0.370317 0.219563 0.190 Uiso 0.45(3) 1 calc R U P G 1
H0AX H -0.174240 0.376362 0.232839 0.190 Uiso 0.55(3) 1 calc R U P G 2
H0AY H -0.194151 0.315200 0.177376 0.190 Uiso 0.55(3) 1 calc R U P G 2
C0AU C 0.2806(12) 0.0141(12) 0.2076(9) 0.131(8) Uani 1 1 d . . . . .
H0AZ H 0.264757 0.034870 0.242749 0.197 Uiso 1 1 calc R U . . .
H85 H 0.326602 0.039211 0.206983 0.197 Uiso 1 1 calc R U . . .
H86 H 0.288150 -0.028597 0.213403 0.197 Uiso 1 1 calc R U . . .
C0AV C 0.9857(18) 0.4947(18) 0.6251(18) 0.088(4) Uani 0.45(2) 1 d D . P E 1
H35 H 1.022947 0.520681 0.663016 0.132 Uiso 0.45(2) 1 calc R U P E 1
H87 H 1.009382 0.468541 0.599418 0.132 Uiso 0.45(2) 1 calc R U P E 1
H88 H 0.960248 0.522459 0.599745 0.132 Uiso 0.45(2) 1 calc R U P E 1
C0AW C 1.1782(8) 0.8445(10) 0.6279(9) 0.115(4) Uani 1 1 d . . . . .
H36 H 1.230038 0.849398 0.627792 0.138 Uiso 1 1 calc R U . . .
H89 H 1.148018 0.853201 0.587678 0.138 Uiso 1 1 calc R U . . .
C26 C 0.7839(11) 0.4609(13) 0.3769(15) 0.168(13) Uani 1 1 d . . . . .
H26A H 0.826343 0.495470 0.396191 0.251 Uiso 1 1 calc R U . . .
H26B H 0.795282 0.422023 0.391394 0.251 Uiso 1 1 calc R U . . .
H26C H 0.772295 0.453555 0.330352 0.251 Uiso 1 1 calc R U . . .
C57 C 1.302(2) 0.900(2) 0.9415(19) 0.121(12) Uiso 0.5 1 d D . P . .
H57 H 1.310298 0.938164 0.975750 0.146 Uiso 0.5 1 calc R U P . .
C77 C 1.2719(17) 0.7519(17) 0.7827(14) 0.083(10) Uiso 0.46(3) 1 d D . P D 1
H77A H 1.274100 0.764715 0.827595 0.124 Uiso 0.46(3) 1 calc R U P D 1
H77B H 1.268976 0.705775 0.772195 0.124 Uiso 0.46(3) 1 calc R U P D 1
H77C H 1.316074 0.773584 0.775524 0.124 Uiso 0.46(3) 1 calc R U P D 1
C82 C -0.257(2) 0.326(3) 0.099(2) 0.158(10) Uani 0.45(3) 1 d D . P G 1
H82A H -0.274795 0.292989 0.060158 0.237 Uiso 0.45(3) 1 calc R U P G 1
H82B H -0.296979 0.348291 0.104034 0.237 Uiso 0.45(3) 1 calc R U P G 1
H82C H -0.216627 0.356975 0.095374 0.237 Uiso 0.45(3) 1 calc R U P G 1
C101 C -0.230(3) 0.297(2) 0.156(2) 0.158(10) Uani 0.45(3) 1 d D . P G 1
H10A H -0.271828 0.264770 0.155714 0.190 Uiso 0.45(3) 1 calc R U P G 1
H10B H -0.192221 0.273374 0.147135 0.190 Uiso 0.45(3) 1 calc R U P G 1
C15 C 0.9680(9) 0.7300(8) 0.7367(8) 0.087(4) Uani 1 1 d . . . . .
H15A H 1.019540 0.730817 0.760771 0.105 Uiso 1 1 calc R U . . .
H15B H 0.944403 0.752891 0.765584 0.105 Uiso 1 1 calc R U . . .
C35 C 0.6453(12) 0.2689(10) 0.6019(12) 0.134(5) Uani 1 1 d . . . . .
H35A H 0.620988 0.241287 0.559948 0.201 Uiso 1 1 calc R U . . .
H35B H 0.611859 0.267941 0.628223 0.201 Uiso 1 1 calc R U . . .
H35C H 0.689569 0.253805 0.622638 0.201 Uiso 1 1 calc R U . . .
C50 C 0.9956(16) 0.4293(16) 0.6436(14) 0.093(9) Uiso 0.55(2) 1 d D . P E 2
H50A H 1.035549 0.465960 0.653837 0.139 Uiso 0.55(2) 1 calc R U P E 2
H50B H 0.989145 0.405027 0.600734 0.139 Uiso 0.55(2) 1 calc R U P E 2
H50C H 1.007520 0.402084 0.674674 0.139 Uiso 0.55(2) 1 calc R U P E 2
C1 C 0.3090(16) 0.0954(14) 0.8520(14) 0.162(10) Uiso 1 1 d D . . . .
H1A H 0.303630 0.080988 0.891288 0.195 Uiso 1 1 calc R U . . .
C0 C 0.5744(9) 0.5499(8) 0.7794(10) 0.097(3) Uani 1 1 d . . . H 1
H0A H 0.594876 0.595518 0.791840 0.146 Uiso 1 1 calc R U . H 1
H0B H 0.559549 0.536840 0.732869 0.146 Uiso 1 1 calc R U . H 1
H0C H 0.611628 0.526133 0.798191 0.146 Uiso 1 1 calc R U . H 1
C23A C 0.5264(9) 0.5834(8) 0.8675(9) 0.097(3) Uani 1 1 d . . . I 1
H23A H 0.565404 0.571600 0.899473 0.146 Uiso 1 1 calc R U . I 1
H23B H 0.482024 0.581427 0.881324 0.146 Uiso 1 1 calc R U . I 1
H23C H 0.542129 0.626707 0.862571 0.146 Uiso 1 1 calc R U . I 1
C2 C -0.0551(14) 0.4511(19) 0.3994(18) 0.088(12) Uiso 0.43(3) 1 d D . P B 2
H2A H -0.064072 0.484348 0.374744 0.132 Uiso 0.43(3) 1 calc R U P B 2
H2B H -0.086720 0.410677 0.375138 0.132 Uiso 0.43(3) 1 calc R U P B 2
H2C H -0.065944 0.462702 0.439910 0.132 Uiso 0.43(3) 1 calc R U P B 2
C3 C 0.033(2) 0.3919(13) 0.4507(14) 0.070(10) Uiso 0.43(3) 1 d D . P B 2
H3A H 0.074218 0.370716 0.447438 0.106 Uiso 0.43(3) 1 calc R U P B 2
H3B H -0.012866 0.360956 0.433528 0.106 Uiso 0.43(3) 1 calc R U P B 2
H3C H 0.039695 0.410198 0.495531 0.106 Uiso 0.43(3) 1 calc R U P B 2
C17 C 0.9916(18) 0.4224(19) 0.6991(17) 0.088(4) Uani 0.45(2) 1 d D . P E 1
H17A H 0.972642 0.415781 0.734820 0.132 Uiso 0.45(2) 1 calc R U P E 1
H17B H 1.037843 0.453144 0.715074 0.132 Uiso 0.45(2) 1 calc R U P E 1
H17C H 0.999961 0.381957 0.678260 0.132 Uiso 0.45(2) 1 calc R U P E 1
C82A C -0.311(2) 0.3742(19) 0.1630(17) 0.122(10) Uiso 0.55(3) 1 d D . P G 2
H82D H -0.363328 0.370448 0.160439 0.183 Uiso 0.55(3) 1 calc R U P G 2
H82E H -0.286847 0.418761 0.178957 0.183 Uiso 0.55(3) 1 calc R U P G 2
H82F H -0.306627 0.359463 0.120478 0.183 Uiso 0.55(3) 1 calc R U P G 2
C4 C -0.2762(19) 0.3342(19) 0.2076(18) 0.122(10) Uiso 0.55(3) 1 d D . P G 2
H4A H -0.284051 0.348979 0.249277 0.146 Uiso 0.55(3) 1 calc R U P G 2
H4B H -0.303708 0.290049 0.191161 0.146 Uiso 0.55(3) 1 calc R U P G 2
O0 O 1.1651(18) 0.7184(16) 0.7138(15) 0.160(14) Uiso 0.54(3) 1 d D . P D 2
C77A C 1.202(3) 0.669(2) 0.737(3) 0.18(2) Uiso 0.54(3) 1 d D . P D 2
H77D H 1.174243 0.646259 0.760370 0.276 Uiso 0.54(3) 1 calc R U P D 2
H77E H 1.205979 0.638405 0.700580 0.276 Uiso 0.54(3) 1 calc R U P D 2
H77F H 1.251541 0.687701 0.765161 0.276 Uiso 0.54(3) 1 calc R U P D 2
C5 C 0.5862(12) 0.7890(14) 0.1216(7) 0.145(10) Uani 1 1 d . . . J 2
H5A H 0.630951 0.771870 0.120140 0.174 Uiso 1 1 calc R U . J 2
H5B H 0.594887 0.834021 0.117705 0.174 Uiso 1 1 calc R U . J 2
C6 C 0.5213(15) 0.7514(18) 0.0640(12) 0.189(15) Uani 1 1 d . . . J 2
H6A H 0.527051 0.763536 0.024793 0.283 Uiso 1 1 calc R U . J 2
H6B H 0.475075 0.761078 0.070076 0.283 Uiso 1 1 calc R U . J 2
H6C H 0.520728 0.705675 0.060819 0.283 Uiso 1 1 calc R U . J 2
C7 C -0.0303(10) -0.0801(11) 0.5293(9) 0.059(6) Uiso 0.60(3) 1 d D . P A 2
H7A H -0.062646 -0.073443 0.488992 0.071 Uiso 0.60(3) 1 calc R U P A 2
H7B H -0.032644 -0.126336 0.526997 0.071 Uiso 0.60(3) 1 calc R U P A 2

loop_
_atom_site_aniso_label
_atom_site_aniso_U_11
_atom_site_aniso_U_22
_atom_site_aniso_U_33
_atom_site_aniso_U_23
_atom_site_aniso_U_13
_atom_site_aniso_U_12
Se01 0.0428(6) 0.0410(8) 0.0758(9) 0.0097(6) 0.0155(6) 0.0045(6)
Se02 0.0488(7) 0.1037(14) 0.0708(9) 0.0116(9) 0.0084(7) 0.0159(8)
Cl4 0.0550(15) 0.097(2) 0.0490(15) -0.0042(15) 0.0017(12) 0.0296(16)
S004 0.0546(15) 0.0579(18) 0.0648(17) 0.0128(14) 0.0202(13) 0.0039(14)
Cl7 0.0669(18) 0.0467(18) 0.102(2) 0.0018(16) -0.0224(17) 0.0064(16)
Cl18 0.079(2) 0.072(2) 0.112(3) 0.000(2) 0.044(2) 0.0018(19)
Cl2 0.130(3) 0.090(3) 0.101(3) 0.023(2) 0.052(2) 0.035(3)
Cl8 0.118(3) 0.079(2) 0.083(2) 0.0108(18) 0.047(2) 0.021(2)
Cl1 0.080(2) 0.0461(19) 0.110(3) 0.0037(18) -0.022(2) 0.0095(17)
Cl 0.0689(19) 0.134(3) 0.0510(16) 0.0017(18) 0.0041(14) 0.046(2)
S00B 0.0552(18) 0.160(4) 0.097(3) 0.057(3) 0.0205(18) 0.016(2)
Cl20 0.066(2) 0.102(3) 0.147(4) -0.008(3) 0.026(2) 0.020(2)
Cl13 0.133(4) 0.114(4) 0.134(4) 0.036(3) 0.074(3) 0.058(3)
Cl19 0.098(3) 0.126(4) 0.175(5) 0.071(3) 0.072(3) 0.023(3)
Cl11 0.138(3) 0.147(3) 0.140(3) 0.030(2) 0.004(2) -0.019(2)
Cl12 0.089(3) 0.097(3) 0.229(6) -0.012(4) 0.072(3) 0.005(3)
O00H 0.027(3) 0.043(4) 0.037(3) -0.002(3) -0.003(2) 0.015(3)
O00I 0.036(3) 0.028(4) 0.040(3) 0.000(3) 0.004(3) 0.018(3)
Cl14 0.211(7) 0.077(3) 0.345(12) 0.002(5) 0.183(8) 0.016(4)
O00L 0.040(4) 0.054(5) 0.055(4) 0.004(3) 0.006(3) -0.006(4)
Cl5 0.158(5) 0.113(4) 0.255(8) 0.031(5) 0.090(6) 0.008(4)
Cl10 0.138(3) 0.147(3) 0.140(3) 0.030(2) 0.004(2) -0.019(2)
O00O 0.054(4) 0.033(4) 0.074(5) 0.003(4) 0.035(4) 0.001(3)
Cl3 0.127(4) 0.136(5) 0.133(4) 0.018(3) 0.031(3) 0.016(3)
N00Q 0.032(4) 0.023(4) 0.066(5) 0.003(4) 0.022(4) -0.002(4)
O00R 0.041(4) 0.097(7) 0.055(5) -0.004(4) 0.013(3) 0.008(4)
C00S 0.033(4) 0.009(5) 0.039(5) 0.009(4) 0.004(4) 0.014(4)
C00T 0.034(2) 0.028(2) 0.023(2) 0.0080(17) -0.0013(16) 0.012(2)
N00U 0.033(4) 0.032(4) 0.044(4) 0.001(3) 0.003(3) -0.003(4)
C00V 0.0365(19) 0.0258(18) 0.0272(16) 0.0057(16) 0.0002(14) 0.0029(18)
C00W 0.0321(18) 0.0297(19) 0.047(2) 0.0076(15) 0.0168(15) 0.0106(18)
C00X 0.054(6) 0.040(6) 0.035(5) 0.012(4) 0.020(4) 0.024(5)
Cl6 0.132(5) 0.171(7) 0.374(14) 0.115(8) 0.121(7) 0.055(5)
C010 0.0197(15) 0.028(2) 0.0228(15) 0.0033(12) -0.0020(12) 0.0081(14)
O011 0.049(4) 0.047(5) 0.092(6) 0.023(4) 0.030(4) 0.008(4)
N012 0.040(4) 0.028(4) 0.068(5) 0.003(4) 0.024(4) 0.009(4)
C013 0.015(4) 0.025(6) 0.032(5) -0.001(4) -0.008(3) 0.004(4)
C014 0.022(4) 0.028(5) 0.044(5) 0.002(4) -0.004(4) 0.009(4)
C015 0.036(5) 0.029(5) 0.021(4) 0.002(4) -0.006(3) 0.018(4)
C016 0.034(2) 0.028(2) 0.023(2) 0.0080(17) -0.0013(16) 0.012(2)
C017 0.030(4) 0.034(7) 0.045(5) 0.010(4) 0.000(4) -0.002(5)
C018 0.0365(19) 0.0258(18) 0.0272(16) 0.0057(16) 0.0002(14) 0.0029(18)
C019 0.0197(15) 0.028(2) 0.0228(15) 0.0033(12) -0.0020(12) 0.0081(14)
C01A 0.024(4) 0.026(6) 0.023(4) 0.006(4) 0.005(3) 0.016(4)
C01B 0.054(6) 0.025(6) 0.045(5) 0.001(4) 0.026(4) 0.018(5)
C01C 0.008(4) 0.040(7) 0.049(6) 0.013(5) -0.003(3) 0.011(4)
C01D 0.031(4) 0.014(4) 0.038(5) -0.005(4) 0.005(4) 0.004(4)
C01E 0.083(3) 0.018(3) 0.043(2) 0.001(2) -0.029(2) 0.003(2)
C01F 0.0365(19) 0.0258(18) 0.0272(16) 0.0057(16) 0.0002(14) 0.0029(18)
C01G 0.0451(17) 0.0293(18) 0.0485(16) 0.0086(13) 0.0026(14) 0.0145(15)
C01H 0.062(2) 0.0197(18) 0.0368(19) -0.0008(16) -0.0105(17) 0.0086(19)
C01I 0.034(5) 0.024(5) 0.026(5) -0.004(4) 0.000(4) 0.006(4)
C01J 0.0197(15) 0.028(2) 0.0228(15) 0.0033(12) -0.0020(12) 0.0081(14)
C01K 0.040(5) 0.030(6) 0.034(5) -0.003(4) -0.009(4) 0.022(5)
C01L 0.062(2) 0.0197(18) 0.0368(19) -0.0008(16) -0.0105(17) 0.0086(19)
C01M 0.0314(18) 0.0168(17) 0.0408(18) 0.0052(15) 0.0069(15) 0.0047(16)
C01N 0.0321(18) 0.0297(19) 0.047(2) 0.0076(15) 0.0168(15) 0.0106(18)
C01O 0.024(4) 0.016(5) 0.034(4) 0.008(4) 0.001(3) 0.012(4)
C01P 0.055(2) 0.033(2) 0.055(2) 0.0186(19) 0.0114(18) 0.021(2)
C01Q 0.023(4) 0.032(6) 0.041(5) 0.003(4) 0.010(4) 0.003(4)
C01R 0.0197(15) 0.028(2) 0.0228(15) 0.0033(12) -0.0020(12) 0.0081(14)
C01T 0.0451(17) 0.0293(18) 0.0485(16) 0.0086(13) 0.0026(14) 0.0145(15)
C01U 0.029(4) 0.018(5) 0.030(4) -0.002(4) -0.001(3) 0.010(4)
C01V 0.0197(15) 0.028(2) 0.0228(15) 0.0033(12) -0.0020(12) 0.0081(14)
C01W 0.039(5) 0.024(6) 0.033(5) 0.003(4) 0.012(4) 0.006(4)
C01X 0.0365(19) 0.0258(18) 0.0272(16) 0.0057(16) 0.0002(14) 0.0029(18)
C01Y 0.025(4) 0.028(6) 0.030(5) 0.001(4) 0.003(3) 0.010(4)
C01Z 0.023(5) 0.050(7) 0.065(6) 0.018(5) 0.005(4) 0.009(5)
C020 0.030(4) 0.020(6) 0.027(4) 0.009(4) -0.002(3) 0.007(4)
C021 0.0365(19) 0.0258(18) 0.0272(16) 0.0057(16) 0.0002(14) 0.0029(18)
C022 0.0321(18) 0.0297(19) 0.047(2) 0.0076(15) 0.0168(15) 0.0106(18)
C023 0.0451(17) 0.0293(18) 0.0485(16) 0.0086(13) 0.0026(14) 0.0145(15)
C024 0.043(5) 0.048(7) 0.049(6) 0.015(5) 0.012(4) 0.032(5)
C025 0.055(2) 0.033(2) 0.055(2) 0.0186(19) 0.0114(18) 0.021(2)
C026 0.042(2) 0.035(2) 0.078(3) 0.021(2) 0.009(2) 0.012(2)
C027 0.047(3) 0.017(3) 0.040(3) 0.006(2) -0.009(2) 0.011(3)
C028 0.054(6) 0.023(5) 0.052(6) 0.008(5) 0.013(5) 0.031(5)
C029 0.062(2) 0.0197(18) 0.0368(19) -0.0008(16) -0.0105(17) 0.0086(19)
C02A 0.043(5) 0.027(5) 0.060(6) 0.007(5) 0.021(5) 0.010(5)
C02B 0.0314(18) 0.0168(17) 0.0408(18) 0.0052(15) 0.0069(15) 0.0047(16)
C02C 0.055(6) 0.035(6) 0.043(5) 0.007(5) -0.001(5) 0.009(5)
C02D 0.034(2) 0.028(2) 0.023(2) 0.0080(17) -0.0013(16) 0.012(2)
C02E 0.036(5) 0.029(5) 0.033(5) 0.008(4) 0.011(4) 0.024(4)
O02F 0.062(5) 0.114(8) 0.070(5) 0.031(5) 0.008(4) 0.018(5)
C02G 0.0314(18) 0.0168(17) 0.0408(18) 0.0052(15) 0.0069(15) 0.0047(16)
C02H 0.0365(19) 0.0258(18) 0.0272(16) 0.0057(16) 0.0002(14) 0.0029(18)
C02I 0.083(3) 0.018(3) 0.043(2) 0.001(2) -0.029(2) 0.003(2)
C02J 0.0451(17) 0.0293(18) 0.0485(16) 0.0086(13) 0.0026(14) 0.0145(15)
C02K 0.041(5) 0.024(5) 0.032(5) 0.003(4) -0.004(4) 0.023(5)
C02L 0.0451(17) 0.0293(18) 0.0485(16) 0.0086(13) 0.0026(14) 0.0145(15)
C02M 0.033(5) 0.033(6) 0.046(6) 0.006(4) 0.009(4) 0.007(4)
C02N 0.047(5) 0.024(5) 0.031(5) -0.004(4) -0.005(4) 0.013(5)
C02P 0.0197(15) 0.028(2) 0.0228(15) 0.0033(12) -0.0020(12) 0.0081(14)
C02Q 0.031(5) 0.033(6) 0.061(6) 0.007(5) -0.006(4) 0.003(5)
C02R 0.043(5) 0.030(5) 0.024(4) -0.001(4) 0.006(4) 0.011(4)
C02S 0.022(4) 0.032(5) 0.028(4) 0.003(4) -0.006(3) 0.006(4)
C02T 0.052(6) 0.044(7) 0.082(8) 0.019(6) 0.016(6) 0.005(6)
C02U 0.051(6) 0.026(5) 0.049(6) 0.009(4) 0.009(4) 0.011(5)
C02V 0.070(7) 0.029(6) 0.031(5) -0.004(4) -0.019(5) 0.021(5)
C02W 0.028(4) 0.017(5) 0.035(5) 0.006(4) -0.005(4) 0.007(4)
C02X 0.066(7) 0.068(8) 0.045(6) 0.027(5) 0.016(5) 0.021(6)
C02Y 0.102(4) 0.035(3) 0.057(3) 0.011(3) -0.030(3) 0.012(3)
C02Z 0.0314(18) 0.0168(17) 0.0408(18) 0.0052(15) 0.0069(15) 0.0047(16)
C030 0.0314(18) 0.0168(17) 0.0408(18) 0.0052(15) 0.0069(15) 0.0047(16)
C031 0.046(6) 0.047(7) 0.057(6) 0.005(5) 0.030(6) 0.000(6)
C032 0.0314(18) 0.0168(17) 0.0408(18) 0.0052(15) 0.0069(15) 0.0047(16)
C033 0.031(4) 0.016(5) 0.036(4) 0.010(4) 0.003(4) 0.011(4)
N034 0.040(5) 0.048(6) 0.089(7) 0.032(5) 0.012(5) 0.015(5)
C035 0.050(4) 0.037(4) 0.089(6) -0.001(4) 0.027(4) 0.003(4)
C036 0.046(6) 0.056(7) 0.051(6) 0.001(5) -0.008(5) 0.010(6)
O037 0.082(7) 0.133(10) 0.109(8) 0.032(7) 0.042(6) 0.008(7)
C038 0.0451(17) 0.0293(18) 0.0485(16) 0.0086(13) 0.0026(14) 0.0145(15)
C039 0.044(5) 0.042(7) 0.042(5) 0.010(4) 0.022(4) 0.006(5)
C03A 0.064(7) 0.054(8) 0.087(9) 0.040(7) 0.016(7) -0.005(7)
C03C 0.031(5) 0.066(7) 0.054(6) 0.018(5) 0.018(4) 0.020(5)
Cl9 0.138(3) 0.147(3) 0.140(3) 0.030(2) 0.004(2) -0.019(2)
C03E 0.043(5) 0.037(6) 0.023(4) 0.012(4) 0.007(4) 0.016(5)
C03F 0.035(5) 0.035(6) 0.029(4) 0.009(4) 0.006(4) 0.007(5)
C03G 0.037(5) 0.021(5) 0.036(5) 0.008(4) 0.000(4) -0.003(5)
C03H 0.057(6) 0.045(7) 0.045(5) 0.015(5) 0.021(5) 0.035(6)
C03I 0.0321(18) 0.0297(19) 0.047(2) 0.0076(15) 0.0168(15) 0.0106(18)
C03J 0.035(5) 0.045(6) 0.063(6) 0.010(5) 0.019(5) -0.011(5)
C03K 0.021(5) 0.068(8) 0.071(7) 0.021(6) 0.007(5) 0.014(5)
C03L 0.042(5) 0.034(6) 0.031(5) 0.010(4) -0.006(4) 0.012(5)
C03M 0.027(4) 0.025(5) 0.022(4) -0.003(4) 0.005(3) -0.005(4)
C03N 0.111(4) 0.026(3) 0.044(2) 0.004(2) -0.019(2) 0.008(3)
C03O 0.111(4) 0.026(3) 0.044(2) 0.004(2) -0.019(2) 0.008(3)
C03P 0.031(5) 0.047(7) 0.052(6) -0.005(5) 0.001(4) 0.012(5)
C03Q 0.062(2) 0.0197(18) 0.0368(19) -0.0008(16) -0.0105(17) 0.0086(19)
C03R 0.049(6) 0.038(6) 0.067(6) 0.023(5) 0.028(5) 0.016(5)
C03T 0.055(2) 0.033(2) 0.055(2) 0.0186(19) 0.0114(18) 0.021(2)
C03U 0.022(4) 0.022(5) 0.052(6) 0.003(4) 0.007(4) 0.001(4)
O03V 0.062(6) 0.119(9) 0.125(9) -0.009(7) 0.036(6) 0.006(6)
C03W 0.102(4) 0.035(3) 0.057(3) 0.011(3) -0.030(3) 0.012(3)
C03X 0.042(2) 0.035(2) 0.078(3) 0.021(2) 0.009(2) 0.012(2)
C03Y 0.025(5) 0.042(7) 0.085(8) 0.011(6) 0.024(5) 0.015(5)
C03Z 0.030(4) 0.026(6) 0.025(4) 0.004(4) -0.006(3) 0.005(4)
C040 0.077(8) 0.097(11) 0.064(8) 0.035(8) 0.011(7) 0.004(9)
C041 0.045(5) 0.013(5) 0.070(6) 0.011(4) 0.028(5) 0.013(4)
C042 0.051(6) 0.047(8) 0.063(7) -0.005(6) 0.001(5) 0.016(6)
C043 0.034(2) 0.028(2) 0.023(2) 0.0080(17) -0.0013(16) 0.012(2)
C044 0.066(7) 0.031(6) 0.065(7) 0.013(5) -0.002(6) -0.001(6)
N045 0.119(10) 0.062(8) 0.078(7) 0.006(6) 0.026(7) 0.017(8)
C046 0.042(5) 0.023(5) 0.048(5) 0.007(4) 0.008(4) 0.024(4)
C047 0.111(4) 0.026(3) 0.044(2) 0.004(2) -0.019(2) 0.008(3)
C048 0.047(3) 0.017(3) 0.040(3) 0.006(2) -0.009(2) 0.011(3)
C049 0.050(6) 0.031(6) 0.046(6) 0.007(5) -0.006(5) 0.024(5)
C04A 0.029(5) 0.040(6) 0.050(6) 0.012(5) -0.006(4) 0.006(5)
C04B 0.062(2) 0.0197(18) 0.0368(19) -0.0008(16) -0.0105(17) 0.0086(19)
C04C 0.039(5) 0.047(7) 0.065(7) 0.000(6) 0.014(5) 0.012(5)
C04D 0.016(4) 0.011(4) 0.038(5) 0.007(3) 0.001(3) 0.002(3)
C04E 0.055(2) 0.033(2) 0.055(2) 0.0186(19) 0.0114(18) 0.021(2)
C04F 0.083(3) 0.018(3) 0.043(2) 0.001(2) -0.029(2) 0.003(2)
N04G 0.042(4) 0.038(5) 0.056(5) 0.020(4) 0.014(4) -0.007(4)
C04H 0.041(5) 0.045(7) 0.061(6) 0.027(5) 0.014(5) 0.022(5)
C04I 0.099(6) 0.041(5) 0.148(8) 0.038(5) 0.049(6) 0.026(5)
C04J 0.0321(18) 0.0297(19) 0.047(2) 0.0076(15) 0.0168(15) 0.0106(18)
C04K 0.072(7) 0.015(5) 0.075(8) 0.012(5) 0.038(6) 0.021(5)
C04L 0.065(7) 0.040(6) 0.059(7) 0.001(5) 0.040(6) 0.010(6)
C04M 0.089(9) 0.037(6) 0.047(6) -0.002(5) 0.040(6) 0.003(6)
C04N 0.039(5) 0.038(6) 0.092(8) 0.007(6) 0.039(5) 0.011(5)
C04O 0.062(2) 0.0197(18) 0.0368(19) -0.0008(16) -0.0105(17) 0.0086(19)
C04P 0.102(4) 0.035(3) 0.057(3) 0.011(3) -0.030(3) 0.012(3)
C04Q 0.047(3) 0.017(3) 0.040(3) 0.006(2) -0.009(2) 0.011(3)
C04R 0.044(5) 0.057(7) 0.046(6) -0.003(5) -0.005(5) 0.008(5)
C04S 0.0321(18) 0.0297(19) 0.047(2) 0.0076(15) 0.0168(15) 0.0106(18)
C04T 0.040(5) 0.059(7) 0.043(5) -0.003(5) 0.004(4) 0.027(5)
Cl22 0.144(5) 0.190(7) 0.143(5) 0.078(5) 0.052(4) 0.011(5)
C04V 0.067(7) 0.037(6) 0.048(6) 0.010(5) 0.005(5) 0.017(6)
C04W 0.051(6) 0.049(7) 0.066(7) 0.004(6) 0.005(5) 0.007(6)
C04Y 0.057(7) 0.068(8) 0.074(8) 0.000(6) 0.040(6) -0.007(6)
C04Z 0.064(7) 0.070(9) 0.071(8) 0.009(7) 0.038(6) 0.013(7)
C050 0.090(4) 0.022(3) 0.063(3) 0.009(2) -0.021(2) -0.001(2)
C051 0.066(7) 0.034(6) 0.060(7) 0.020(5) -0.005(5) 0.003(6)
C052 0.100(10) 0.055(9) 0.052(7) 0.018(6) 0.009(6) 0.018(8)
C053 0.022(5) 0.057(7) 0.083(7) 0.017(6) 0.011(5) -0.001(5)
Cl21 0.144(5) 0.190(7) 0.143(5) 0.078(5) 0.052(4) 0.011(5)
N055 0.095(8) 0.056(8) 0.067(6) -0.001(6) -0.007(6) 0.017(7)
C056 0.042(2) 0.035(2) 0.078(3) 0.021(2) 0.009(2) 0.012(2)
C057 0.094(6) 0.054(5) 0.119(7) -0.007(5) -0.016(5) 0.017(4)
C058 0.045(5) 0.027(6) 0.052(6) 0.000(5) -0.004(4) 0.013(5)
C059 0.040(6) 0.072(9) 0.066(7) 0.013(7) 0.016(5) 0.015(6)
C05A 0.090(4) 0.022(3) 0.063(3) 0.009(2) -0.021(2) -0.001(2)
C05B 0.062(8) 0.063(9) 0.100(10) 0.016(7) 0.003(7) 0.002(7)
C05C 0.036(5) 0.058(8) 0.061(6) 0.011(5) 0.009(5) 0.016(5)
C05D 0.102(4) 0.035(3) 0.057(3) 0.011(3) -0.030(3) 0.012(3)
C05E 0.049(6) 0.058(8) 0.054(6) 0.001(6) 0.017(5) -0.002(6)
C05F 0.051(5) 0.027(5) 0.027(4) 0.012(4) -0.015(4) 0.004(4)
C05G 0.065(7) 0.044(7) 0.047(6) 0.010(5) 0.007(5) 0.015(6)
C05H 0.036(6) 0.061(8) 0.061(7) 0.011(6) 0.009(6) -0.006(6)
C05I 0.057(7) 0.048(7) 0.063(7) 0.012(5) 0.011(5) 0.028(6)
C05J 0.077(9) 0.069(11) 0.111(11) -0.016(9) 0.020(8) -0.010(8)
C05K 0.083(3) 0.018(3) 0.043(2) 0.001(2) -0.029(2) 0.003(2)
C05L 0.120(11) 0.017(6) 0.034(5) 0.008(4) 0.007(6) 0.025(6)
N05M 0.061(7) 0.081(9) 0.105(9) 0.011(7) 0.016(6) 0.000(7)
C05N 0.099(11) 0.107(13) 0.061(8) 0.023(8) 0.002(7) 0.007(10)
C05O 0.070(8) 0.049(8) 0.096(10) 0.000(7) 0.021(7) 0.003(7)
C05P 0.044(6) 0.050(7) 0.065(7) 0.001(6) 0.004(5) 0.007(5)
C05Q 0.061(7) 0.102(12) 0.089(9) 0.023(8) 0.009(7) 0.062(8)
C05R 0.060(6) 0.048(7) 0.041(6) -0.009(5) 0.015(5) 0.003(6)
C05S 0.125(13) 0.045(7) 0.048(7) 0.003(5) 0.045(7) -0.007(8)
C05T 0.056(7) 0.049(7) 0.058(7) 0.002(5) -0.017(5) -0.007(6)
C05U 0.050(6) 0.033(6) 0.048(6) 0.005(5) 0.004(5) 0.008(5)
O05V 0.069(6) 0.120(10) 0.165(11) -0.044(9) 0.036(7) 0.009(6)
C05W 0.055(2) 0.033(2) 0.055(2) 0.0186(19) 0.0114(18) 0.021(2)
C05X 0.067(8) 0.095(10) 0.070(8) 0.036(7) 0.048(7) 0.029(7)
C05Y 0.083(3) 0.018(3) 0.043(2) 0.001(2) -0.029(2) 0.003(2)
N05Z 0.067(7) 0.136(12) 0.064(7) 0.021(7) 0.028(6) 0.034(7)
N060 0.133(11) 0.070(8) 0.086(8) 0.011(7) 0.043(8) -0.001(8)
C061 0.049(6) 0.042(7) 0.066(7) 0.010(5) 0.023(5) 0.015(5)
C062 0.066(8) 0.084(9) 0.049(7) 0.005(6) 0.017(6) 0.004(7)
C063 0.111(4) 0.026(3) 0.044(2) 0.004(2) -0.019(2) 0.008(3)
C064 0.058(7) 0.061(8) 0.055(6) 0.006(6) 0.012(5) 0.005(6)
C065 0.099(6) 0.041(5) 0.148(8) 0.038(5) 0.049(6) 0.026(5)
C066 0.127(13) 0.045(8) 0.063(8) -0.008(6) 0.015(8) -0.002(8)
C067 0.050(7) 0.109(12) 0.063(8) 0.006(8) -0.003(6) 0.003(8)
C068 0.102(4) 0.035(3) 0.057(3) 0.011(3) -0.030(3) 0.012(3)
C069 0.055(2) 0.033(2) 0.055(2) 0.0186(19) 0.0114(18) 0.021(2)
C06A 0.108(11) 0.046(7) 0.073(8) 0.015(6) 0.030(8) -0.009(8)
C06B 0.069(7) 0.049(7) 0.050(6) 0.014(5) -0.003(5) 0.016(6)
C06C 0.052(7) 0.038(7) 0.083(8) -0.001(6) 0.013(6) 0.004(6)
C06D 0.090(4) 0.022(3) 0.063(3) 0.009(2) -0.021(2) -0.001(2)
C06E 0.042(2) 0.035(2) 0.078(3) 0.021(2) 0.009(2) 0.012(2)
C06F 0.139(15) 0.036(7) 0.096(12) 0.007(7) 0.081(12) 0.001(8)
C06G 0.086(9) 0.034(7) 0.072(7) 0.014(6) 0.031(7) 0.004(7)
C06H 0.057(7) 0.158(15) 0.054(8) -0.056(9) 0.015(6) -0.007(8)
C06I 0.111(4) 0.026(3) 0.044(2) 0.004(2) -0.019(2) 0.008(3)
C06J 0.031(5) 0.048(7) 0.062(6) 0.008(5) 0.014(4) -0.013(5)
C06K 0.033(5) 0.032(6) 0.081(7) 0.006(5) 0.022(5) 0.018(5)
C06L 0.067(9) 0.26(3) 0.19(2) 0.19(2) 0.033(12) 0.035(14)
C06M 0.037(5) 0.049(7) 0.107(9) 0.020(7) 0.030(6) 0.011(5)
C06N 0.039(5) 0.045(7) 0.058(6) 0.000(5) 0.022(5) 0.004(5)
C06P 0.071(8) 0.065(8) 0.074(8) 0.038(6) 0.040(6) 0.026(7)
C06Q 0.038(6) 0.083(10) 0.091(9) -0.020(8) 0.027(6) -0.021(6)
C06R 0.063(7) 0.053(7) 0.056(7) 0.003(5) 0.001(5) -0.014(6)
C06S 0.051(7) 0.079(10) 0.115(11) -0.030(9) -0.008(7) 0.024(7)
C06T 0.057(6) 0.037(6) 0.069(7) -0.003(5) 0.009(5) 0.013(5)
C06U 0.049(6) 0.063(8) 0.070(7) 0.014(6) 0.014(5) -0.015(6)
C06V 0.076(8) 0.090(10) 0.044(6) 0.036(6) 0.009(6) 0.036(8)
C06W 0.104(11) 0.046(9) 0.113(12) 0.007(8) -0.013(9) 0.047(9)
N06X 0.043(5) 0.069(7) 0.089(7) 0.013(6) 0.019(5) 0.004(5)
C06Y 0.050(4) 0.037(4) 0.089(6) -0.001(4) 0.027(4) 0.003(4)
C06Z 0.113(12) 0.034(7) 0.126(13) -0.002(7) 0.095(12) 0.001(7)
C070 0.082(9) 0.082(11) 0.124(13) -0.004(9) 0.038(9) 0.009(9)
C071 0.138(8) 0.088(7) 0.076(5) 0.000(5) 0.011(5) 0.008(6)
C072 0.038(5) 0.029(6) 0.068(6) 0.007(5) 0.024(5) -0.003(5)
C073 0.084(9) 0.070(10) 0.116(11) 0.033(9) 0.037(8) 0.029(8)
C074 0.029(5) 0.052(7) 0.081(7) 0.007(6) 0.009(5) 0.017(5)
C075 0.091(9) 0.053(7) 0.060(7) -0.004(6) 0.031(6) 0.026(7)
C076 0.057(7) 0.114(12) 0.043(6) 0.031(7) 0.010(5) 0.000(8)
C077 0.090(4) 0.022(3) 0.063(3) 0.009(2) -0.021(2) -0.001(2)
C078 0.044(5) 0.053(7) 0.054(7) 0.019(5) -0.002(5) 0.017(5)
C079 0.089(9) 0.068(9) 0.046(6) -0.022(6) -0.010(6) 0.057(8)
C07A 0.080(11) 0.114(14) 0.108(12) 0.004(11) 0.011(9) 0.022(10)
C07B 0.145(16) 0.058(10) 0.071(9) 0.002(8) 0.022(10) 0.052(11)
C07C 0.074(8) 0.044(8) 0.067(7) 0.003(7) 0.009(6) 0.004(7)
C07D 0.062(7) 0.030(6) 0.096(9) 0.020(6) 0.020(6) 0.011(6)
C07E 0.042(2) 0.035(2) 0.078(3) 0.021(2) 0.009(2) 0.012(2)
N07F 0.070(8) 0.123(12) 0.083(8) 0.041(8) 0.016(6) 0.006(8)
C07G 0.077(8) 0.053(7) 0.049(7) -0.009(5) 0.023(6) 0.016(6)
C07H 0.055(6) 0.033(6) 0.084(8) 0.014(5) 0.036(6) 0.000(5)
C07I 0.065(8) 0.074(9) 0.073(8) -0.006(7) 0.015(6) 0.026(7)
C07J 0.079(8) 0.038(7) 0.068(7) 0.022(6) 0.042(6) 0.033(6)
C07K 0.057(9) 0.17(2) 0.107(13) 0.050(12) 0.009(9) 0.014(11)
C07M 0.123(14) 0.114(13) 0.109(12) -0.038(11) 0.078(11) -0.062(12)
C07N 0.088(9) 0.057(8) 0.045(6) 0.017(5) -0.004(6) 0.004(7)
C07O 0.033(5) 0.035(6) 0.049(6) 0.017(5) 0.009(4) 0.025(5)
C07P 0.073(11) 0.18(2) 0.164(19) 0.069(18) 0.045(13) 0.011(13)
C07Q 0.083(10) 0.090(11) 0.088(10) 0.007(9) 0.013(8) -0.001(9)
C07R 0.139(14) 0.065(9) 0.070(9) 0.027(7) 0.036(9) 0.019(10)
C07S 0.042(2) 0.035(2) 0.078(3) 0.021(2) 0.009(2) 0.012(2)
C07T 0.107(11) 0.071(10) 0.075(8) 0.012(8) 0.037(8) 0.064(10)
C07U 0.064(8) 0.104(12) 0.079(9) -0.024(8) 0.015(7) 0.011(8)
C07V 0.074(8) 0.062(9) 0.147(13) 0.064(9) 0.066(9) 0.025(7)
C07W 0.090(4) 0.022(3) 0.063(3) 0.009(2) -0.021(2) -0.001(2)
C07X 0.081(9) 0.058(9) 0.068(8) 0.004(6) -0.016(7) 0.033(7)
Cl23 0.144(5) 0.190(7) 0.143(5) 0.078(5) 0.052(4) 0.011(5)
C07Z 0.122(15) 0.15(2) 0.136(16) 0.045(15) 0.055(14) 0.026(15)
C080 0.056(6) 0.067(8) 0.050(6) -0.009(5) 0.024(5) -0.014(6)
C081 0.0451(17) 0.0293(18) 0.0485(16) 0.0086(13) 0.0026(14) 0.0145(15)
C082 0.083(3) 0.018(3) 0.043(2) 0.001(2) -0.029(2) 0.003(2)
C083 0.065(7) 0.042(6) 0.033(5) 0.003(4) -0.003(5) -0.016(6)
C084 0.102(4) 0.035(3) 0.057(3) 0.011(3) -0.030(3) 0.012(3)
C085 0.090(4) 0.022(3) 0.063(3) 0.009(2) -0.021(2) -0.001(2)
C086 0.070(5) 0.118(9) 0.108(7) 0.012(6) 0.024(5) 0.015(5)
C087 0.102(10) 0.055(8) 0.069(8) 0.005(6) 0.001(7) -0.005(8)
C088 0.046(6) 0.065(9) 0.085(8) -0.005(7) 0.010(6) 0.013(6)
C089 0.111(4) 0.026(3) 0.044(2) 0.004(2) -0.019(2) 0.008(3)
C08A 0.111(8) 0.100(8) 0.165(12) 0.018(8) 0.020(8) -0.016(7)
C08B 0.125(9) 0.091(7) 0.196(13) -0.005(9) 0.054(10) 0.009(7)
C08C 0.154(16) 0.043(9) 0.123(14) 0.021(9) -0.023(12) 0.024(10)
C08D 0.068(8) 0.100(13) 0.082(9) -0.055(10) 0.000(7) 0.036(8)
C08E 0.109(12) 0.097(12) 0.081(10) 0.024(8) 0.009(9) -0.020(10)
C08F 0.083(5) 0.069(6) 0.143(8) 0.036(5) 0.026(6) 0.023(5)
C08H 0.086(9) 0.049(8) 0.072(8) -0.018(6) 0.011(7) 0.009(7)
C08I 0.095(12) 0.17(2) 0.082(11) 0.026(11) -0.020(9) 0.037(13)
C08J 0.078(9) 0.121(13) 0.061(8) 0.034(8) -0.007(7) -0.037(10)
C08K 0.099(6) 0.041(5) 0.148(8) 0.038(5) 0.049(6) 0.026(5)
C08L 0.094(10) 0.070(9) 0.065(8) -0.019(7) 0.026(7) 0.031(8)
C08M 0.177(18) 0.099(13) 0.109(12) 0.058(11) 0.096(13) 0.104(14)
C08N 0.059(7) 0.064(8) 0.059(7) 0.004(6) 0.040(6) 0.004(6)
C08P 0.079(8) 0.059(8) 0.048(6) -0.003(5) 0.030(6) 0.007(7)
C08Q 0.073(9) 0.076(10) 0.127(12) 0.027(9) 0.048(9) -0.014(8)
C08R 0.078(10) 0.073(10) 0.183(18) 0.049(11) 0.045(11) -0.002(9)
C08S 0.0451(17) 0.0293(18) 0.0485(16) 0.0086(13) 0.0026(14) 0.0145(15)
C08T 0.147(10) 0.112(9) 0.099(6) 0.075(7) 0.015(7) 0.033(8)
C08U 0.054(5) 0.145(10) 0.125(8) -0.002(7) 0.027(5) -0.022(5)
C08W 0.098(12) 0.121(16) 0.164(18) 0.020(14) 0.061(12) 0.051(12)
C08X 0.138(8) 0.088(7) 0.076(5) 0.000(5) 0.011(5) 0.008(6)
C08Y 0.111(8) 0.100(8) 0.165(12) 0.018(8) 0.020(8) -0.016(7)
C08Z 0.072(9) 0.107(13) 0.133(13) 0.066(11) 0.043(9) 0.033(9)
C090 0.070(5) 0.118(9) 0.108(7) 0.012(6) 0.024(5) 0.015(5)
C091 0.047(7) 0.102(12) 0.170(17) -0.032(12) 0.050(9) -0.028(8)
C093 0.050(4) 0.037(4) 0.089(6) -0.001(4) 0.027(4) 0.003(4)
C094 0.128(14) 0.054(10) 0.123(13) 0.000(9) -0.004(11) -0.001(10)
C095 0.125(9) 0.091(7) 0.196(13) -0.005(9) 0.054(10) 0.009(7)
N096 0.091(9) 0.084(8) 0.088(8) -0.007(7) 0.032(7) -0.019(7)
C097 0.046(7) 0.042(9) 0.32(3) -0.061(14) 0.002(12) -0.002(7)
C098 0.168(17) 0.064(9) 0.052(7) -0.018(7) 0.004(9) -0.038(11)
C09B 0.103(12) 0.131(16) 0.126(14) 0.027(12) 0.067(11) 0.018(12)
C09C 0.063(7) 0.048(7) 0.053(6) 0.001(5) 0.013(5) 0.015(6)
C09D 0.057(7) 0.102(12) 0.096(10) 0.033(9) 0.031(8) 0.010(8)
C09E 0.039(9) 0.073(12) 0.061(9) 0.004(7) 0.000(6) -0.011(7)
C09F 0.040(7) 0.115(13) 0.133(13) 0.039(11) 0.014(8) -0.013(8)
O09G 0.121(10) 0.150(12) 0.157(12) 0.034(10) 0.074(9) -0.034(9)
C09H 0.16(2) 0.134(19) 0.091(13) -0.029(12) -0.016(13) 0.026(15)
C09I 0.097(11) 0.084(11) 0.105(11) 0.007(9) 0.043(9) 0.001(9)
C09J 0.060(8) 0.120(15) 0.122(14) 0.012(11) -0.004(9) 0.008(9)
C09K 0.094(6) 0.054(5) 0.119(7) -0.007(5) -0.016(5) 0.017(4)
C09L 0.29(3) 0.055(11) 0.102(13) -0.007(10) -0.002(17) 0.065(16)
C09M 0.078(7) 0.105(10) 0.120(10) 0.038(8) 0.074(8) 0.041(7)
C09N 0.052(8) 0.118(15) 0.133(14) -0.009(11) -0.013(9) -0.004(9)
C09O 0.100(11) 0.110(13) 0.092(10) -0.004(9) 0.049(9) 0.017(10)
C09P 0.094(6) 0.054(5) 0.119(7) -0.007(5) -0.016(5) 0.017(4)
C09Q 0.16(2) 0.18(2) 0.094(13) -0.027(14) 0.034(13) -0.074(19)
C09R 0.110(13) 0.101(14) 0.108(14) 0.039(10) -0.023(11) -0.028(11)
C09S 0.19(2) 0.035(8) 0.074(10) -0.008(7) 0.018(12) 0.043(11)
C09T 0.125(9) 0.091(7) 0.196(13) -0.005(9) 0.054(10) 0.009(7)
C09U 0.105(12) 0.089(12) 0.095(11) 0.031(9) -0.020(10) 0.003(10)
C09V 0.0451(17) 0.0293(18) 0.0485(16) 0.0086(13) 0.0026(14) 0.0145(15)
C09X 0.070(9) 0.111(13) 0.072(8) -0.004(9) 0.016(7) 0.058(9)
C09Z 0.072(10) 0.048(10) 0.24(3) 0.012(12) -0.046(13) 0.012(8)
C0A0 0.073(10) 0.17(2) 0.117(13) -0.064(14) -0.042(10) 0.058(12)
C0A1 0.070(5) 0.118(9) 0.108(7) 0.012(6) 0.024(5) 0.015(5)
C0A2 0.054(5) 0.145(10) 0.125(8) -0.002(7) 0.027(5) -0.022(5)
C0A3 0.115(12) 0.067(10) 0.087(10) 0.018(8) -0.009(9) -0.027(9)
C0A5 0.074(9) 0.152(17) 0.078(9) 0.000(10) 0.012(8) 0.041(10)
C0A6 0.138(8) 0.088(7) 0.076(5) 0.000(5) 0.011(5) 0.008(6)
C0A9 0.109(11) 0.075(10) 0.081(9) -0.016(8) 0.046(8) -0.003(9)
C0AD 0.19(2) 0.18(2) 0.039(8) -0.011(10) -0.033(10) 0.070(18)
C0AE 0.18(2) 0.15(2) 0.098(13) 0.017(13) 0.077(14) 0.034(17)
C0AF 0.059(8) 0.110(14) 0.19(2) 0.002(14) 0.041(11) 0.031(9)
C0AI 0.039(9) 0.073(12) 0.061(9) 0.004(7) 0.000(6) -0.011(7)
C0AK 0.103(15) 0.14(2) 0.20(2) -0.050(18) -0.079(16) 0.011(14)
C0AL 0.147(10) 0.112(9) 0.099(6) 0.075(7) 0.015(7) 0.033(8)
C0AM 0.147(10) 0.112(9) 0.099(6) 0.075(7) 0.015(7) 0.033(8)
C0AN 0.120(16) 0.15(2) 0.138(17) 0.035(15) 0.059(14) -0.017(15)
C0AO 0.137(15) 0.073(11) 0.100(11) -0.004(9) -0.004(11) 0.040(11)
C0AQ 0.105(13) 0.42(5) 0.082(11) -0.14(2) -0.061(11) 0.16(2)
C0AS 0.072(8) 0.067(10) 0.146(14) 0.024(10) 0.032(9) 0.028(8)
C0AT 0.079(11) 0.17(2) 0.21(2) 0.110(19) -0.014(12) 0.018(12)
C0AU 0.115(14) 0.15(2) 0.095(12) 0.016(12) -0.016(11) 0.025(14)
C0AV 0.078(7) 0.105(10) 0.120(10) 0.038(8) 0.074(8) 0.041(7)
C0AW 0.054(5) 0.145(10) 0.125(8) -0.002(7) 0.027(5) -0.022(5)
C26 0.076(12) 0.15(2) 0.25(3) -0.05(2) 0.046(15) 0.025(12)
C82 0.079(11) 0.17(2) 0.21(2) 0.110(19) -0.014(12) 0.018(12)
C101 0.079(11) 0.17(2) 0.21(2) 0.110(19) -0.014(12) 0.018(12)
C15 0.085(9) 0.095(12) 0.102(10) 0.055(9) 0.033(8) 0.034(9)
C35 0.111(8) 0.100(8) 0.165(12) 0.018(8) 0.020(8) -0.016(7)
C0 0.083(5) 0.069(6) 0.143(8) 0.036(5) 0.026(6) 0.023(5)
C23A 0.083(5) 0.069(6) 0.143(8) 0.036(5) 0.026(6) 0.023(5)
C17 0.078(7) 0.105(10) 0.120(10) 0.038(8) 0.074(8) 0.041(7)
C5 0.120(15) 0.23(3) 0.053(9) -0.012(12) 0.023(9) -0.038(15)
C6 0.133(19) 0.27(4) 0.113(16) -0.019(19) 0.018(14) -0.03(2)

loop_
_atom_type_symbol
_atom_type_description
_atom_type_scat_dispersion_real
_atom_type_scat_dispersion_imag
_atom_type_scat_source
C C 0.0074 0.0035 'International Tables Vol C Tables 4.2.6.8 and 6.1.1.4'
H H 0.0000 0.0000 'International Tables Vol C Tables 4.2.6.8 and 6.1.1.4'
Cl Cl 0.2395 0.3114 'International Tables Vol C Tables 4.2.6.8 and 6.1.1.4'
N N 0.0135 0.0071 'International Tables Vol C Tables 4.2.6.8 and 6.1.1.4'
O O 0.0225 0.0128 'International Tables Vol C Tables 4.2.6.8 and 6.1.1.4'
S S 0.2061 0.2445 'International Tables Vol C Tables 4.2.6.8 and 6.1.1.4'
Se Se -3.3776 0.5222 'International Tables Vol C Tables 4.2.6.8 and 6.1.1.4'

loop_
_geom_angle_atom_site_label_1
_geom_angle_atom_site_label_2
_geom_angle_atom_site_label_3
_geom_angle
_geom_angle_site_symmetry_1
_geom_angle_site_symmetry_3
_geom_angle_publ_flag
C061 Se01 S004 96.6(3) . . ?
C06M Se02 S00B 99.2(4) . . ?
C08N S004 Se01 108.2(4) . . ?
C09D S00B Se02 104.7(6) . . ?
C035 N00Q C03J 115.4(7) . . ?
C04C N00Q C035 127.8(9) . . ?
C04C N00Q C03J 116.7(8) . . ?
C05H O00R C06H 120.5(10) . . ?
C020 C00S C013 122.9(7) . . ?
C02W C00S C013 117.9(7) . . ?
C02W C00S C020 119.1(8) . . ?
C00X C00T C016 118.1(8) . . ?
C00X C00T C01W 120.0(8) . . ?
C016 C00T C01W 121.6(8) . . ?
C03E N00U H00U 119.0 . . ?
C03E N00U C05C 121.9(8) . . ?
C05C N00U H00U 119.0 . . ?
C018 C00V H00V 117.9 . . ?
C01X C00V H00V 117.9 . . ?
C01X C00V C018 124.3(8) . . ?
C01N C00W C026 121.3(9) . . ?
C04J C00W C01N 118.6(9) . . ?
C04J C00W C026 120.0(9) . . ?
C00T C00X H00X 119.5 . . ?
C024 C00X C00T 120.9(9) . . ?
C024 C00X H00X 119.5 . . ?
O00I C00Y N012 124.2(8) . . ?
O00I C00Y C04D 121.6(7) . . ?
N012 C00Y C04D 114.2(8) . . ?
C019 C010 C02P 120.4(7) . . ?
C019 C010 C03B 120.5(7) . . ?
C02P C010 C03B 119.0(8) . . ?
C00Y N012 H012 119.6 . . ?
C00Y N012 C04N 120.8(8) . . ?
C04N N012 H012 119.6 . . ?
C00S C013 C017 122.7(8) . . ?
C01U C013 C00S 121.5(8) . . ?
C01U C013 C017 115.8(8) . . ?
C01Z C014 C01O 120.5(8) . . ?
C03P C014 C01O 121.4(7) . . ?
C03P C014 C01Z 117.8(9) . . ?
C01K C015 C01V 120.6(9) . . ?
C01K C015 C02K 119.0(9) . . ?
C02K C015 C01V 120.3(8) . . ?
C00T C016 C03E 115.0(7) . . ?
C043 C016 C00T 118.9(8) . . ?
C043 C016 C03E 126.0(8) . . ?
C013 C017 H017 119.4 . . ?
C01Y C017 C013 121.2(9) . . ?
C01Y C017 H017 119.4 . . ?
C00V C018 C021 117.5(8) . . ?
C00V C018 C02Z 121.8(7) . . ?
C021 C018 C02Z 120.7(7) . . ?
C010 C019 H019 119.4 . . ?
C010 C019 C01V 121.1(7) . . ?
C01V C019 H019 119.4 . . ?
C01Q C01A C01J 120.8(8) . . ?
C02M C01A C01J 119.4(9) . . ?
C02M C01A C01Q 119.8(8) . . ?
C039 C01B H01B 118.6 . . ?
C039 C01B C041 122.8(8) . . ?
C041 C01B H01B 118.6 . . ?
C01D C01C C033 122.3(9) . . ?
C01U C01C C01D 119.4(9) . . ?
C01U C01C C033 118.2(8) . . ?
C01C C01D H01D 119.3 . . ?
C01Y C01D C01C 121.3(9) . . ?
C01Y C01D H01D 119.3 . . ?
C02I C01E C027 115.6(10) . . ?
C04F C01E C027 119.3(11) . . ?
C04F C01E C02I 125.1(9) . . ?
C021 C01F C01I 121.0(7) . . ?
C02H C01F C01I 117.7(8) . . ?
C02H C01F C021 121.0(8) . . ?
C01T C01G C022 121.5(9) . . ?
C02J C01G C01T 118.3(9) . . ?
C02J C01G C022 120.1(9) . . ?
C01L C01H H01H 122.3 . . ?
C01L C01H C029 115.4(9) . . ?
C029 C01H H01H 122.3 . . ?
C03L C01I C01F 116.4(8) . . ?
C04D C01I C01F 123.3(8) . . ?
C04D C01I C03L 120.3(8) . . ?
C01R C01J C01A 122.3(7) . . ?
C01R C01J C02P 119.0(7) . . ?
C02P C01J C01A 118.6(8) . . ?
C015 C01K H01K 119.4 . . ?
C015 C01K C02N 121.2(10) . . ?
C02N C01K H01K 119.4 . . ?
C01H C01L C03N 116.3(9) . . ?
C03Q C01L C01H 122.0(9) . . ?
C03Q C01L C03N 121.4(8) . . ?
C02G C01M H01M 119.6 . . ?
C02Z C01M H01M 119.6 . . ?
C02Z C01M C02G 120.8(8) . . ?
C00W C01N H01N 119.8 . . ?
C00W C01N C022 120.5(9) . . ?
C022 C01N H01N 119.8 . . ?
C01S C01O C014 121.2(9) . . ?
C01S C01O C03M 119.2(8) . . ?
C03M C01O C014 119.6(8) . . ?
C025 C01P C072 121.2(9) . . ?
C03T C01P C025 119.8(9) . . ?
C03T C01P C072 119.0(9) . . ?
C01A C01Q H01Q 118.4 . . ?
C01A C01Q C041 123.3(9) . . ?
C041 C01Q H01Q 118.4 . . ?
C01J C01R H01R 118.0 . . ?
C01V C01R C01J 124.0(7) . . ?
C01V C01R H01R 118.0 . . ?
C01O C01S H01S 119.1 . . ?
C01O C01S C03G 121.8(10) . . ?
C03G C01S H01S 119.1 . . ?
C01G C01T H01T 119.2 . . ?
C01G C01T C023 121.6(9) . . ?
C023 C01T H01T 119.2 . . ?
C013 C01U H01U 118.8 . . ?
C01C C01U C013 122.5(8) . . ?
C01C C01U H01U 118.8 . . ?
C019 C01V C015 119.0(7) . . ?
C01R C01V C015 123.5(7) . . ?
C01R C01V C019 117.3(8) . . ?
C020 C01W C00T 122.0(7) . . ?
C02R C01W C00T 116.3(8) . . ?
C02R C01W C020 121.5(8) . . ?
C00V C01X C02H 117.7(7) . . ?
C00V C01X C04Q 122.6(8) . . ?
C02H C01X C04Q 119.8(9) . . ?
C017 C01Y C028 119.4(8) . . ?
C01D C01Y C017 119.8(8) . . ?
C01D C01Y C028 120.8(9) . . ?
C014 C01Z C02Q 119.2(9) . . ?
C03K C01Z C014 117.0(10) . . ?
C03K C01Z C02Q 123.8(9) . . ?
C00S C020 H020 120.0 . . ?
C01W C020 C00S 120.0(7) . . ?
C01W C020 H020 120.0 . . ?
C018 C021 H021 120.4 . . ?
C01F C021 C018 119.2(7) . . ?
C01F C021 H021 120.4 . . ?
C01N C022 C01G 120.5(9) . . ?
C01N C022 C03I 119.1(8) . . ?
C03I C022 C01G 120.4(9) . . ?
C02L C023 C01T 116.2(10) . . ?
C02L C023 C02S 122.5(9) . . ?
C02S C023 C01T 121.1(9) . . ?
C00X C024 H024 119.8 . . ?
C02D C024 C00X 120.3(9) . . ?
C02D C024 H024 119.8 . . ?
C01P C025 C02G 118.2(8) . . ?
C04E C025 C01P 122.7(10) . . ?
C04E C025 C02G 119.1(9) . . ?
C03X C026 C00W 118.0(9) . . ?
C056 C026 C00W 121.2(9) . . ?
C056 C026 C03X 120.7(11) . . ?
C02C C027 C01E 122.5(8) . . ?
C02C C027 C02V 117.8(9) . . ?
C02V C027 C01E 119.6(8) . . ?
C03C C028 C01Y 118.5(8) . . ?
C03C C028 C05U 122.9(10) . . ?
C05U C028 C01Y 118.4(9) . . ?
C01H C029 C03Z 117.2(8) . . ?
C04O C029 C01H 122.1(8) . . ?
C04O C029 C03Z 120.6(8) . . ?
C04W C02A H02A 106.7 . . ?
C04X C02A H02A 106.7 . . ?
C04X C02A C04W 109.0(9) . . ?
C04X C02A C06T 117.2(9) . . ?
C06T C02A H02A 106.7 . . ?
C06T C02A C04W 109.9(8) . . ?
C02Z C02B H02F 119.0 . . ?
C032 C02B H02F 119.0 . . ?
C032 C02B C02Z 122.1(8) . . ?
C027 C02C H02G 118.6 . . ?
C027 C02C C04Q 122.8(9) . . ?
C04Q C02C H02G 118.6 . . ?
C024 C02D H02D 119.4 . . ?
C024 C02D C043 121.2(8) . . ?
C043 C02D H02D 119.4 . . ?
C03L C02E H02H 121.2 . . ?
C03L C02E C03U 117.6(8) . . ?
C03U C02E H02H 121.2 . . ?
C01M C02G C025 120.6(8) . . ?
C01M C02G C030 121.6(8) . . ?
C030 C02G C025 117.7(8) . . ?
C01F C02H C01X 120.3(9) . . ?
C01F C02H H02I 119.9 . . ?
C01X C02H H02I 119.9 . . ?
C01E C02I C05O 123.8(10) . . ?
C05K C02I C01E 114.4(12) . . ?
C05K C02I C05O 121.8(13) . . ?
C01G C02J H02J 120.0 . . ?
C01G C02J C038 120.0(10) . . ?
C038 C02J H02J 120.0 . . ?
C015 C02K H02K 118.9 . . ?
C049 C02K C015 122.2(10) . . ?
C049 C02K H02K 118.9 . . ?
C023 C02L H02L 117.9 . . ?
C038 C02L C023 124.1(10) . . ?
C038 C02L H02L 117.9 . . ?
C01A C02M H02M 118.6 . . ?
C01A C02M C039 122.9(10) . . ?
C039 C02M H02M 118.6 . . ?
C01K C02N C04T 119.3(10) . . ?
C058 C02N C01K 120.4(10) . . ?
C058 C02N C04T 120.3(10) . . ?
C010 C02P C01J 118.0(8) . . ?
C010 C02P H02P 121.0 . . ?
C01J C02P H02P 121.0 . . ?
C01Z C02Q H02Q 109.2 . . ?
C01Z C02Q C02T 113.0(10) . . ?
C02T C02Q H02Q 109.2 . . ?
C06R C02Q C01Z 109.3(10) . . ?
C06R C02Q H02Q 109.2 . . ?
C06R C02Q C02T 106.9(8) . . ?
C01W C02R H02R 120.0 . . ?
C01W C02R C03Z 119.9(9) . . ?
C03Z C02R H02R 120.0 . . ?
C023 C02S C03F 124.1(9) . . ?
C03M C02S C023 122.1(9) . . ?
C03M C02S C03F 113.8(9) . . ?
C02Q C02T H02B 109.5 . . ?
C02Q C02T H02C 109.5 . . ?
C02Q C02T H02E 109.5 . . ?
H02B C02T H02C 109.5 . . ?
H02B C02T H02E 109.5 . . ?
H02C C02T H02E 109.5 . . ?
C03H C02U H02U 107.1 . . ?
C03H C02U C07D 112.6(9) . . ?
C06B C02U H02U 107.1 . . ?
C06B C02U C03H 113.4(9) . . ?
C06B C02U C07D 109.2(9) . . ?
C07D C02U H02U 107.1 . . ?
C027 C02V H02V 119.3 . . ?
C048 C02V C027 121.5(8) . . ?
C048 C02V H02V 119.3 . . ?
C00S C02W H02W 119.5 . . ?
C00S C02W C03Z 121.0(7) . . ?
C03Z C02W H02W 119.5 . . ?
C03R C02X H02X 118.9 . . ?
C03R C02X C04V 122.2(10) . . ?
C04V C02X H02X 118.9 . . ?
C04P C02Y C05D 119.7(15) . . ?
C04P C02Y C06W 119.9(14) . . ?
C05D C02Y C06W 120.4(11) . . ?
C01M C02Z C018 118.8(8) . . ?
C01M C02Z C02B 118.0(8) . . ?
C02B C02Z C018 123.1(8) . . ?
C02G C030 H030 121.9 . . ?
C02G C030 C032 116.2(8) . . ?
C032 C030 H030 121.9 . . ?
O00L C031 N04G 121.1(10) . . ?
O00L C031 C05C 122.9(10) . . ?
N04G C031 C05C 115.7(9) . . ?
C02B C032 C030 121.3(8) . . ?
C02B C032 C05L 123.6(8) . . ?
C030 C032 C05L 115.0(8) . . ?
C046 C033 C01C 120.4(8) . . ?
C04X C033 C01C 118.2(7) . . ?
C04X C033 C046 121.5(8) . . ?
C03Y N034 C088 116.9(10) . . ?
C03Y N034 C09F 131.5(10) . . ?
C09F N034 C088 111.4(10) . . ?
N00Q C035 H03A 111.3 . . ?
N00Q C035 H03B 111.3 . . ?
N00Q C035 H03C 111.9 . . ?
N00Q C035 H03D 111.9 . . ?
N00Q C035 C093 102.6(11) . . ?
N00Q C035 C7 99.3(11) . . ?
H03A C035 H03B 109.2 . . ?
H03C C035 H03D 109.6 . . ?
C093 C035 H03A 111.3 . . ?
C093 C035 H03B 111.3 . . ?
C7 C035 H03C 111.9 . . ?
C7 C035 H03D 111.9 . . ?
C073 C036 H036 108.3 . . ?
C073 C036 C078 108.2(11) . . ?
C073 C036 C09N 109.2(12) . . ?
C078 C036 H036 108.3 . . ?
C078 C036 C09N 114.4(12) . . ?
C09N C036 H036 108.3 . . ?
C02J C038 C043 119.6(9) . . ?
C02L C038 C02J 119.6(10) . . ?
C02L C038 C043 120.7(9) . . ?
C01B C039 C02M 116.0(9) . . ?
C01B C039 C04L 121.1(9) . . ?
C02M C039 C04L 122.9(10) . . ?
C040 C03A H03E 120.2 . . ?
C040 C03A C04H 119.7(10) . . ?
C04H C03A H03E 120.2 . . ?
C03U C03B C010 116.0(8) . . ?
C03U C03B C04D 118.1(7) . . ?
C04D C03B C010 125.8(7) . . ?
C028 C03C C053 123.2(9) . . ?
C04Z C03C C028 117.8(10) . . ?
C04Z C03C C053 119.1(10) . . ?
O00H C03E N00U 121.2(9) . . ?
O00H C03E C016 125.2(8) . . ?
N00U C03E C016 113.5(8) . . ?
C02S C03F H03F 118.7 . . ?
C03G C03F C02S 122.5(9) . . ?
C03G C03F H03F 118.7 . . ?
C01S C03G C03F 119.2(9) . . ?
C01S C03G C07O 120.4(9) . . ?
C03F C03G C07O 120.3(9) . . ?
C04T C03H C02U 121.6(9) . . ?
C07I C03H C02U 120.0(10) . . ?
C07I C03H C04T 118.0(10) . . ?
C022 C03I H03I 120.3 . . ?
C04S C03I C022 119.5(9) . . ?
C04S C03I H03I 120.3 . . ?
N00Q C03J H03J 112.3 . . ?
N00Q C03J C05H 107.8(8) . . ?
N00Q C03J C06Y 101.2(9) . . ?
C05H C03J H03J 112.3 . . ?
C05H C03J C06Y 110.2(10) . . ?
C06Y C03J H03J 112.3 . . ?
C01Z C03K H03K 118.3 . . ?
C059 C03K C01Z 123.4(10) . . ?
C059 C03K H03K 118.3 . . ?
C01I C03L C02E 122.0(8) . . ?
C01I C03L H03L 119.0 . . ?
C02E C03L H03L 119.0 . . ?
C01O C03M C02S 123.4(8) . . ?
C01O C03M H03M 118.3 . . ?
C02S C03M H03M 118.3 . . ?
C03O C03N C01L 120.9(13) . . ?
C063 C03N C01L 118.7(13) . . ?
C063 C03N C03O 120.4(11) . . ?
C03N C03O C047 118.1(14) . . ?
C03N C03O C057 121.8(11) . . ?
C047 C03O C057 120.1(14) . . ?
C014 C03P C042 118.3(9) . . ?
C05I C03P C014 120.5(9) . . ?
C05I C03P C042 121.0(10) . . ?
C01L C03Q H03Q 119.3 . . ?
C01L C03Q C04B 121.4(8) . . ?
C04B C03Q H03Q 119.3 . . ?
C02X C03R H03R 119.2 . . ?
C02X C03R C04X 121.6(9) . . ?
C04X C03R H03R 119.2 . . ?
C01P C03T H03T 120.5 . . ?
C01P C03T C069 119.1(10) . . ?
C069 C03T H03T 120.5 . . ?
C02E C03U H03U 119.1 . . ?
C03B C03U C02E 121.9(8) . . ?
C03B C03U H03U 119.1 . . ?
C04P C03W H03W 118.4 . . ?
C068 C03W H03W 118.4 . . ?
C068 C03W C04P 123.1(12) . . ?
C026 C03X C051 125.0(10) . . ?
C026 C03X C06E 117.1(9) . . ?
C06E C03X C051 117.6(9) . . ?
O011 C03Y N034 124.0(10) . . ?
O011 C03Y C04N 118.2(11) . . ?
N034 C03Y C04N 117.8(10) . . ?
C02R C03Z C029 118.0(8) . . ?
C02W C03Z C029 123.9(7) . . ?
C02W C03Z C02R 118.1(7) . . ?
C03A C040 H040 118.2 . . ?
C03A C040 C076 123.6(12) . . ?
C076 C040 H040 118.2 . . ?
C01B C041 C06N 120.5(8) . . ?
C01Q C041 C01B 115.2(9) . . ?
C01Q C041 C06N 124.3(9) . . ?
C03P C042 H042 108.9 . . ?
C05J C042 C03P 110.3(10) . . ?
C05J C042 H042 108.9 . . ?
C05J C042 C07U 111.0(11) . . ?
C07U C042 C03P 108.9(11) . . ?
C07U C042 H042 108.9 . . ?
C016 C043 C02D 120.4(8) . . ?
C016 C043 C038 124.5(8) . . ?
C02D C043 C038 115.1(8) . . ?
C06G C044 H044 105.6 . . ?
C06G C044 C06L 108.2(10) . . ?
C06L C044 H044 105.6 . . ?
C09H C044 H044 105.6 . . ?
C09H C044 C06G 118.1(14) . . ?
C09H C044 C06L 112.8(17) . . ?
C033 C046 C04A 121.3(9) . . ?
C04V C046 C033 118.4(9) . . ?
C04V C046 C04A 120.3(9) . . ?
C03O C047 H047 120.1 . . ?
C06I C047 C03O 119.9(15) . . ?
C06I C047 H047 120.1 . . ?
C02V C048 C06D 121.9(8) . . ?
C05F C048 C02V 119.0(8) . . ?
C05F C048 C06D 119.2(8) . . ?
C02K C049 C058 119.8(10) . . ?
C02K C049 C05G 122.3(10) . . ?
C058 C049 C05G 117.9(10) . . ?
C046 C04A H04A 109.2 . . ?
C046 C04A C074 108.9(8) . . ?
C05T C04A C046 111.9(9) . . ?
C05T C04A H04A 109.2 . . ?
C05T C04A C074 108.3(8) . . ?
C074 C04A H04A 109.2 . . ?
C03Q C04B C04O 118.4(9) . . ?
C03Q C04B C05D 121.1(8) . . ?
C04O C04B C05D 120.4(9) . . ?
O00O C04C N00Q 122.0(10) . . ?
O00O C04C C080 121.4(9) . . ?
N00Q C04C C080 116.0(10) . . ?
C01I C04D C00Y 119.7(7) . . ?
C01I C04D C03B 120.1(8) . . ?
C03B C04D C00Y 120.2(7) . . ?
C025 C04E C05P 124.1(10) . . ?
C025 C04E C05W 117.4(10) . . ?
C05W C04E C05P 118.4(9) . . ?
C01E C04F C07X 125.2(10) . . ?
C01E C04F C082 112.4(12) . . ?
C082 C04F C07X 122.4(12) . . ?
C031 N04G C06J 129.7(8) . . ?
C031 N04G C080 118.8(8) . . ?
C080 N04G C06J 111.3(8) . . ?
C03A C04H C06U 121.9(10) . . ?
C07O C04H C03A 116.5(10) . . ?
C07O C04H C06U 121.6(10) . . ?
C065 C04I H04I 118.1 . . ?
C065 C04I C06G 123.8(15) . . ?
C06G C04I H04I 118.1 . . ?
C00W C04J H04J 118.4 . . ?
C04S C04J C00W 123.3(8) . . ?
C04S C04J H04J 118.4 . . ?
C04M C04K C04S 120.5(9) . . ?
C04M C04K C07H 119.4(10) . . ?
C07H C04K C04S 119.6(11) . . ?
C04Y C04L C039 117.2(11) . . ?
C04Y C04L C05R 123.4(10) . . ?
C05R C04L C039 119.4(9) . . ?
C04K C04M C05S 115.7(12) . . ?
C04K C04M C08P 121.8(9) . . ?
C08P C04M C05S 122.4(12) . . ?
N012 C04N C03Y 109.8(8) . . ?
N012 C04N H04N 107.4 . . ?
C03Y C04N H04N 107.4 . . ?
C061 C04N N012 112.8(9) . . ?
C061 C04N C03Y 111.7(9) . . ?
C061 C04N H04N 107.4 . . ?
C029 C04O C04B 120.1(9) . . ?
C029 C04O H04O 119.9 . . ?
C04B C04O H04O 119.9 . . ?
C02Y C04P C03W 119.6(15) . . ?
C02Y C04P H04P 120.2 . . ?
C03W C04P H04P 120.2 . . ?
C02C C04Q C01X 122.0(8) . . ?
C02C C04Q C05F 117.3(8) . . ?
C05F C04Q C01X 120.6(8) . . ?
Cl4 C04R H04R 108.5 . . ?
Cl7 C04R Cl4 108.6(7) . . ?
Cl7 C04R H04R 108.5 . . ?
Cl8 C04R Cl4 111.7(6) . . ?
Cl8 C04R Cl7 110.9(6) . . ?
Cl8 C04R H04R 108.5 . . ?
C03I C04S C04K 119.6(9) . . ?
C04J C04S C03I 119.0(9) . . ?
C04J C04S C04K 121.3(8) . . ?
C03H C04T C02N 119.3(8) . . ?
C079 C04T C02N 118.9(10) . . ?
C079 C04T C03H 121.6(11) . . ?
C02X C04V C046 119.2(10) . . ?
C02X C04V H04V 120.4 . . ?
C046 C04V H04V 120.4 . . ?
C02A C04W H04B 109.5 . . ?
C02A C04W H04C 109.5 . . ?
C02A C04W H04D 109.5 . . ?
H04B C04W H04C 109.5 . . ?
H04B C04W H04D 109.5 . . ?
H04C C04W H04D 109.5 . . ?
C033 C04X C02A 122.7(8) . . ?
C033 C04X C03R 117.1(8) . . ?
C03R C04X C02A 120.1(8) . . ?
C04L C04Y C05X 113.5(12) . . ?
C04L C04Y C06P 128.2(11) . . ?
C06P C04Y C05X 118.2(10) . . ?
C03C C04Z H04Z 119.3 . . ?
C07T C04Z C03C 121.5(12) . . ?
C07T C04Z H04Z 119.3 . . ?
C06D C050 C077 109.6(14) . . ?
C06D C050 C081 124.9(11) . . ?
C081 C050 C077 125.5(13) . . ?
C03X C051 H051 106.8 . . ?
C08H C051 C03X 109.4(11) . . ?
C08H C051 H051 106.8 . . ?
C091 C051 C03X 111.8(11) . . ?
C091 C051 H051 106.8 . . ?
C091 C051 C08H 114.7(13) . . ?
N045 C052 C098 173.0(19) . . ?
C03C C053 H053 106.9 . . ?
C03C C053 H05A 111.8 . . ?
C03C C053 C0AI 109.1(11) . . ?
C03C C053 C2 113.4(16) . . ?
C09E C053 C03C 120.6(12) . . ?
C09E C053 H053 106.9 . . ?
C09E C053 C0AI 105.9(13) . . ?
C0AI C053 H053 106.9 . . ?
C2 C053 H05A 111.8 . . ?
C3 C053 C03C 106.2(15) . . ?
C3 C053 H05A 111.8 . . ?
C3 C053 C2 101(2) . . ?
C026 C056 C08F 119.7(11) . . ?
C07S C056 C026 119.7(9) . . ?
C07S C056 C08F 120.6(10) . . ?
C03O C057 H057 104.5 . . ?
C03O C057 C09K 121.4(14) . . ?
C03O C057 C09P 114.8(15) . . ?
C09K C057 H057 104.5 . . ?
C09K C057 C09P 105.4(15) . . ?
C09P C057 H057 104.5 . . ?
C02N C058 C049 117.3(10) . . ?
C02N C058 H058 121.3 . . ?
C049 C058 H058 121.3 . . ?
C03K C059 H059 119.9 . . ?
C03K C059 C05I 120.3(11) . . ?
C05I C059 H059 119.9 . . ?
C077 C05A H05J 118.7 . . ?
C077 C05A C085 122.5(12) . . ?
C085 C05A H05J 118.7 . . ?
C06C C05B H05K 110.7 . . ?
C06C C05B C08C 108.8(14) . . ?
C06C C05B C26 108.6(14) . . ?
C08C C05B H05K 110.7 . . ?
C26 C05B H05K 110.7 . . ?
C26 C05B C08C 107.4(18) . . ?
N00U C05C C031 111.8(10) . . ?
N00U C05C H05C 106.9 . . ?
N00U C05C C06M 113.2(10) . . ?
C031 C05C H05C 106.9 . . ?
C031 C05C C06M 110.7(9) . . ?
C06M C05C H05C 106.9 . . ?
C02Y C05D C04B 120.9(13) . . ?
C084 C05D C02Y 117.9(11) . . ?
C084 C05D C04B 121.1(13) . . ?
C05R C05E H05L 109.1 . . ?
C07M C05E H05L 109.1 . . ?
C07M C05E C05R 111.9(12) . . ?
C0AN C05E H05L 109.1 . . ?
C0AN C05E C05R 112.0(13) . . ?
C0AN C05E C07M 105.7(16) . . ?
C048 C05F C04Q 121.5(9) . . ?
C048 C05F H05M 119.2 . . ?
C04Q C05F H05M 119.2 . . ?
C06V C05G C049 118.5(10) . . ?
C07R C05G C049 121.2(10) . . ?
C07R C05G C06V 120.3(12) . . ?
O00R C05H C03J 112.1(10) . . ?
O02F C05H O00R 123.4(11) . . ?
O02F C05H C03J 124.5(12) . . ?
C03P C05I C059 120.7(11) . . ?
C03P C05I H05I 119.6 . . ?
C059 C05I H05I 119.6 . . ?
C042 C05J H05B 109.5 . . ?
C042 C05J H05D 109.5 . . ?
C042 C05J H05E 109.5 . . ?
H05B C05J H05D 109.5 . . ?
H05B C05J H05E 109.5 . . ?
H05D C05J H05E 109.5 . . ?
C02I C05K H05N 118.4 . . ?
C02I C05K C05Y 123.2(13) . . ?
C05Y C05K H05N 118.4 . . ?
C066 C05L C032 113.5(13) . . ?
C07J C05L C032 122.4(10) . . ?
C07J C05L C066 124.1(11) . . ?
C06Q N05M C08U 114.1(12) . . ?
C09Z N05M C06Q 130.4(15) . . ?
C09Z N05M C08U 115.4(14) . . ?
H05O C05N H05P 109.5 . . ?
H05O C05N H05Q 109.5 . . ?
H05P C05N H05Q 109.5 . . ?
C06P C05N H05O 109.5 . . ?
C06P C05N H05P 109.5 . . ?
C06P C05N H05Q 109.5 . . ?
C02I C05O H05R 109.0 . . ?
C02I C05O C0A0 110.7(11) . . ?
C02I C05O C0AE 112.0(16) . . ?
C0A0 C05O H05R 109.0 . . ?
C0A0 C05O C0AE 107.0(17) . . ?
C0AE C05O H05R 109.0 . . ?
C04E C05P H05T 108.4 . . ?
C04E C05P C06S 114.4(11) . . ?
C04E C05P C070 110.4(11) . . ?
C06S C05P H05T 108.4 . . ?
C06S C05P C070 106.8(10) . . ?
C070 C05P H05T 108.4 . . ?
H05U C05Q H05V 109.5 . . ?
H05U C05Q H05W 109.5 . . ?
H05V C05Q H05W 109.5 . . ?
C072 C05Q H05U 109.5 . . ?
C072 C05Q H05V 109.5 . . ?
C072 C05Q H05W 109.5 . . ?
C04L C05R C05E 119.0(10) . . ?
C07G C05R C04L 119.7(11) . . ?
C07G C05R C05E 121.2(10) . . ?
C04M C05S H05S 119.2 . . ?
C06F C05S C04M 121.5(15) . . ?
C06F C05S H05S 119.2 . . ?
C04A C05T H05F 109.5 . . ?
C04A C05T H05G 109.5 . . ?
C04A C05T H05H 109.5 . . ?
H05F C05T H05G 109.5 . . ?
H05F C05T H05H 109.5 . . ?
H05G C05T H05H 109.5 . . ?
C028 C05U C075 115.9(11) . . ?
C028 C05U C083 122.6(9) . . ?
C075 C05U C083 121.5(9) . . ?
C04E C05W H05X 119.5 . . ?
C069 C05W C04E 121.0(9) . . ?
C069 C05W H05X 119.5 . . ?
C04Y C05X H05Y 119.8 . . ?
C062 C05X C04Y 120.5(11) . . ?
C062 C05X H05Y 119.8 . . ?
C05K C05Y H05Z 119.7 . . ?
C082 C05Y C05K 120.5(10) . . ?
C082 C05Y H05Z 119.7 . . ?
C08N N05Z C086 121.6(13) . . ?
Se01 C061 H06 109.4 . . ?
Se01 C061 H 109.4 . . ?
C04N C061 Se01 111.1(7) . . ?
C04N C061 H06 109.4 . . ?
C04N C061 H 109.4 . . ?
H06 C061 H 108.0 . . ?
C05X C062 H062 118.4 . . ?
C05X C062 C07G 123.1(12) . . ?
C07G C062 H062 118.4 . . ?
C03N C063 C089 116.3(14) . . ?
C08J C063 C03N 122.6(11) . . ?
C08J C063 C089 120.9(14) . . ?
H06A C064 H06B 109.0 . . ?
C06J C064 H06A 111.0 . . ?
C06J C064 H06B 111.0 . . ?
C06J C064 C06K 103.6(9) . . ?
C06K C064 H06A 111.0 . . ?
C06K C064 H06B 111.0 . . ?
C04I C065 H065 120.9 . . ?
C04I C065 C08K 118.3(15) . . ?
C08K C065 H065 120.9 . . ?
C05L C066 C08A 125.9(14) . . ?
C09S C066 C05L 113.3(18) . . ?
C09S C066 C08A 120.8(18) . . ?
O037 C067 N06X 119.0(15) . . ?
O037 C067 C07P 124.1(15) . . ?
C07P C067 N06X 116.3(16) . . ?
C03W C068 H068 120.8 . . ?
C03W C068 C084 118.3(15) . . ?
C084 C068 H068 120.8 . . ?
C03T C069 H069 120.0 . . ?
C05W C069 C03T 119.9(10) . . ?
C05W C069 H069 120.0 . . ?
C07W C06A H1 106.3 . . ?
C07Z C06A H1 106.3 . . ?
C07Z C06A C07W 112.9(13) . . ?
C07Z C06A C09I 113.1(15) . . ?
C09I C06A H1 106.3 . . ?
C09I C06A C07W 111.5(13) . . ?
C02U C06B H2 109.5 . . ?
C02U C06B HA 109.5 . . ?
C02U C06B HB 109.5 . . ?
H2 C06B HA 109.5 . . ?
H2 C06B HB 109.5 . . ?
HA C06B HB 109.5 . . ?
C06N C06C C05B 119.5(12) . . ?
C08K C06C C05B 120.7(12) . . ?
C08K C06C C06N 119.8(11) . . ?
C050 C06D C048 116.3(13) . . ?
C07W C06D C048 119.7(12) . . ?
C07W C06D C050 123.9(12) . . ?
C03X C06E H06E 119.2 . . ?
C07E C06E C03X 121.6(10) . . ?
C07E C06E H06E 119.2 . . ?
C05S C06F H06F 118.4 . . ?
C05S C06F C06Z 123.2(13) . . ?
C06Z C06F H06F 118.4 . . ?
C04I C06G C044 119.7(11) . . ?
C06N C06G C044 121.9(11) . . ?
C06N C06G C04I 118.2(13) . . ?
O00R C06H H06C 109.5 . . ?
O00R C06H H06D 109.5 . . ?
O00R C06H H06G 109.5 . . ?
H06C C06H H06D 109.5 . . ?
H06C C06H H06G 109.5 . . ?
H06D C06H H06G 109.5 . . ?
C047 C06I H06I 117.1 . . ?
C089 C06I C047 125.8(13) . . ?
C089 C06I H06I 117.1 . . ?
N04G C06J H06H 111.0 . . ?
N04G C06J H06J 111.0 . . ?
C064 C06J N04G 103.7(8) . . ?
C064 C06J H06H 111.0 . . ?
C064 C06J H06J 111.0 . . ?
H06H C06J H06J 109.0 . . ?
C064 C06K H06K 111.0 . . ?
C064 C06K H06L 111.0 . . ?
H06K C06K H06L 109.0 . . ?
C080 C06K C064 103.6(10) . . ?
C080 C06K H06K 111.0 . . ?
C080 C06K H06L 111.0 . . ?
C044 C06L H3 109.5 . . ?
C044 C06L HC 109.5 . . ?
C044 C06L HD 109.5 . . ?
H3 C06L HC 109.5 . . ?
H3 C06L HD 109.5 . . ?
HC C06L HD 109.5 . . ?
Se02 C06M H06M 108.6 . . ?
Se02 C06M H06N 108.6 . . ?
C05C C06M Se02 114.8(8) . . ?
C05C C06M H06M 108.6 . . ?
C05C C06M H06N 108.6 . . ?
H06M C06M H06N 107.5 . . ?
C06C C06N C041 119.6(9) . . ?
C06G C06N C041 121.4(10) . . ?
C06G C06N C06C 119.1(11) . . ?
C04Y C06P C05N 113.3(12) . . ?
C04Y C06P H4 104.4 . . ?
C04Y C06P C08W 117.3(13) . . ?
C05N C06P H4 104.4 . . ?
C08W C06P C05N 111.5(14) . . ?
C08W C06P H4 104.4 . . ?
N05M C06Q C088 116.4(12) . . ?
O05V C06Q N05M 121.0(13) . . ?
O05V C06Q C088 122.2(11) . . ?
C02Q C06R H06O 109.5 . . ?
C02Q C06R H06P 109.5 . . ?
C02Q C06R H06Q 109.5 . . ?
H06O C06R H06P 109.5 . . ?
H06O C06R H06Q 109.5 . . ?
H06P C06R H06Q 109.5 . . ?
C05P C06S H5 109.5 . . ?
C05P C06S HE 109.5 . . ?
C05P C06S HF 109.5 . . ?
H5 C06S HE 109.5 . . ?
H5 C06S HF 109.5 . . ?
HE C06S HF 109.5 . . ?
C02A C06T H06R 109.5 . . ?
C02A C06T H06S 109.5 . . ?
C02A C06T H06T 109.5 . . ?
H06R C06T H06S 109.5 . . ?
H06R C06T H06T 109.5 . . ?
H06S C06T H06T 109.5 . . ?
C04H C06U H06U 108.6 . . ?
C04H C06U C09L 115.7(12) . . ?
C04H C06U C09Q 114.8(12) . . ?
C09L C06U H06U 108.6 . . ?
C09L C06U C09Q 100.1(18) . . ?
C09Q C06U H06U 108.6 . . ?
C05G C06V C071 121.7(12) . . ?
C08T C06V C05G 118.1(14) . . ?
C08T C06V C071 120.0(14) . . ?
C02Y C06W H06W 106.6 . . ?
C02Y C06W C0AD 119.7(14) . . ?
C02Y C06W C0AU 111.8(17) . . ?
C0AD C06W H06W 106.6 . . ?
C0AU C06W H06W 106.6 . . ?
C0AU C06W C0AD 104.9(15) . . ?
C067 N06X H06X 119.3 . . ?
C09D N06X C067 121.5(14) . . ?
C09D N06X H06X 119.3 . . ?
C03J C06Y H06V 109.8 . . ?
C03J C06Y H06Y 109.8 . . ?
C03J C06Y HG 110.4 . . ?
C03J C06Y HH 110.4 . . ?
H06V C06Y H06Y 108.2 . . ?
HG C06Y HH 108.6 . . ?
C093 C06Y C03J 109.5(12) . . ?
C093 C06Y H06V 109.8 . . ?
C093 C06Y H06Y 109.8 . . ?
C7 C06Y C03J 106.5(12) . . ?
C7 C06Y HG 110.4 . . ?
C7 C06Y HH 110.4 . . ?
C06F C06Z H06Z 120.9 . . ?
C07H C06Z C06F 118.3(14) . . ?
C07H C06Z H06Z 120.9 . . ?
C05P C070 H07K 109.5 . . ?
C05P C070 H07L 109.5 . . ?
C05P C070 H07M 109.5 . . ?
H07K C070 H07L 109.5 . . ?
H07K C070 H07M 109.5 . . ?
H07L C070 H07M 109.5 . . ?
C06V C071 H071 105.6 . . ?
C08X C071 C06V 111.2(17) . . ?
C08X C071 H071 105.6 . . ?
C0A6 C071 C06V 117.0(16) . . ?
C0A6 C071 H071 105.6 . . ?
C0A6 C071 C08X 110.8(14) . . ?
C01P C072 H072 107.0 . . ?
C01P C072 C097 111.1(12) . . ?
C05Q C072 C01P 113.6(9) . . ?
C05Q C072 H072 107.0 . . ?
C05Q C072 C097 110.9(11) . . ?
C097 C072 H072 107.0 . . ?
C036 C073 H07A 109.5 . . ?
C036 C073 H07B 109.5 . . ?
C036 C073 H07C 109.5 . . ?
H07A C073 H07B 109.5 . . ?
H07A C073 H07C 109.5 . . ?
H07B C073 H07C 109.5 . . ?
C04A C074 H07D 109.5 . . ?
C04A C074 H07E 109.5 . . ?
C04A C074 H07F 109.5 . . ?
H07D C074 H07E 109.5 . . ?
H07D C074 H07F 109.5 . . ?
H07E C074 H07F 109.5 . . ?
C05U C075 H075 119.9 . . ?
C07T C075 C05U 120.1(11) . . ?
C07T C075 H075 119.9 . . ?
C040 C076 H076 120.5 . . ?
C078 C076 C040 118.9(12) . . ?
C078 C076 H076 120.5 . . ?
C050 C077 H077 117.3 . . ?
C05A C077 C050 125.4(14) . . ?
C05A C077 H077 117.3 . . ?
C076 C078 C036 118.2(10) . . ?
C076 C078 C07O 120.0(11) . . ?
C07O C078 C036 121.7(10) . . ?
C04T C079 C08D 121.7(12) . . ?
C04T C079 C08L 115.1(12) . . ?
C08L C079 C08D 123.2(9) . . ?
N07F C07A C07P 119.1(19) . . ?
N07F C07A C0AT 118(2) . . ?
C07P C07A C0AT 122.1(19) . . ?
C08M C07B H07O 119.6 . . ?
C09S C07B H07O 119.6 . . ?
C09S C07B C08M 120.8(15) . . ?
N055 C07C C094 172.6(18) . . ?
C02U C07D H07Q 109.5 . . ?
C02U C07D H07R 109.5 . . ?
C02U C07D H07U 109.5 . . ?
H07Q C07D H07R 109.5 . . ?
H07Q C07D H07U 109.5 . . ?
H07R C07D H07U 109.5 . . ?
C06E C07E H07G 120.5 . . ?
C06E C07E C07S 119.1(11) . . ?
C07S C07E H07G 120.5 . . ?
C09D N07F C07A 118.9(15) . . ?
C05R C07G C062 119.5(12) . . ?
C05R C07G H07W 120.3 . . ?
C062 C07G H07W 120.3 . . ?
C04K C07H C07V 117.7(10) . . ?
C06Z C07H C04K 121.6(14) . . ?
C06Z C07H C07V 120.6(13) . . ?
C03H C07I H07X 118.2 . . ?
C09X C07I C03H 123.6(13) . . ?
C09X C07I H07X 118.2 . . ?
C05L C07J C08M 122.7(15) . . ?
C05L C07J C09M 121.1(10) . . ?
C08M C07J C09M 116.1(15) . . ?
O03V C07K C08U 122.5(18) . . ?
O03V C07K O092 116.9(16) . . ?
O03V C07K O0 119(2) . . ?
O092 C07K C08U 117(2) . . ?
O0 C07K C08U 108(2) . . ?
C05E C07M H07Y 109.5 . . ?
C05E C07M HI 109.5 . . ?
C05E C07M HJ 109.5 . . ?
H07Y C07M HI 109.5 . . ?
H07Y C07M HJ 109.5 . . ?
HI C07M HJ 109.5 . . ?
C084 C07N H07N 106.2 . . ?
C084 C07N C09U 114.7(12) . . ?
C084 C07N C0A3 112.7(11) . . ?
C09U C07N H07N 106.2 . . ?
C09U C07N C0A3 110.3(13) . . ?
C0A3 C07N H07N 106.2 . . ?
C04H C07O C03G 119.7(8) . . ?
C04H C07O C078 121.2(10) . . ?
C078 C07O C03G 119.2(9) . . ?
C067 C07P C07A 119.4(18) . . ?
C067 C07P H07P 120.3 . . ?
C07A C07P H07P 120.3 . . ?
N060 C07Q C08R 175.6(18) . . ?
C05G C07R C08B 118.5(15) . . ?
C0AM C07R C05G 118.3(15) . . ?
C0AM C07R C08B 123.2(17) . . ?
C056 C07S C07E 121.8(10) . . ?
C056 C07S H07S 119.1 . . ?
C07E C07S H07S 119.1 . . ?
C04Z C07T C075 121.7(12) . . ?
C04Z C07T H07T 119.2 . . ?
C075 C07T H07T 119.2 . . ?
C042 C07U H07H 109.5 . . ?
C042 C07U H07I 109.5 . . ?
C042 C07U H07J 109.5 . . ?
H07H C07U H07I 109.5 . . ?
H07H C07U H07J 109.5 . . ?
H07I C07U H07J 109.5 . . ?
C07H C07V H07V 109.6 . . ?
C07H C07V C0AO 108.0(13) . . ?
C0AF C07V C07H 112.3(15) . . ?
C0AF C07V H07V 109.6 . . ?
C0AF C07V C0AO 107.6(14) . . ?
C0AO C07V H07V 109.6 . . ?
C06D C07W C06A 119.8(11) . . ?
C06D C07W C085 123.3(14) . . ?
C085 C07W C06A 116.9(14) . . ?
C04F C07X H07Z 107.2 . . ?
C04F C07X C08I 112.0(14) . . ?
C08I C07X H07Z 107.2 . . ?
C09J C07X C04F 115.0(11) . . ?
C09J C07X H07Z 107.2 . . ?
C09J C07X C08I 107.8(14) . . ?
C06A C07Z H07 109.5 . . ?
C06A C07Z HK 109.5 . . ?
C06A C07Z HL 109.5 . . ?
H07 C07Z HK 109.5 . . ?
H07 C07Z HL 109.5 . . ?
HK C07Z HL 109.5 . . ?
C04C C080 C06K 110.6(9) . . ?
C04C C080 H080 111.8 . . ?
N04G C080 C04C 108.8(10) . . ?
N04G C080 C06K 101.5(8) . . ?
N04G C080 H080 111.8 . . ?
C06K C080 H080 111.8 . . ?
C050 C081 H081 109.9 . . ?
C050 C081 C08S 109.3(9) . . ?
C050 C081 C09V 107.4(8) . . ?
C08S C081 H081 109.9 . . ?
C09V C081 H081 109.9 . . ?
C09V C081 C08S 110.4(9) . . ?
C04F C082 H082 118.2 . . ?
C05Y C082 C04F 123.6(12) . . ?
C05Y C082 H082 118.2 . . ?
C05U C083 H083 106.4 . . ?
C05U C083 C087 115.1(12) . . ?
C05U C083 C08Q 111.0(9) . . ?
C087 C083 H083 106.4 . . ?
C087 C083 C08Q 111.0(10) . . ?
C08Q C083 H083 106.4 . . ?
C05D C084 C068 121.3(15) . . ?
C05D C084 C07N 118.5(11) . . ?
C068 C084 C07N 120.2(15) . . ?
C05A C085 C07W 115.1(15) . . ?
C05A C085 H085 122.4 . . ?
C07W C085 H085 122.4 . . ?
N05Z C086 C090 117.8(16) . . ?
N05Z C086 C09R 122.0(16) . . ?
C090 C086 C09R 120.2(18) . . ?
C083 C087 H08A 109.5 . . ?
C083 C087 H08B 109.5 . . ?
C083 C087 H08C 109.5 . . ?
H08A C087 H08B 109.5 . . ?
H08A C087 H08C 109.5 . . ?
H08B C087 H08C 109.5 . . ?
N034 C088 H088 111.2 . . ?
N034 C088 C15 99.6(11) . . ?
C06Q C088 N034 109.2(10) . . ?
C06Q C088 H088 111.2 . . ?
C06Q C088 C15 113.8(13) . . ?
C15 C088 H088 111.2 . . ?
C063 C089 H089 120.3 . . ?
C06I C089 C063 119.5(15) . . ?
C06I C089 H089 120.3 . . ?
C066 C08A H08O 107.6 . . ?
C066 C08A C35 113(2) . . ?
C08Y C08A C066 108(2) . . ?
C08Y C08A H08O 107.6 . . ?
C08Y C08A C35 112.8(17) . . ?
C35 C08A H08O 107.6 . . ?
C07R C08B H08Q 106.4 . . ?
C095 C08B C07R 113(2) . . ?
C095 C08B H08Q 106.4 . . ?
C09T C08B C07R 109(2) . . ?
C09T C08B H08Q 106.4 . . ?
C09T C08B C095 114.4(18) . . ?
C05B C08C H08R 109.5 . . ?
C05B C08C H08S 109.5 . . ?
C05B C08C H08T 109.5 . . ?
H08R C08C H08S 109.5 . . ?
H08R C08C H08T 109.5 . . ?
H08S C08C H08T 109.5 . . ?
C079 C08D H08U 107.4 . . ?
C079 C08D C0AK 110.9(12) . . ?
C0AK C08D H08U 107.4 . . ?
C0AQ C08D C079 111(2) . . ?
C0AQ C08D H08U 107.4 . . ?
C0AQ C08D C0AK 112.0(18) . . ?
H08D C08E H08E 109.5 . . ?
H08D C08E H08F 109.5 . . ?
H08E C08E H08F 109.5 . . ?
C08J C08E H08D 109.5 . . ?
C08J C08E H08E 109.5 . . ?
C08J C08E H08F 109.5 . . ?
C056 C08F H08G 109.4 . . ?
C056 C08F C23A 108.2(14) . . ?
C0 C08F C056 113.8(15) . . ?
C0 C08F H08G 109.4 . . ?
C0 C08F C23A 106.5(14) . . ?
C23A C08F H08G 109.4 . . ?
C051 C08H H08H 109.5 . . ?
C051 C08H H08I 109.5 . . ?
C051 C08H H08J 109.5 . . ?
H08H C08H H08I 109.5 . . ?
H08H C08H H08J 109.5 . . ?
H08I C08H H08J 109.5 . . ?
C07X C08I H08V 109.5 . . ?
C07X C08I H08W 109.5 . . ?
C07X C08I H08X 109.5 . . ?
H08V C08I H08W 109.5 . . ?
H08V C08I H08X 109.5 . . ?
H08W C08I H08X 109.5 . . ?
C063 C08J C08E 115.5(16) . . ?
C063 C08J H08K 105.0 . . ?
C063 C08J C09B 118.8(13) . . ?
C08E C08J H08K 105.0 . . ?
C09B C08J C08E 106.3(14) . . ?
C09B C08J H08K 105.0 . . ?
C065 C08K C06C 120.8(16) . . ?
C065 C08K H08Y 119.6 . . ?
C06C C08K H08Y 119.6 . . ?
C079 C08L H08Z 118.7 . . ?
C09X C08L C079 122.7(10) . . ?
C09X C08L H08Z 118.7 . . ?
C07B C08M H08 123.1 . . ?
C07J C08M C07B 113.8(17) . . ?
C07J C08M H08 123.1 . . ?
N05Z C08N S004 117.7(9) . . ?
N05Z C08N N096 125.0(12) . . ?
N096 C08N S004 117.0(10) . . ?
C04M C08P H08P 107.6 . . ?
C04M C08P C0A5 114.0(12) . . ?
C04M C08P C0A9 109.9(11) . . ?
C0A5 C08P H08P 107.6 . . ?
C0A5 C08P C0A9 110.0(13) . . ?
C0A9 C08P H08P 107.6 . . ?
C083 C08Q H08L 109.5 . . ?
C083 C08Q H08M 109.5 . . ?
C083 C08Q H08N 109.5 . . ?
H08L C08Q H08M 109.5 . . ?
H08L C08Q H08N 109.5 . . ?
H08M C08Q H08N 109.5 . . ?
C07Q C08R H39 109.5 . . ?
C07Q C08R HM 109.5 . . ?
C07Q C08R HN 109.5 . . ?
H39 C08R HM 109.5 . . ?
H39 C08R HN 109.5 . . ?
HM C08R HN 109.5 . . ?
C081 C08S H6 109.5 . . ?
C081 C08S HO 109.5 . . ?
C081 C08S HP 109.5 . . ?
H6 C08S HO 109.5 . . ?
H6 C08S HP 109.5 . . ?
HO C08S HP 109.5 . . ?
C06V C08T H7 119.3 . . ?
C0AL C08T C06V 121.5(19) . . ?
C0AL C08T H7 119.3 . . ?
N05M C08U H8 110.7 . . ?
C07K C08U N05M 112.7(17) . . ?
C07K C08U H8 110.7 . . ?
C07K C08U C0AW 114.5(14) . . ?
C0AW C08U N05M 96.8(15) . . ?
C0AW C08U H8 110.7 . . ?
C06P C08W H9 109.5 . . ?
C06P C08W HQ 109.5 . . ?
C06P C08W HR 109.5 . . ?
H9 C08W HQ 109.5 . . ?
H9 C08W HR 109.5 . . ?
HQ C08W HR 109.5 . . ?
C071 C08X H10 109.5 . . ?
C071 C08X HS 109.5 . . ?
C071 C08X HT 109.5 . . ?
H10 C08X HS 109.5 . . ?
H10 C08X HT 109.5 . . ?
HS C08X HT 109.5 . . ?
C08A C08Y H11 109.5 . . ?
C08A C08Y HU 109.5 . . ?
C08A C08Y HV 109.5 . . ?
H11 C08Y HU 109.5 . . ?
H11 C08Y HV 109.5 . . ?
HU C08Y HV 109.5 . . ?
H12 C08Z HW 109.4 . . ?
C09F C08Z H12 111.6 . . ?
C09F C08Z HW 111.6 . . ?
C15 C08Z H12 111.6 . . ?
C15 C08Z HW 111.6 . . ?
C15 C08Z C09F 100.9(15) . . ?
C086 C090 H090 117.4 . . ?
C086 C090 C0A1 125.3(19) . . ?
C0A1 C090 H090 117.4 . . ?
C051 C091 H09A 109.5 . . ?
C051 C091 H09B 109.5 . . ?
C051 C091 H09C 109.5 . . ?
H09A C091 H09B 109.5 . . ?
H09A C091 H09C 109.5 . . ?
H09B C091 H09C 109.5 . . ?
C07K O092 C77 112(2) . . ?
C035 C093 H09D 110.5 . . ?
C035 C093 H09E 110.5 . . ?
C06Y C093 C035 106.1(15) . . ?
C06Y C093 H09D 110.5 . . ?
C06Y C093 H09E 110.5 . . ?
H09D C093 H09E 108.7 . . ?
C07C C094 H38 109.5 . . ?
C07C C094 HX 109.5 . . ?
C07C C094 HY 109.5 . . ?
H38 C094 HX 109.5 . . ?
H38 C094 HY 109.5 . . ?
HX C094 HY 109.5 . . ?
C08B C095 H09 109.5 . . ?
C08B C095 HZ 109.5 . . ?
C08B C095 H45 109.5 . . ?
H09 C095 HZ 109.5 . . ?
H09 C095 H45 109.5 . . ?
HZ C095 H45 109.5 . . ?
C08N N096 H096 119.7 . . ?
C08N N096 C0A1 120.6(12) . . ?
C0A1 N096 H096 119.7 . . ?
C072 C097 H13 109.5 . . ?
C072 C097 H46 109.5 . . ?
C072 C097 H47 109.5 . . ?
H13 C097 H46 109.5 . . ?
H13 C097 H47 109.5 . . ?
H46 C097 H47 109.5 . . ?
C052 C098 H37 109.5 . . ?
C052 C098 H48 109.5 . . ?
C052 C098 H49 109.5 . . ?
H37 C098 H48 109.5 . . ?
H37 C098 H49 109.5 . . ?
H48 C098 H49 109.5 . . ?
C08J C09B H09F 109.5 . . ?
C08J C09B H09G 109.5 . . ?
C08J C09B H09H 109.5 . . ?
H09F C09B H09G 109.5 . . ?
H09F C09B H09H 109.5 . . ?
H09G C09B H09H 109.5 . . ?
Cl2 C09C Cl1 112.3(6) . . ?
Cl2 C09C Cl 110.5(7) . . ?
Cl2 C09C H42 109.1 . . ?
Cl1 C09C Cl 106.8(7) . . ?
Cl1 C09C H42 109.1 . . ?
Cl C09C H42 109.1 . . ?
N06X C09D S00B 119.0(13) . . ?
N07F C09D S00B 116.3(12) . . ?
N07F C09D N06X 124.4(14) . . ?
C053 C09E H09I 109.5 . . ?
C053 C09E H09J 109.5 . . ?
C053 C09E H09K 109.5 . . ?
H09I C09E H09J 109.5 . . ?
H09I C09E H09K 109.5 . . ?
H09J C09E H09K 109.5 . . ?
N034 C09F C08Z 107.4(11) . . ?
N034 C09F H14 110.2 . . ?
N034 C09F H50 110.2 . . ?
C08Z C09F H14 110.2 . . ?
C08Z C09F H50 110.2 . . ?
H14 C09F H50 108.5 . . ?
C044 C09H H15 109.5 . . ?
C044 C09H H51 109.5 . . ?
C044 C09H H52 109.5 . . ?
H15 C09H H51 109.5 . . ?
H15 C09H H52 109.5 . . ?
H51 C09H H52 109.5 . . ?
C06A C09I H16 109.5 . . ?
C06A C09I H53 109.5 . . ?
C06A C09I H54 109.5 . . ?
H16 C09I H53 109.5 . . ?
H16 C09I H54 109.5 . . ?
H53 C09I H54 109.5 . . ?
C07X C09J H17 109.5 . . ?
C07X C09J H55 109.5 . . ?
C07X C09J H56 109.5 . . ?
H17 C09J H55 109.5 . . ?
H17 C09J H56 109.5 . . ?
H55 C09J H56 109.5 . . ?
C057 C09K H09L 109.5 . . ?
C057 C09K H09M 109.5 . . ?
C057 C09K H09N 109.5 . . ?
H09L C09K H09M 109.5 . . ?
H09L C09K H09N 109.5 . . ?
H09M C09K H09N 109.5 . . ?
C06U C09L H09O 109.5 . . ?
C06U C09L H09P 109.5 . . ?
C06U C09L H09Q 109.5 . . ?
H09O C09L H09P 109.5 . . ?
H09O C09L H09Q 109.5 . . ?
H09P C09L H09Q 109.5 . . ?
C07J C09M H58 113.4 . . ?
C07J C09M H18 104.6 . . ?
C07J C09M C0AR 96.4(14) . . ?
C07J C09M C0AV 127.1(19) . . ?
C07J C09M C17 116.6(17) . . ?
C0AR C09M H58 113.4 . . ?
C0AV C09M H18 104.6 . . ?
C0AV C09M C17 97(2) . . ?
C50 C09M C07J 110.8(17) . . ?
C50 C09M H58 113.4 . . ?
C50 C09M C0AR 108(2) . . ?
C17 C09M H18 104.6 . . ?
C036 C09N H09R 109.5 . . ?
C036 C09N H09S 109.5 . . ?
C036 C09N H09T 109.5 . . ?
H09R C09N H09S 109.5 . . ?
H09R C09N H09T 109.5 . . ?
H09S C09N H09T 109.5 . . ?
Cl13 C09O Cl12 110.7(9) . . ?
Cl13 C09O H43 106.6 . . ?
Cl12 C09O H43 106.6 . . ?
Cl14 C09O Cl13 114.9(12) . . ?
Cl14 C09O Cl12 110.9(11) . . ?
Cl14 C09O H43 106.6 . . ?
C057 C09P H09U 109.5 . . ?
C057 C09P H09V 109.5 . . ?
C057 C09P H09W 109.5 . . ?
H09U C09P H09V 109.5 . . ?
H09U C09P H09W 109.5 . . ?
H09V C09P H09W 109.5 . . ?
C06U C09Q H09X 109.5 . . ?
C06U C09Q H09Y 109.5 . . ?
C06U C09Q H59 109.5 . . ?
H09X C09Q H09Y 109.5 . . ?
H09X C09Q H59 109.5 . . ?
H09Y C09Q H59 109.5 . . ?
C086 C09R H19 106.9 . . ?
C086 C09R H60 106.9 . . ?
H19 C09R H60 106.7 . . ?
C5 C09R C086 121.8(17) . . ?
C5 C09R H19 106.9 . . ?
C5 C09R H60 106.9 . . ?
C066 C09S H20 117.6 . . ?
C07B C09S C066 124.9(19) . . ?
C07B C09S H20 117.6 . . ?
C08B C09T H21 109.5 . . ?
C08B C09T H61 109.5 . . ?
C08B C09T H62 109.5 . . ?
H21 C09T H61 109.5 . . ?
H21 C09T H62 109.5 . . ?
H61 C09T H62 109.5 . . ?
C07N C09U H09Z 109.5 . . ?
C07N C09U H63 109.5 . . ?
C07N C09U H64 109.5 . . ?
H09Z C09U H63 109.5 . . ?
H09Z C09U H64 109.5 . . ?
H63 C09U H64 109.5 . . ?
C081 C09V H22 109.5 . . ?
C081 C09V H65 109.5 . . ?
C081 C09V H66 109.5 . . ?
H22 C09V H65 109.5 . . ?
H22 C09V H66 109.5 . . ?
H65 C09V H66 109.5 . . ?
C07I C09X C08L 118.8(14) . . ?
C07I C09X H23 120.6 . . ?
C08L C09X H23 120.6 . . ?
N05M C09Z H24 111.3 . . ?
N05M C09Z H67 111.3 . . ?
N05M C09Z C0A2 102.4(19) . . ?
H24 C09Z H67 109.2 . . ?
C0A2 C09Z H24 111.3 . . ?
C0A2 C09Z H67 111.3 . . ?
C05O C0A0 H25 109.5 . . ?
C05O C0A0 H68 109.5 . . ?
C05O C0A0 H69 109.5 . . ?
H25 C0A0 H68 109.5 . . ?
H25 C0A0 H69 109.5 . . ?
H68 C0A0 H69 109.5 . . ?
C090 C0A1 N096 109.3(15) . . ?
O09G C0A1 C090 129(2) . . ?
O09G C0A1 N096 121.2(16) . . ?
C09Z C0A2 H26 110.3 . . ?
C09Z C0A2 H70 110.3 . . ?
H26 C0A2 H70 108.6 . . ?
C0AW C0A2 C09Z 107.0(14) . . ?
C0AW C0A2 H26 110.3 . . ?
C0AW C0A2 H70 110.3 . . ?
C07N C0A3 H0AA 109.5 . . ?
C07N C0A3 H0AB 109.5 . . ?
C07N C0A3 H0AC 109.5 . . ?
H0AA C0A3 H0AB 109.5 . . ?
H0AA C0A3 H0AC 109.5 . . ?
H0AB C0A3 H0AC 109.5 . . ?
N0A7 C0A4 C0AB 175(3) . . ?
C08P C0A5 H0AD 109.5 . . ?
C08P C0A5 H0AE 109.5 . . ?
C08P C0A5 H0AF 109.5 . . ?
H0AD C0A5 H0AE 109.5 . . ?
H0AD C0A5 H0AF 109.5 . . ?
H0AE C0A5 H0AF 109.5 . . ?
C071 C0A6 H27 109.5 . . ?
C071 C0A6 H71 109.5 . . ?
C071 C0A6 H72 109.5 . . ?
H27 C0A6 H71 109.5 . . ?
H27 C0A6 H72 109.5 . . ?
H71 C0A6 H72 109.5 . . ?
C08P C0A9 H0AG 109.5 . . ?
C08P C0A9 H0AH 109.5 . . ?
C08P C0A9 H0AI 109.5 . . ?
H0AG C0A9 H0AH 109.5 . . ?
H0AG C0A9 H0AI 109.5 . . ?
H0AH C0A9 H0AI 109.5 . . ?
C0A4 C0AB H40 109.5 . . ?
C0A4 C0AB H73 109.5 . . ?
C0A4 C0AB H74 109.5 . . ?
H40 C0AB H73 109.5 . . ?
H40 C0AB H74 109.5 . . ?
H73 C0AB H74 109.5 . . ?
C06W C0AD H0AJ 109.5 . . ?
C06W C0AD H0AK 109.5 . . ?
C06W C0AD H0AL 109.5 . . ?
H0AJ C0AD H0AK 109.5 . . ?
H0AJ C0AD H0AL 109.5 . . ?
H0AK C0AD H0AL 109.5 . . ?
C05O C0AE H28 109.5 . . ?
C05O C0AE H75 109.5 . . ?
C05O C0AE H76 109.5 . . ?
H28 C0AE H75 109.5 . . ?
H28 C0AE H76 109.5 . . ?
H75 C0AE H76 109.5 . . ?
C07V C0AF H0AM 109.5 . . ?
C07V C0AF H0AN 109.5 . . ?
C07V C0AF H0AO 109.5 . . ?
H0AM C0AF H0AN 109.5 . . ?
H0AM C0AF H0AO 109.5 . . ?
H0AN C0AF H0AO 109.5 . . ?
C053 C0AI H0AP 109.5 . . ?
C053 C0AI H0AQ 109.5 . . ?
C053 C0AI H0AR 109.5 . . ?
H0AP C0AI H0AQ 109.5 . . ?
H0AP C0AI H0AR 109.5 . . ?
H0AQ C0AI H0AR 109.5 . . ?
Cl11 C0AJ H44 107.6 . . ?
Cl10 C0AJ Cl11 113.9(11) . . ?
Cl10 C0AJ Cl9 108.6(12) . . ?
Cl10 C0AJ H44 107.6 . . ?
Cl9 C0AJ Cl11 111.2(10) . . ?
Cl9 C0AJ H44 107.6 . . ?
C08D C0AK H29 109.5 . . ?
C08D C0AK H77 109.5 . . ?
C08D C0AK H78 109.5 . . ?
H29 C0AK H77 109.5 . . ?
H29 C0AK H78 109.5 . . ?
H77 C0AK H78 109.5 . . ?
C08T C0AL H30 119.9 . . ?
C08T C0AL C0AM 120.1(18) . . ?
C0AM C0AL H30 119.9 . . ?
C07R C0AM C0AL 121.2(18) . . ?
C07R C0AM H31 119.4 . . ?
C0AL C0AM H31 119.4 . . ?
C05E C0AN H32 109.5 . . ?
C05E C0AN H79 109.5 . . ?
C05E C0AN H80 109.5 . . ?
H32 C0AN H79 109.5 . . ?
H32 C0AN H80 109.5 . . ?
H79 C0AN H80 109.5 . . ?
C07V C0AO H0AS 109.5 . . ?
C07V C0AO H0AT 109.5 . . ?
C07V C0AO H0AU 109.5 . . ?
H0AS C0AO H0AT 109.5 . . ?
H0AS C0AO H0AU 109.5 . . ?
H0AT C0AO H0AU 109.5 . . ?
C08D C0AQ H33 109.5 . . ?
C08D C0AQ H81 109.5 . . ?
C08D C0AQ H82 109.5 . . ?
H33 C0AQ H81 109.5 . . ?
H33 C0AQ H82 109.5 . . ?
H81 C0AQ H82 109.5 . . ?
C09M C0AR H34 109.5 . . ?
C09M C0AR H83 109.5 . . ?
C09M C0AR H84 109.5 . . ?
H34 C0AR H83 109.5 . . ?
H34 C0AR H84 109.5 . . ?
H83 C0AR H84 109.5 . . ?
Cl18 C0AS Cl20 107.1(11) . . ?
Cl18 C0AS H41 108.3 . . ?
Cl20 C0AS H41 108.3 . . ?
Cl19 C0AS Cl18 114.1(10) . . ?
Cl19 C0AS Cl20 110.6(9) . . ?
Cl19 C0AS H41 108.3 . . ?
C07A C0AT H0AV 108.7 . . ?
C07A C0AT H0AW 108.7 . . ?
C07A C0AT H0AX 106.5 . . ?
C07A C0AT H0AY 106.5 . . ?
H0AV C0AT H0AW 107.6 . . ?
H0AX C0AT H0AY 106.5 . . ?
C101 C0AT C07A 114(3) . . ?
C101 C0AT H0AV 108.7 . . ?
C101 C0AT H0AW 108.7 . . ?
C4 C0AT C07A 123(3) . . ?
C4 C0AT H0AX 106.5 . . ?
C4 C0AT H0AY 106.5 . . ?
C06W C0AU H0AZ 109.5 . . ?
C06W C0AU H85 109.5 . . ?
C06W C0AU H86 109.5 . . ?
H0AZ C0AU H85 109.5 . . ?
H0AZ C0AU H86 109.5 . . ?
H85 C0AU H86 109.5 . . ?
C09M C0AV H35 109.5 . . ?
C09M C0AV H87 109.5 . . ?
C09M C0AV H88 109.5 . . ?
H35 C0AV H87 109.5 . . ?
H35 C0AV H88 109.5 . . ?
H87 C0AV H88 109.5 . . ?
C08U C0AW H36 111.3 . . ?
C08U C0AW H89 111.3 . . ?
C0A2 C0AW C08U 102.5(16) . . ?
C0A2 C0AW H36 111.3 . . ?
C0A2 C0AW H89 111.3 . . ?
H36 C0AW H89 109.2 . . ?
C05B C26 H26A 109.5 . . ?
C05B C26 H26B 109.5 . . ?
C05B C26 H26C 109.5 . . ?
H26A C26 H26B 109.5 . . ?
H26A C26 H26C 109.5 . . ?
H26B C26 H26C 109.5 . . ?
Cl22 C57 H57 108.0 . . ?
Cl21 C57 Cl22 106(2) . . ?
Cl21 C57 H57 108.0 . . ?
Cl23 C57 Cl22 117(2) . . ?
Cl23 C57 Cl21 110(2) . . ?
Cl23 C57 H57 108.0 . . ?
O092 C77 H77A 109.5 . . ?
O092 C77 H77B 109.5 . . ?
O092 C77 H77C 109.5 . . ?
H77A C77 H77B 109.5 . . ?
H77A C77 H77C 109.5 . . ?
H77B C77 H77C 109.5 . . ?
H82A C82 H82B 109.5 . . ?
H82A C82 H82C 109.5 . . ?
H82B C82 H82C 109.5 . . ?
C101 C82 H82A 109.5 . . ?
C101 C82 H82B 109.5 . . ?
C101 C82 H82C 109.5 . . ?
C0AT C101 C82 124(4) . . ?
C0AT C101 H10A 106.3 . . ?
C0AT C101 H10B 106.3 . . ?
C82 C101 H10A 106.3 . . ?
C82 C101 H10B 106.3 . . ?
H10A C101 H10B 106.4 . . ?
C088 C15 H15A 110.5 . . ?
C088 C15 H15B 110.5 . . ?
C08Z C15 C088 106.0(13) . . ?
C08Z C15 H15A 110.5 . . ?
C08Z C15 H15B 110.5 . . ?
H15A C15 H15B 108.7 . . ?
C08A C35 H35A 109.5 . . ?
C08A C35 H35B 109.5 . . ?
C08A C35 H35C 109.5 . . ?
H35A C35 H35B 109.5 . . ?
H35A C35 H35C 109.5 . . ?
H35B C35 H35C 109.5 . . ?
C09M C50 H50A 109.5 . . ?
C09M C50 H50B 109.5 . . ?
C09M C50 H50C 109.5 . . ?
H50A C50 H50B 109.5 . . ?
H50A C50 H50C 109.5 . . ?
H50B C50 H50C 109.5 . . ?
Cl5 C1 Cl3 111.7(18) . . ?
Cl5 C1 H1A 109.4 . . ?
Cl3 C1 H1A 109.4 . . ?
Cl6 C1 Cl5 107.4(17) . . ?
Cl6 C1 Cl3 109.3(16) . . ?
Cl6 C1 H1A 109.4 . . ?
C08F C0 H0A 109.5 . . ?
C08F C0 H0B 109.5 . . ?
C08F C0 H0C 109.5 . . ?
H0A C0 H0B 109.5 . . ?
H0A C0 H0C 109.5 . . ?
H0B C0 H0C 109.5 . . ?
C08F C23A H23A 109.5 . . ?
C08F C23A H23B 109.5 . . ?
C08F C23A H23C 109.5 . . ?
H23A C23A H23B 109.5 . . ?
H23A C23A H23C 109.5 . . ?
H23B C23A H23C 109.5 . . ?
C053 C2 H2A 109.5 . . ?
C053 C2 H2B 109.5 . . ?
C053 C2 H2C 109.5 . . ?
H2A C2 H2B 109.5 . . ?
H2A C2 H2C 109.5 . . ?
H2B C2 H2C 109.5 . . ?
C053 C3 H3A 109.5 . . ?
C053 C3 H3B 109.5 . . ?
C053 C3 H3C 109.5 . . ?
H3A C3 H3B 109.5 . . ?
H3A C3 H3C 109.5 . . ?
H3B C3 H3C 109.5 . . ?
C09M C17 H17A 109.5 . . ?
C09M C17 H17B 109.5 . . ?
C09M C17 H17C 109.5 . . ?
H17A C17 H17B 109.5 . . ?
H17A C17 H17C 109.5 . . ?
H17B C17 H17C 109.5 . . ?
H82D C82A H82E 109.5 . . ?
H82D C82A H82F 109.5 . . ?
H82E C82A H82F 109.5 . . ?
C4 C82A H82D 109.5 . . ?
C4 C82A H82E 109.5 . . ?
C4 C82A H82F 109.5 . . ?
C0AT C4 C82A 120(3) . . ?
C0AT C4 H4A 107.3 . . ?
C0AT C4 H4B 107.3 . . ?
C82A C4 H4A 107.3 . . ?
C82A C4 H4B 107.3 . . ?
H4A C4 H4B 106.9 . . ?
C07K O0 C77A 113(3) . . ?
O0 C77A H77D 109.5 . . ?
O0 C77A H77E 109.5 . . ?
O0 C77A H77F 109.5 . . ?
H77D C77A H77E 109.5 . . ?
H77D C77A H77F 109.5 . . ?
H77E C77A H77F 109.5 . . ?
C09R C5 H5A 108.9 . . ?
C09R C5 H5B 108.9 . . ?
C09R C5 C6 113.6(19) . . ?
H5A C5 H5B 107.7 . . ?
C6 C5 H5A 108.9 . . ?
C6 C5 H5B 108.9 . . ?
C5 C6 H6A 109.5 . . ?
C5 C6 H6B 109.5 . . ?
C5 C6 H6C 109.5 . . ?
H6A C6 H6B 109.5 . . ?
H6A C6 H6C 109.5 . . ?
H6B C6 H6C 109.5 . . ?
C035 C7 H7A 110.5 . . ?
C035 C7 H7B 110.5 . . ?
C06Y C7 C035 106.0(12) . . ?
C06Y C7 H7A 110.5 . . ?
C06Y C7 H7B 110.5 . . ?
H7A C7 H7B 108.7 . . ?

loop_
_geom_bond_atom_site_label_1
_geom_bond_atom_site_label_2
_geom_bond_distance
_geom_bond_site_symmetry_2
_geom_bond_publ_flag
Se01 S004 2.198(4) . ?
Se01 C061 1.923(11) . ?
Se02 S00B 2.204(5) . ?
Se02 C06M 1.966(12) . ?
Cl4 C04R 1.758(11) . ?
S004 C08N 1.787(11) . ?
Cl7 C04R 1.753(10) . ?
Cl18 C0AS 1.716(17) . ?
Cl2 C09C 1.716(13) . ?
Cl8 C04R 1.744(13) . ?
Cl1 C09C 1.750(11) . ?
Cl C09C 1.800(13) . ?
S00B C09D 1.762(15) . ?
Cl20 C0AS 1.843(19) . ?
Cl13 C09O 1.710(15) . ?
Cl19 C0AS 1.691(19) . ?
Cl11 C0AJ 1.79(2) . ?
Cl12 C09O 1.758(18) . ?
O00H C03E 1.213(12) . ?
O00I C00Y 1.225(11) . ?
Cl14 C09O 1.68(2) . ?
O00L C031 1.228(12) . ?
Cl5 C1 1.76(3) . ?
Cl10 C0AJ 1.68(2) . ?
O00O C04C 1.228(13) . ?
Cl3 C1 1.74(3) . ?
N00Q C035 1.453(14) . ?
N00Q C03J 1.472(13) . ?
N00Q C04C 1.338(14) . ?
O00R C05H 1.310(15) . ?
O00R C06H 1.391(14) . ?
C00S C013 1.437(13) . ?
C00S C020 1.415(13) . ?
C00S C02W 1.378(12) . ?
C00T C00X 1.391(13) . ?
C00T C016 1.469(12) . ?
C00T C01W 1.482(13) . ?
N00U H00U 0.8800 . ?
N00U C03E 1.362(12) . ?
N00U C05C 1.447(14) . ?
C00V H00V 0.9500 . ?
C00V C018 1.403(12) . ?
C00V C01X 1.357(13) . ?
C00W C01N 1.397(13) . ?
C00W C026 1.497(16) . ?
C00W C04J 1.368(14) . ?
C00X H00X 0.9500 . ?
C00X C024 1.368(14) . ?
C00Y N012 1.323(12) . ?
C00Y C04D 1.518(12) . ?
Cl6 C1 1.72(3) . ?
C010 C019 1.360(12) . ?
C010 C02P 1.426(12) . ?
C010 C03B 1.479(12) . ?
O011 C03Y 1.212(14) . ?
N012 H012 0.8800 . ?
N012 C04N 1.526(13) . ?
C013 C017 1.439(14) . ?
C013 C01U 1.418(13) . ?
C014 C01O 1.500(13) . ?
C014 C01Z 1.435(13) . ?
C014 C03P 1.422(14) . ?
C015 C01K 1.366(14) . ?
C015 C01V 1.458(13) . ?
C015 C02K 1.412(14) . ?
C016 C03E 1.493(13) . ?
C016 C043 1.355(13) . ?
C017 H017 0.9500 . ?
C017 C01Y 1.390(14) . ?
C018 C021 1.412(13) . ?
C018 C02Z 1.466(14) . ?
C019 H019 0.9500 . ?
C019 C01V 1.445(12) . ?
C01A C01J 1.522(12) . ?
C01A C01Q 1.329(13) . ?
C01A C02M 1.330(13) . ?
C01B H01B 0.9500 . ?
C01B C039 1.372(15) . ?
C01B C041 1.416(15) . ?
C01C C01D 1.400(13) . ?
C01C C01U 1.363(14) . ?
C01C C033 1.494(14) . ?
C01D H01D 0.9500 . ?
C01D C01Y 1.361(13) . ?
C01E C027 1.521(14) . ?
C01E C02I 1.431(19) . ?
C01E C04F 1.379(18) . ?
C01F C01I 1.495(13) . ?
C01F C021 1.410(14) . ?
C01F C02H 1.378(12) . ?
C01G C01T 1.416(15) . ?
C01G C022 1.458(14) . ?
C01G C02J 1.399(15) . ?
C01H H01H 0.9500 . ?
C01H C01L 1.398(13) . ?
C01H C029 1.462(15) . ?
C01I C03L 1.374(14) . ?
C01I C04D 1.368(13) . ?
C01J C01R 1.366(13) . ?
C01J C02P 1.441(12) . ?
C01K H01K 0.9500 . ?
C01K C02N 1.401(14) . ?
C01L C03N 1.467(16) . ?
C01L C03Q 1.365(15) . ?
C01M H01M 0.9500 . ?
C01M C02G 1.388(13) . ?
C01M C02Z 1.381(13) . ?
C01N H01N 0.9500 . ?
C01N C022 1.398(14) . ?
C01O C01S 1.352(13) . ?
C01O C03M 1.351(13) . ?
C01P C025 1.403(16) . ?
C01P C03T 1.364(15) . ?
C01P C072 1.522(15) . ?
C01Q H01Q 0.9500 . ?
C01Q C041 1.406(14) . ?
C01R H01R 0.9500 . ?
C01R C01V 1.361(12) . ?
C01S H01S 0.9500 . ?
C01S C03G 1.359(14) . ?
C01T H01T 0.9500 . ?
C01T C023 1.433(15) . ?
C01U H01U 0.9500 . ?
C01W C020 1.375(14) . ?
C01W C02R 1.368(12) . ?
C01X C02H 1.423(13) . ?
C01X C04Q 1.453(12) . ?
C01Y C028 1.525(14) . ?
C01Z C02Q 1.508(16) . ?
C01Z C03K 1.390(16) . ?
C020 H020 0.9500 . ?
C021 H021 0.9500 . ?
C022 C03I 1.418(14) . ?
C023 C02L 1.374(15) . ?
C023 C02S 1.417(15) . ?
C024 H024 0.9500 . ?
C024 C02D 1.366(14) . ?
C025 C02G 1.545(14) . ?
C025 C04E 1.372(15) . ?
C026 C03X 1.407(16) . ?
C026 C056 1.404(15) . ?
C027 C02C 1.380(13) . ?
C027 C02V 1.411(15) . ?
C028 C03C 1.392(15) . ?
C028 C05U 1.400(14) . ?
C029 C03Z 1.492(12) . ?
C029 C04O 1.345(15) . ?
C02A H02A 1.0000 . ?
C02A C04W 1.536(15) . ?
C02A C04X 1.505(14) . ?
C02A C06T 1.518(16) . ?
C02B H02F 0.9500 . ?
C02B C02Z 1.421(13) . ?
C02B C032 1.329(13) . ?
C02C H02G 0.9500 . ?
C02C C04Q 1.380(15) . ?
C02D H02D 0.9500 . ?
C02D C043 1.395(13) . ?
C02E H02H 0.9500 . ?
C02E C03L 1.392(13) . ?
C02E C03U 1.404(13) . ?
O02F C05H 1.245(15) . ?
C02G C030 1.410(13) . ?
C02H H02I 0.9500 . ?
C02I C05K 1.371(16) . ?
C02I C05O 1.46(2) . ?
C02J H02J 0.9500 . ?
C02J C038 1.411(15) . ?
C02K H02K 0.9500 . ?
C02K C049 1.330(14) . ?
C02L H02L 0.9500 . ?
C02L C038 1.361(15) . ?
C02M H02M 0.9500 . ?
C02M C039 1.418(14) . ?
C02N C04T 1.525(15) . ?
C02N C058 1.398(15) . ?
C02P H02P 0.9500 . ?
C02Q H02Q 1.0000 . ?
C02Q C02T 1.533(15) . ?
C02Q C06R 1.476(17) . ?
C02R H02R 0.9500 . ?
C02R C03Z 1.421(13) . ?
C02S C03F 1.420(13) . ?
C02S C03M 1.414(13) . ?
C02T H02B 0.9800 . ?
C02T H02C 0.9800 . ?
C02T H02E 0.9800 . ?
C02U H02U 1.0000 . ?
C02U C03H 1.510(14) . ?
C02U C06B 1.481(16) . ?
C02U C07D 1.517(15) . ?
C02V H02V 0.9500 . ?
C02V C048 1.376(15) . ?
C02W H02W 0.9500 . ?
C02W C03Z 1.417(13) . ?
C02X H02X 0.9500 . ?
C02X C03R 1.339(16) . ?
C02X C04V 1.373(17) . ?
C02Y C04P 1.349(18) . ?
C02Y C05D 1.44(2) . ?
C02Y C06W 1.47(2) . ?
C030 H030 0.9500 . ?
C030 C032 1.446(13) . ?
C031 N04G 1.367(15) . ?
C031 C05C 1.473(17) . ?
C032 C05L 1.500(15) . ?
C033 C046 1.412(13) . ?
C033 C04X 1.394(13) . ?
N034 C03Y 1.353(16) . ?
N034 C088 1.501(15) . ?
N034 C09F 1.41(2) . ?
C035 H03A 0.9900 . ?
C035 H03B 0.9900 . ?
C035 H03C 0.9900 . ?
C035 H03D 0.9900 . ?
C035 C093 1.54(2) . ?
C035 C7 1.57(2) . ?
C036 H036 1.0000 . ?
C036 C073 1.49(2) . ?
C036 C078 1.520(17) . ?
C036 C09N 1.556(17) . ?
O037 C067 1.260(19) . ?
C038 C043 1.534(13) . ?
C039 C04L 1.503(15) . ?
C03A H03E 0.9500 . ?
C03A C040 1.320(19) . ?
C03A C04H 1.468(17) . ?
C03B C03U 1.384(13) . ?
C03B C04D 1.435(12) . ?
C03C C04Z 1.381(17) . ?
C03C C053 1.519(16) . ?
Cl9 C0AJ 1.78(2) . ?
C03F H03F 0.9500 . ?
C03F C03G 1.363(14) . ?
C03G C07O 1.506(14) . ?
C03H C04T 1.398(15) . ?
C03H C07I 1.377(17) . ?
C03I H03I 0.9500 . ?
C03I C04S 1.402(13) . ?
C03J H03J 1.0000 . ?
C03J C05H 1.524(16) . ?
C03J C06Y 1.536(15) . ?
C03K H03K 0.9500 . ?
C03K C059 1.303(17) . ?
C03L H03L 0.9500 . ?
C03M H03M 0.9500 . ?
C03N C03O 1.42(2) . ?
C03N C063 1.40(2) . ?
C03O C047 1.452(17) . ?
C03O C057 1.51(3) . ?
C03P C042 1.563(16) . ?
C03P C05I 1.334(16) . ?
C03Q H03Q 0.9500 . ?
C03Q C04B 1.390(15) . ?
C03R H03R 0.9500 . ?
C03R C04X 1.410(15) . ?
C03T H03T 0.9500 . ?
C03T C069 1.448(15) . ?
C03U H03U 0.9500 . ?
O03V C07K 1.21(2) . ?
C03W H03W 0.9500 . ?
C03W C04P 1.39(2) . ?
C03W C068 1.33(2) . ?
C03X C051 1.550(15) . ?
C03X C06E 1.411(16) . ?
C03Y C04N 1.532(15) . ?
C040 H040 0.9500 . ?
C040 C076 1.37(2) . ?
C041 C06N 1.472(16) . ?
C042 H042 1.0000 . ?
C042 C05J 1.47(2) . ?
C042 C07U 1.55(2) . ?
C044 H044 1.0000 . ?
C044 C06G 1.547(19) . ?
C044 C06L 1.56(3) . ?
C044 C09H 1.48(2) . ?
N045 C052 1.155(17) . ?
C046 C04A 1.524(14) . ?
C046 C04V 1.407(15) . ?
C047 H047 0.9500 . ?
C047 C06I 1.32(2) . ?
C048 C05F 1.375(12) . ?
C048 C06D 1.504(16) . ?
C049 C058 1.471(16) . ?
C049 C05G 1.488(17) . ?
C04A H04A 1.0000 . ?
C04A C05T 1.501(14) . ?
C04A C074 1.554(16) . ?
C04B C04O 1.416(12) . ?
C04B C05D 1.458(16) . ?
C04C C080 1.524(16) . ?
C04E C05P 1.465(16) . ?
C04E C05W 1.434(15) . ?
C04F C07X 1.48(2) . ?
C04F C082 1.482(15) . ?
N04G C06J 1.505(12) . ?
N04G C080 1.492(15) . ?
C04H C06U 1.484(16) . ?
C04H C07O 1.374(15) . ?
C04I H04I 0.9500 . ?
C04I C065 1.35(3) . ?
C04I C06G 1.43(2) . ?
C04J H04J 0.9500 . ?
C04J C04S 1.364(14) . ?
C04K C04M 1.401(18) . ?
C04K C04S 1.487(15) . ?
C04K C07H 1.448(17) . ?
C04L C04Y 1.344(16) . ?
C04L C05R 1.447(17) . ?
C04M C05S 1.507(17) . ?
C04M C08P 1.448(18) . ?
C04N H04N 1.0000 . ?
C04N C061 1.518(17) . ?
C04O H04O 0.9500 . ?
C04P H04P 0.9500 . ?
C04Q C05F 1.419(13) . ?
C04R H04R 1.0000 . ?
C04T C079 1.399(15) . ?
Cl22 C57 1.76(4) . ?
C04V H04V 0.9500 . ?
C04W H04B 0.9800 . ?
C04W H04C 0.9800 . ?
C04W H04D 0.9800 . ?
C04Y C05X 1.494(18) . ?
C04Y C06P 1.447(19) . ?
C04Z H04Z 0.9500 . ?
C04Z C07T 1.329(19) . ?
C050 C06D 1.38(2) . ?
C050 C077 1.494(18) . ?
C050 C081 1.428(18) . ?
C051 H051 1.0000 . ?
C051 C08H 1.513(19) . ?
C051 C091 1.47(2) . ?
C052 C098 1.42(2) . ?
C053 H053 1.0000 . ?
C053 H05A 1.0000 . ?
C053 C09E 1.45(2) . ?
C053 C0AI 1.68(2) . ?
C053 C2 1.63(3) . ?
C053 C3 1.49(3) . ?
Cl21 C57 1.71(4) . ?
N055 C07C 1.119(16) . ?
C056 C07S 1.342(16) . ?
C056 C08F 1.51(2) . ?
C057 H057 1.0000 . ?
C057 C09K 1.56(2) . ?
C057 C09P 1.56(2) . ?
C058 H058 0.9500 . ?
C059 H059 0.9500 . ?
C059 C05I 1.389(17) . ?
C05A H05J 0.9500 . ?
C05A C077 1.32(2) . ?
C05A C085 1.37(2) . ?
C05B H05K 1.0000 . ?
C05B C06C 1.493(17) . ?
C05B C08C 1.58(3) . ?
C05B C26 1.51(3) . ?
C05C H05C 1.0000 . ?
C05C C06M 1.523(17) . ?
C05D C084 1.38(2) . ?
C05E H05L 1.0000 . ?
C05E C05R 1.570(16) . ?
C05E C07M 1.49(2) . ?
C05E C0AN 1.40(3) . ?
C05F H05M 0.9500 . ?
C05G C06V 1.421(16) . ?
C05G C07R 1.39(2) . ?
C05I H05I 0.9500 . ?
C05J H05B 0.9800 . ?
C05J H05D 0.9800 . ?
C05J H05E 0.9800 . ?
C05K H05N 0.9500 . ?
C05K C05Y 1.375(18) . ?
C05L C066 1.470(19) . ?
C05L C07J 1.289(18) . ?
N05M C06Q 1.369(17) . ?
N05M C08U 1.63(2) . ?
N05M C09Z 1.37(2) . ?
C05N H05O 0.9800 . ?
C05N H05P 0.9800 . ?
C05N H05Q 0.9800 . ?
C05N C06P 1.57(2) . ?
C05O H05R 1.0000 . ?
C05O C0A0 1.475(19) . ?
C05O C0AE 1.51(2) . ?
C05P H05T 1.0000 . ?
C05P C06S 1.548(16) . ?
C05P C070 1.55(2) . ?
C05Q H05U 0.9800 . ?
C05Q H05V 0.9800 . ?
C05Q H05W 0.9800 . ?
C05Q C072 1.512(17) . ?
C05R C07G 1.309(17) . ?
C05S H05S 0.9500 . ?
C05S C06F 1.25(2) . ?
C05T H05F 0.9800 . ?
C05T H05G 0.9800 . ?
C05T H05H 0.9800 . ?
C05U C075 1.417(17) . ?
C05U C083 1.474(16) . ?
O05V C06Q 1.231(17) . ?
C05W H05X 0.9500 . ?
C05W C069 1.364(15) . ?
C05X H05Y 0.9500 . ?
C05X C062 1.319(18) . ?
C05Y H05Z 0.9500 . ?
C05Y C082 1.265(18) . ?
N05Z C086 1.32(2) . ?
N05Z C08N 1.263(16) . ?
N060 C07Q 1.20(2) . ?
C061 H06 0.9900 . ?
C061 H 0.9900 . ?
C062 H062 0.9500 . ?
C062 C07G 1.373(18) . ?
C063 C089 1.523(17) . ?
C063 C08J 1.40(2) . ?
C064 H06A 0.9900 . ?
C064 H06B 0.9900 . ?
C064 C06J 1.457(17) . ?
C064 C06K 1.546(16) . ?
C065 H065 0.9500 . ?
C065 C08K 1.41(2) . ?
C066 C08A 1.49(3) . ?
C066 C09S 1.41(2) . ?
C067 N06X 1.415(19) . ?
C067 C07P 1.36(3) . ?
C068 H068 0.9500 . ?
C068 C084 1.401(18) . ?
C069 H069 0.9500 . ?
C06A H1 1.0000 . ?
C06A C07W 1.58(2) . ?
C06A C07Z 1.45(3) . ?
C06A C09I 1.51(2) . ?
C06B H2 0.9800 . ?
C06B HA 0.9800 . ?
C06B HB 0.9800 . ?
C06C C06N 1.424(18) . ?
C06C C08K 1.42(2) . ?
C06D C07W 1.38(2) . ?
C06E H06E 0.9500 . ?
C06E C07E 1.372(15) . ?
C06F H06F 0.9500 . ?
C06F C06Z 1.45(3) . ?
C06G C06N 1.399(16) . ?
C06H H06C 0.9800 . ?
C06H H06D 0.9800 . ?
C06H H06G 0.9800 . ?
C06I H06I 0.9500 . ?
C06I C089 1.28(2) . ?
C06J H06H 0.9900 . ?
C06J H06J 0.9900 . ?
C06K H06K 0.9900 . ?
C06K H06L 0.9900 . ?
C06K C080 1.529(17) . ?
C06L H3 0.9800 . ?
C06L HC 0.9800 . ?
C06L HD 0.9800 . ?
C06M H06M 0.9900 . ?
C06M H06N 0.9900 . ?
C06P H4 1.0000 . ?
C06P C08W 1.53(2) . ?
C06Q C088 1.485(18) . ?
C06R H06O 0.9800 . ?
C06R H06P 0.9800 . ?
C06R H06Q 0.9800 . ?
C06S H5 0.9800 . ?
C06S HE 0.9800 . ?
C06S HF 0.9800 . ?
C06T H06R 0.9800 . ?
C06T H06S 0.9800 . ?
C06T H06T 0.9800 . ?
C06U H06U 1.0000 . ?
C06U C09L 1.51(2) . ?
C06U C09Q 1.57(3) . ?
C06V C071 1.52(2) . ?
C06V C08T 1.41(2) . ?
C06W H06W 1.0000 . ?
C06W C0AD 1.61(3) . ?
C06W C0AU 1.53(2) . ?
N06X H06X 0.8800 . ?
N06X C09D 1.309(19) . ?
C06Y H06V 0.9900 . ?
C06Y H06Y 0.9900 . ?
C06Y HG 0.9900 . ?
C06Y HH 0.9900 . ?
C06Y C093 1.47(2) . ?
C06Y C7 1.44(2) . ?
C06Z H06Z 0.9500 . ?
C06Z C07H 1.330(19) . ?
C070 H07K 0.9800 . ?
C070 H07L 0.9800 . ?
C070 H07M 0.9800 . ?
C071 H071 1.0000 . ?
C071 C08X 1.50(3) . ?
C071 C0A6 1.46(3) . ?
C072 H072 1.0000 . ?
C072 C097 1.519(17) . ?
C073 H07A 0.9800 . ?
C073 H07B 0.9800 . ?
C073 H07C 0.9800 . ?
C074 H07D 0.9800 . ?
C074 H07E 0.9800 . ?
C074 H07F 0.9800 . ?
C075 H075 0.9500 . ?
C075 C07T 1.38(2) . ?
C076 H076 0.9500 . ?
C076 C078 1.364(17) . ?
C077 H077 0.9500 . ?
C078 C07O 1.417(15) . ?
C079 C08D 1.52(2) . ?
C079 C08L 1.45(2) . ?
C07A N07F 1.37(2) . ?
C07A C07P 1.45(3) . ?
C07A C0AT 1.45(3) . ?
C07B H07O 0.9500 . ?
C07B C08M 1.53(3) . ?
C07B C09S 1.27(3) . ?
C07C C094 1.45(2) . ?
C07D H07Q 0.9800 . ?
C07D H07R 0.9800 . ?
C07D H07U 0.9800 . ?
C07E H07G 0.9500 . ?
C07E C07S 1.391(16) . ?
N07F C09D 1.30(2) . ?
C07G H07W 0.9500 . ?
C07H C07V 1.54(2) . ?
C07I H07X 0.9500 . ?
C07I C09X 1.336(19) . ?
C07J C08M 1.40(2) . ?
C07J C09M 1.52(2) . ?
C07K C08U 1.40(3) . ?
C07K O092 1.35(3) . ?
C07K O0 1.39(3) . ?
C07M H07Y 0.9800 . ?
C07M HI 0.9800 . ?
C07M HJ 0.9800 . ?
C07N H07N 1.0000 . ?
C07N C084 1.51(2) . ?
C07N C09U 1.555(18) . ?
C07N C0A3 1.61(2) . ?
C07P H07P 0.9500 . ?
C07Q C08R 1.45(3) . ?
C07R C08B 1.54(3) . ?
C07R C0AM 1.34(2) . ?
C07S H07S 0.9500 . ?
C07T H07T 0.9500 . ?
C07U H07H 0.9800 . ?
C07U H07I 0.9800 . ?
C07U H07J 0.9800 . ?
C07V H07V 1.0000 . ?
C07V C0AF 1.53(2) . ?
C07V C0AO 1.57(2) . ?
C07W C085 1.392(18) . ?
C07X H07Z 1.0000 . ?
C07X C08I 1.541(19) . ?
C07X C09J 1.48(2) . ?
Cl23 C57 1.71(4) . ?
C07Z H07 0.9800 . ?
C07Z HK 0.9800 . ?
C07Z HL 0.9800 . ?
C080 H080 1.0000 . ?
C081 H081 1.0000 . ?
C081 C08S 1.560(14) . ?
C081 C09V 1.472(14) . ?
C082 H082 0.9500 . ?
C083 H083 1.0000 . ?
C083 C087 1.543(18) . ?
C083 C08Q 1.55(2) . ?
C085 H085 0.9500 . ?
C086 C090 1.36(3) . ?
C086 C09R 1.56(2) . ?
C087 H08A 0.9800 . ?
C087 H08B 0.9800 . ?
C087 H08C 0.9800 . ?
C088 H088 1.0000 . ?
C088 C15 1.55(2) . ?
C089 H089 0.9500 . ?
C08A H08O 1.0000 . ?
C08A C08Y 1.48(3) . ?
C08A C35 1.51(3) . ?
C08B H08Q 1.0000 . ?
C08B C095 1.53(3) . ?
C08B C09T 1.52(3) . ?
C08C H08R 0.9800 . ?
C08C H08S 0.9800 . ?
C08C H08T 0.9800 . ?
C08D H08U 1.0000 . ?
C08D C0AK 1.53(3) . ?
C08D C0AQ 1.51(3) . ?
C08E H08D 0.9800 . ?
C08E H08E 0.9800 . ?
C08E H08F 0.9800 . ?
C08E C08J 1.620(19) . ?
C08F H08G 1.0000 . ?
C08F C0 1.48(3) . ?
C08F C23A 1.55(3) . ?
C08H H08H 0.9800 . ?
C08H H08I 0.9800 . ?
C08H H08J 0.9800 . ?
C08I H08V 0.9800 . ?
C08I H08W 0.9800 . ?
C08I H08X 0.9800 . ?
C08J H08K 1.0000 . ?
C08J C09B 1.53(3) . ?
C08K H08Y 0.9500 . ?
C08L H08Z 0.9500 . ?
C08L C09X 1.35(2) . ?
C08M H08 0.9500 . ?
C08N N096 1.299(17) . ?
C08P H08P 1.0000 . ?
C08P C0A5 1.54(2) . ?
C08P C0A9 1.57(2) . ?
C08Q H08L 0.9800 . ?
C08Q H08M 0.9800 . ?
C08Q H08N 0.9800 . ?
C08R H39 0.9800 . ?
C08R HM 0.9800 . ?
C08R HN 0.9800 . ?
C08S H6 0.9800 . ?
C08S HO 0.9800 . ?
C08S HP 0.9800 . ?
C08T H7 0.9500 . ?
C08T C0AL 1.28(3) . ?
C08U H8 1.0000 . ?
C08U C0AW 1.56(3) . ?
C08W H9 0.9800 . ?
C08W HQ 0.9800 . ?
C08W HR 0.9800 . ?
C08X H10 0.9800 . ?
C08X HS 0.9800 . ?
C08X HT 0.9800 . ?
C08Y H11 0.9800 . ?
C08Y HU 0.9800 . ?
C08Y HV 0.9800 . ?
C08Z H12 0.9900 . ?
C08Z HW 0.9900 . ?
C08Z C09F 1.50(2) . ?
C08Z C15 1.49(3) . ?
C090 H090 0.9500 . ?
C090 C0A1 1.40(2) . ?
C091 H09A 0.9800 . ?
C091 H09B 0.9800 . ?
C091 H09C 0.9800 . ?
O092 C77 1.46(4) . ?
C093 H09D 0.9900 . ?
C093 H09E 0.9900 . ?
C094 H38 0.9800 . ?
C094 HX 0.9800 . ?
C094 HY 0.9800 . ?
C095 H09 0.9800 . ?
C095 HZ 0.9800 . ?
C095 H45 0.9800 . ?
N096 H096 0.8800 . ?
N096 C0A1 1.49(2) . ?
C097 H13 0.9800 . ?
C097 H46 0.9800 . ?
C097 H47 0.9800 . ?
C098 H37 0.9800 . ?
C098 H48 0.9800 . ?
C098 H49 0.9800 . ?
C09B H09F 0.9800 . ?
C09B H09G 0.9800 . ?
C09B H09H 0.9800 . ?
C09C H42 1.0000 . ?
C09E H09I 0.9800 . ?
C09E H09J 0.9800 . ?
C09E H09K 0.9800 . ?
C09F H14 0.9900 . ?
C09F H50 0.9900 . ?
O09G C0A1 1.17(2) . ?
C09H H15 0.9800 . ?
C09H H51 0.9800 . ?
C09H H52 0.9800 . ?
C09I H16 0.9800 . ?
C09I H53 0.9800 . ?
C09I H54 0.9800 . ?
C09J H17 0.9800 . ?
C09J H55 0.9800 . ?
C09J H56 0.9800 . ?
C09K H09L 0.9800 . ?
C09K H09M 0.9800 . ?
C09K H09N 0.9800 . ?
C09L H09O 0.9800 . ?
C09L H09P 0.9800 . ?
C09L H09Q 0.9800 . ?
C09M H58 1.0000 . ?
C09M H18 1.0000 . ?
C09M C0AR 1.77(4) . ?
C09M C0AV 1.55(4) . ?
C09M C50 1.42(3) . ?
C09M C17 1.70(4) . ?
C09N H09R 0.9800 . ?
C09N H09S 0.9800 . ?
C09N H09T 0.9800 . ?
C09O H43 1.0000 . ?
C09P H09U 0.9800 . ?
C09P H09V 0.9800 . ?
C09P H09W 0.9800 . ?
C09Q H09X 0.9800 . ?
C09Q H09Y 0.9800 . ?
C09Q H59 0.9800 . ?
C09R H19 0.9900 . ?
C09R H60 0.9900 . ?
C09R C5 1.32(3) . ?
C09S H20 0.9500 . ?
C09T H21 0.9800 . ?
C09T H61 0.9800 . ?
C09T H62 0.9800 . ?
C09U H09Z 0.9800 . ?
C09U H63 0.9800 . ?
C09U H64 0.9800 . ?
C09V H22 0.9800 . ?
C09V H65 0.9800 . ?
C09V H66 0.9800 . ?
C09X H23 0.9500 . ?
C09Z H24 0.9900 . ?
C09Z H67 0.9900 . ?
C09Z C0A2 1.60(3) . ?
C0A0 H25 0.9800 . ?
C0A0 H68 0.9800 . ?
C0A0 H69 0.9800 . ?
C0A2 H26 0.9900 . ?
C0A2 H70 0.9900 . ?
C0A2 C0AW 1.55(3) . ?
C0A3 H0AA 0.9800 . ?
C0A3 H0AB 0.9800 . ?
C0A3 H0AC 0.9800 . ?
C0A4 N0A7 1.05(3) . ?
C0A4 C0AB 1.53(4) . ?
C0A5 H0AD 0.9800 . ?
C0A5 H0AE 0.9800 . ?
C0A5 H0AF 0.9800 . ?
C0A6 H27 0.9800 . ?
C0A6 H71 0.9800 . ?
C0A6 H72 0.9800 . ?
C0A9 H0AG 0.9800 . ?
C0A9 H0AH 0.9800 . ?
C0A9 H0AI 0.9800 . ?
C0AB H40 0.9800 . ?
C0AB H73 0.9800 . ?
C0AB H74 0.9800 . ?
C0AD H0AJ 0.9800 . ?
C0AD H0AK 0.9800 . ?
C0AD H0AL 0.9800 . ?
C0AE H28 0.9800 . ?
C0AE H75 0.9800 . ?
C0AE H76 0.9800 . ?
C0AF H0AM 0.9800 . ?
C0AF H0AN 0.9800 . ?
C0AF H0AO 0.9800 . ?
C0AI H0AP 0.9800 . ?
C0AI H0AQ 0.9800 . ?
C0AI H0AR 0.9800 . ?
C0AJ H44 1.0000 . ?
C0AK H29 0.9800 . ?
C0AK H77 0.9800 . ?
C0AK H78 0.9800 . ?
C0AL H30 0.9500 . ?
C0AL C0AM 1.45(3) . ?
C0AM H31 0.9500 . ?
C0AN H32 0.9800 . ?
C0AN H79 0.9800 . ?
C0AN H80 0.9800 . ?
C0AO H0AS 0.9800 . ?
C0AO H0AT 0.9800 . ?
C0AO H0AU 0.9800 . ?
C0AQ H33 0.9800 . ?
C0AQ H81 0.9800 . ?
C0AQ H82 0.9800 . ?
C0AR H34 0.9800 . ?
C0AR H83 0.9800 . ?
C0AR H84 0.9800 . ?
C0AS H41 1.0000 . ?
C0AT H0AV 0.9900 . ?
C0AT H0AW 0.9900 . ?
C0AT H0AX 0.9900 . ?
C0AT H0AY 0.9900 . ?
C0AT C101 1.41(4) . ?
C0AT C4 1.41(4) . ?
C0AU H0AZ 0.9800 . ?
C0AU H85 0.9800 . ?
C0AU H86 0.9800 . ?
C0AV H35 0.9800 . ?
C0AV H87 0.9800 . ?
C0AV H88 0.9800 . ?
C0AW H36 0.9900 . ?
C0AW H89 0.9900 . ?
C26 H26A 0.9800 . ?
C26 H26B 0.9800 . ?
C26 H26C 0.9800 . ?
C57 H57 1.0000 . ?
C77 H77A 0.9800 . ?
C77 H77B 0.9800 . ?
C77 H77C 0.9800 . ?
C82 H82A 0.9800 . ?
C82 H82B 0.9800 . ?
C82 H82C 0.9800 . ?
C82 C101 1.51(4) . ?
C101 H10A 0.9900 . ?
C101 H10B 0.9900 . ?
C15 H15A 0.9900 . ?
C15 H15B 0.9900 . ?
C35 H35A 0.9800 . ?
C35 H35B 0.9800 . ?
C35 H35C 0.9800 . ?
C50 H50A 0.9800 . ?
C50 H50B 0.9800 . ?
C50 H50C 0.9800 . ?
C1 H1A 1.0000 . ?
C0 H0A 0.9800 . ?
C0 H0B 0.9800 . ?
C0 H0C 0.9800 . ?
C23A H23A 0.9800 . ?
C23A H23B 0.9800 . ?
C23A H23C 0.9800 . ?
C2 H2A 0.9800 . ?
C2 H2B 0.9800 . ?
C2 H2C 0.9800 . ?
C3 H3A 0.9800 . ?
C3 H3B 0.9800 . ?
C3 H3C 0.9800 . ?
C17 H17A 0.9800 . ?
C17 H17B 0.9800 . ?
C17 H17C 0.9800 . ?
C82A H82D 0.9800 . ?
C82A H82E 0.9800 . ?
C82A H82F 0.9800 . ?
C82A C4 1.51(4) . ?
C4 H4A 0.9900 . ?
C4 H4B 0.9900 . ?
O0 C77A 1.46(4) . ?
C77A H77D 0.9800 . ?
C77A H77E 0.9800 . ?
C77A H77F 0.9800 . ?
C5 H5A 0.9900 . ?
C5 H5B 0.9900 . ?
C5 C6 1.55(3) . ?
C6 H6A 0.9800 . ?
C6 H6B 0.9800 . ?
C6 H6C 0.9800 . ?
C7 H7A 0.9900 . ?
C7 H7B 0.9900 . ?

loop_
_geom_torsion_atom_site_label_1
_geom_torsion_atom_site_label_2
_geom_torsion_atom_site_label_3
_geom_torsion_atom_site_label_4
_geom_torsion
_geom_torsion_site_symmetry_1
_geom_torsion_site_symmetry_2
_geom_torsion_site_symmetry_3
_geom_torsion_site_symmetry_4
_geom_torsion_publ_flag
Se01 S004 C08N N05Z 151.6(10) . . . . ?
Se01 S004 C08N N096 -34.2(12) . . . . ?
Se02 S00B C09D N06X 4.0(14) . . . . ?
Se02 S00B C09D N07F 178.0(12) . . . . ?
S004 C08N N096 C0A1 -169.8(13) . . . . ?
O00I C00Y N012 C04N 10.2(14) . . . . ?
O00I C00Y C04D C01I 84.3(10) . . . . ?
O00I C00Y C04D C03B -95.0(10) . . . . ?
O00L C031 N04G C06J -177.2(10) . . . . ?
O00L C031 N04G C080 -3.5(15) . . . . ?
O00L C031 C05C N00U -109.5(11) . . . . ?
O00L C031 C05C C06M 17.8(15) . . . . ?
O00O C04C C080 N04G -30.7(15) . . . . ?
O00O C04C C080 C06K 79.9(15) . . . . ?
N00Q C035 C093 C06Y 22(3) . . . . ?
N00Q C035 C7 C06Y -31.2(19) . . . . ?
N00Q C03J C05H O00R 143.6(9) . . . . ?
N00Q C03J C05H O02F -35.6(15) . . . . ?
N00Q C03J C06Y C093 13(2) . . . . ?
N00Q C03J C06Y C7 -23.1(16) . . . . ?
N00Q C04C C080 N04G 157.3(9) . . . . ?
N00Q C04C C080 C06K -92.1(11) . . . . ?
C00S C013 C017 C01Y -174.9(7) . . . . ?
C00S C013 C01U C01C 177.5(7) . . . . ?
C00S C02W C03Z C029 175.6(9) . . . . ?
C00S C02W C03Z C02R -4.6(13) . . . . ?
C00T C00X C024 C02D 1.4(16) . . . . ?
C00T C016 C03E O00H -101.5(10) . . . . ?
C00T C016 C03E N00U 81.7(10) . . . . ?
C00T C016 C043 C02D -3.1(13) . . . . ?
C00T C016 C043 C038 177.2(8) . . . . ?
C00T C01W C020 C00S 171.4(8) . . . . ?
C00T C01W C02R C03Z -175.2(8) . . . . ?
N00U C05C C06M Se02 76.8(10) . . . . ?
C00V C018 C021 C01F -3.4(13) . . . . ?
C00V C018 C02Z C01M 43.3(12) . . . . ?
C00V C018 C02Z C02B -136.3(9) . . . . ?
C00V C01X C02H C01F -0.7(13) . . . . ?
C00V C01X C04Q C02C 147.8(10) . . . . ?
C00V C01X C04Q C05F -35.5(14) . . . . ?
C00W C01N C022 C01G 179.1(8) . . . . ?
C00W C01N C022 C03I -2.2(12) . . . . ?
C00W C026 C03X C051 2.7(18) . . . . ?
C00W C026 C03X C06E 176.4(10) . . . . ?
C00W C026 C056 C07S -175.3(11) . . . . ?
C00W C026 C056 C08F 7.0(19) . . . . ?
C00W C04J C04S C03I 0.1(13) . . . . ?
C00W C04J C04S C04K 178.5(9) . . . . ?
C00X C00T C016 C03E -173.2(8) . . . . ?
C00X C00T C016 C043 3.5(13) . . . . ?
C00X C00T C01W C020 -122.6(10) . . . . ?
C00X C00T C01W C02R 53.2(12) . . . . ?
C00X C024 C02D C043 -1.0(15) . . . . ?
C00Y N012 C04N C03Y -132.0(10) . . . . ?
C00Y N012 C04N C061 102.8(11) . . . . ?
C010 C019 C01V C015 173.8(7) . . . . ?
C010 C019 C01V C01R -1.6(11) . . . . ?
C010 C03B C03U C02E -177.2(8) . . . . ?
C010 C03B C04D C00Y -1.1(12) . . . . ?
C010 C03B C04D C01I 179.6(8) . . . . ?
O011 C03Y C04N N012 -110.1(11) . . . . ?
O011 C03Y C04N C061 15.9(14) . . . . ?
N012 C00Y C04D C01I -95.3(10) . . . . ?
N012 C00Y C04D C03B 85.3(9) . . . . ?
N012 C04N C061 Se01 67.7(9) . . . . ?
C013 C00S C020 C01W -173.7(8) . . . . ?
C013 C00S C02W C03Z 178.3(8) . . . . ?
C013 C017 C01Y C01D -2.1(12) . . . . ?
C013 C017 C01Y C028 174.1(8) . . . . ?
C014 C01O C01S C03G 177.6(7) . . . . ?
C014 C01O C03M C02S -176.5(7) . . . . ?
C014 C01Z C02Q C02T -152.5(10) . . . . ?
C014 C01Z C02Q C06R 88.7(12) . . . . ?
C014 C01Z C03K C059 5.2(18) . . . . ?
C014 C03P C042 C05J -110.6(13) . . . . ?
C014 C03P C042 C07U 127.4(12) . . . . ?
C014 C03P C05I C059 -1.8(18) . . . . ?
C015 C01K C02N C04T 178.5(8) . . . . ?
C015 C01K C02N C058 0.2(12) . . . . ?
C015 C02K C049 C058 2.5(12) . . . . ?
C015 C02K C049 C05G -178.9(8) . . . . ?
C016 C00T C00X C024 -2.6(14) . . . . ?
C016 C00T C01W C020 62.6(12) . . . . ?
C016 C00T C01W C02R -121.6(9) . . . . ?
C017 C013 C01U C01C 0.7(11) . . . . ?
C017 C01Y C028 C03C -72.8(11) . . . . ?
C017 C01Y C028 C05U 111.9(11) . . . . ?
C018 C00V C01X C02H 0.2(13) . . . . ?
C018 C00V C01X C04Q 179.6(9) . . . . ?
C019 C010 C02P C01J -0.7(11) . . . . ?
C019 C010 C03B C03U 34.9(11) . . . . ?
C019 C010 C03B C04D -142.5(8) . . . . ?
C01A C01J C01R C01V 177.7(7) . . . . ?
C01A C01J C02P C010 -177.3(7) . . . . ?
C01A C01Q C041 C01B -2.3(13) . . . . ?
C01A C01Q C041 C06N -179.3(8) . . . . ?
C01A C02M C039 C01B -0.9(13) . . . . ?
C01A C02M C039 C04L 178.2(9) . . . . ?
C01B C039 C04L C04Y -87.5(13) . . . . ?
C01B C039 C04L C05R 91.3(13) . . . . ?
C01B C041 C06N C06C 98.0(12) . . . . ?
C01B C041 C06N C06G -80.5(13) . . . . ?
C01C C01D C01Y C017 -0.4(12) . . . . ?
C01C C01D C01Y C028 -176.5(8) . . . . ?
C01C C033 C046 C04A 0.4(13) . . . . ?
C01C C033 C046 C04V -178.7(8) . . . . ?
C01C C033 C04X C02A -3.4(13) . . . . ?
C01C C033 C04X C03R 178.6(9) . . . . ?
C01D C01C C01U C013 -3.1(11) . . . . ?
C01D C01C C033 C046 -82.1(10) . . . . ?
C01D C01C C033 C04X 97.6(10) . . . . ?
C01D C01Y C028 C03C 103.4(11) . . . . ?
C01D C01Y C028 C05U -71.9(12) . . . . ?
C01E C027 C02C C04Q -176.6(11) . . . . ?
C01E C027 C02V C048 178.4(11) . . . . ?
C01E C02I C05K C05Y -0.8(15) . . . . ?
C01E C02I C05O C0A0 -115.0(16) . . . . ?
C01E C02I C05O C0AE 125.6(15) . . . . ?
C01E C04F C07X C08I -111.6(16) . . . . ?
C01E C04F C07X C09J 124.9(15) . . . . ?
C01E C04F C082 C05Y -6.9(15) . . . . ?
C01F C01I C03L C02E -179.5(8) . . . . ?
C01F C01I C04D C00Y -0.4(12) . . . . ?
C01F C01I C04D C03B 179.0(7) . . . . ?
C01G C01T C023 C02L -2.0(14) . . . . ?
C01G C01T C023 C02S 173.1(9) . . . . ?
C01G C022 C03I C04S 179.1(8) . . . . ?
C01G C02J C038 C02L -1.6(14) . . . . ?
C01G C02J C038 C043 -179.0(9) . . . . ?
C01H C01L C03N C03O -75.1(14) . . . . ?
C01H C01L C03N C063 102.9(12) . . . . ?
C01H C01L C03Q C04B -6.5(18) . . . . ?
C01H C029 C03Z C02R -148.0(10) . . . . ?
C01H C029 C03Z C02W 31.8(15) . . . . ?
C01H C029 C04O C04B 5.6(18) . . . . ?
C01I C01F C021 C018 -171.0(8) . . . . ?
C01I C01F C02H C01X 173.3(8) . . . . ?
C01J C01A C01Q C041 -179.3(8) . . . . ?
C01J C01A C02M C039 -178.9(8) . . . . ?
C01J C01R C01V C015 -175.6(8) . . . . ?
C01J C01R C01V C019 -0.4(12) . . . . ?
C01K C015 C01V C019 -40.6(11) . . . . ?
C01K C015 C01V C01R 134.5(9) . . . . ?
C01K C015 C02K C049 0.6(12) . . . . ?
C01K C02N C04T C03H -85.8(11) . . . . ?
C01K C02N C04T C079 89.6(13) . . . . ?
C01K C02N C058 C049 2.8(11) . . . . ?
C01L C01H C029 C03Z 179.2(10) . . . . ?
C01L C01H C029 C04O -4.4(17) . . . . ?
C01L C03N C03O C047 174.6(9) . . . . ?
C01L C03N C03O C057 -5.6(16) . . . . ?
C01L C03N C063 C089 -174.7(9) . . . . ?
C01L C03N C063 C08J 1.5(17) . . . . ?
C01L C03Q C04B C04O 7.4(18) . . . . ?
C01L C03Q C04B C05D -176.4(13) . . . . ?
C01M C02G C030 C032 -1.3(12) . . . . ?
C01N C00W C026 C03X 83.0(13) . . . . ?
C01N C00W C026 C056 -101.6(13) . . . . ?
C01N C00W C04J C04S -1.9(13) . . . . ?
C01N C022 C03I C04S 0.4(12) . . . . ?
C01O C014 C01Z C02Q 5.8(15) . . . . ?
C01O C014 C01Z C03K -176.6(10) . . . . ?
C01O C014 C03P C042 -9.3(15) . . . . ?
C01O C014 C03P C05I 175.0(10) . . . . ?
C01O C01S C03G C03F 0.0(12) . . . . ?
C01O C01S C03G C07O -177.4(8) . . . . ?
C01P C025 C02G C01M 87.6(11) . . . . ?
C01P C025 C02G C030 -89.4(12) . . . . ?
C01P C025 C04E C05P 176.4(10) . . . . ?
C01P C025 C04E C05W -0.1(17) . . . . ?
C01P C03T C069 C05W 3.1(16) . . . . ?
C01Q C01A C01J C01R -147.6(8) . . . . ?
C01Q C01A C01J C02P 28.4(10) . . . . ?
C01Q C01A C02M C039 2.7(13) . . . . ?
C01Q C041 C06N C06C -85.1(13) . . . . ?
C01Q C041 C06N C06G 96.4(13) . . . . ?
C01R C01J C02P C010 -1.2(11) . . . . ?
C01S C01O C03M C02S 1.5(11) . . . . ?
C01S C03G C07O C04H -83.6(11) . . . . ?
C01S C03G C07O C078 96.8(11) . . . . ?
C01T C01G C022 C01N 149.0(9) . . . . ?
C01T C01G C022 C03I -29.7(13) . . . . ?
C01T C01G C02J C038 3.2(14) . . . . ?
C01T C023 C02L C038 3.9(15) . . . . ?
C01T C023 C02S C03F 40.2(13) . . . . ?
C01T C023 C02S C03M -137.8(9) . . . . ?
C01U C013 C017 C01Y 2.0(11) . . . . ?
C01U C01C C01D C01Y 2.9(11) . . . . ?
C01U C01C C033 C046 100.0(10) . . . . ?
C01U C01C C033 C04X -80.4(10) . . . . ?
C01V C015 C01K C02N -177.9(7) . . . . ?
C01V C015 C02K C049 176.5(8) . . . . ?
C01W C00T C00X C024 -177.5(9) . . . . ?
C01W C00T C016 C03E 1.7(12) . . . . ?
C01W C00T C016 C043 178.3(8) . . . . ?
C01W C02R C03Z C029 -176.5(9) . . . . ?
C01W C02R C03Z C02W 3.7(13) . . . . ?
C01X C00V C018 C021 1.8(13) . . . . ?
C01X C00V C018 C02Z -179.5(9) . . . . ?
C01X C04Q C05F C048 179.1(10) . . . . ?
C01Y C028 C03C C04Z -177.1(11) . . . . ?
C01Y C028 C03C C053 1.4(15) . . . . ?
C01Y C028 C05U C075 175.5(10) . . . . ?
C01Y C028 C05U C083 -4.7(15) . . . . ?
C01Z C014 C01O C01S -96.8(11) . . . . ?
C01Z C014 C01O C03M 81.0(11) . . . . ?
C01Z C014 C03P C042 176.4(10) . . . . ?
C01Z C014 C03P C05I 0.7(16) . . . . ?
C01Z C03K C059 C05I -6(2) . . . . ?
C020 C00S C013 C017 -46.6(12) . . . . ?
C020 C00S C013 C01U 136.7(8) . . . . ?
C020 C00S C02W C03Z 1.2(13) . . . . ?
C020 C01W C02R C03Z 0.7(13) . . . . ?
C021 C018 C02Z C01M -138.0(9) . . . . ?
C021 C018 C02Z C02B 42.4(12) . . . . ?
C021 C01F C01I C03L 115.4(10) . . . . ?
C021 C01F C01I C04D -67.5(12) . . . . ?
C021 C01F C02H C01X -0.9(13) . . . . ?
C022 C01G C01T C023 -179.3(9) . . . . ?
C022 C01G C02J C038 -178.9(9) . . . . ?
C022 C03I C04S C04J 0.7(12) . . . . ?
C022 C03I C04S C04K -177.7(8) . . . . ?
C023 C02L C038 C02J -2.2(15) . . . . ?
C023 C02L C038 C043 175.2(9) . . . . ?
C023 C02S C03F C03G -176.5(8) . . . . ?
C023 C02S C03M C01O 176.1(7) . . . . ?
C024 C02D C043 C016 1.9(14) . . . . ?
C024 C02D C043 C038 -178.4(9) . . . . ?
C025 C01P C03T C069 -4.8(16) . . . . ?
C025 C01P C072 C05Q -129.8(12) . . . . ?
C025 C01P C072 C097 104.4(16) . . . . ?
C025 C02G C030 C032 175.8(7) . . . . ?
C025 C04E C05P C06S 137.4(12) . . . . ?
C025 C04E C05P C070 -102.2(15) . . . . ?
C025 C04E C05W C069 -1.6(16) . . . . ?
C026 C00W C01N C022 -175.5(8) . . . . ?
C026 C00W C04J C04S 176.6(8) . . . . ?
C026 C03X C051 C08H -124.2(13) . . . . ?
C026 C03X C051 C091 107.5(17) . . . . ?
C026 C03X C06E C07E -2.3(18) . . . . ?
C026 C056 C07S C07E 0.2(19) . . . . ?
C026 C056 C08F C0 113.6(15) . . . . ?
C026 C056 C08F C23A -128.2(14) . . . . ?
C027 C01E C02I C05K -178.4(8) . . . . ?
C027 C01E C02I C05O 0.9(15) . . . . ?
C027 C01E C04F C07X -0.8(15) . . . . ?
C027 C01E C04F C082 -178.0(8) . . . . ?
C027 C02C C04Q C01X 178.3(10) . . . . ?
C027 C02C C04Q C05F 1.5(16) . . . . ?
C027 C02V C048 C05F -4.9(17) . . . . ?
C027 C02V C048 C06D 176.6(12) . . . . ?
C028 C03C C04Z C07T 1(2) . . . . ?
C028 C03C C053 C09E 153.9(16) . . . . ?
C028 C03C C053 C0AI -83.4(14) . . . . ?
C028 C03C C053 C2 -135.5(18) . . . . ?
C028 C03C C053 C3 114.2(19) . . . . ?
C028 C05U C075 C07T 2.2(18) . . . . ?
C028 C05U C083 C087 143.9(11) . . . . ?
C028 C05U C083 C08Q -89.0(13) . . . . ?
C029 C01H C01L C03N 178.5(12) . . . . ?
C029 C01H C01L C03Q 4.7(17) . . . . ?
C02B C032 C05L C066 -98.4(12) . . . . ?
C02B C032 C05L C07J 79.5(14) . . . . ?
C02C C027 C02V C048 2.4(17) . . . . ?
C02C C04Q C05F C048 -4.1(16) . . . . ?
C02G C01M C02Z C018 179.6(7) . . . . ?
C02G C01M C02Z C02B -0.8(12) . . . . ?
C02G C025 C04E C05P -4.7(16) . . . . ?
C02G C025 C04E C05W 178.8(9) . . . . ?
C02G C030 C032 C02B 0.9(12) . . . . ?
C02G C030 C032 C05L 177.3(9) . . . . ?
C02H C01F C01I C03L -58.7(11) . . . . ?
C02H C01F C01I C04D 118.3(9) . . . . ?
C02H C01F C021 C018 3.0(13) . . . . ?
C02H C01X C04Q C02C -32.8(14) . . . . ?
C02H C01X C04Q C05F 143.9(10) . . . . ?
C02I C01E C027 C02C -100.7(11) . . . . ?
C02I C01E C027 C02V 83.5(14) . . . . ?
C02I C01E C04F C07X 176.3(10) . . . . ?
C02I C01E C04F C082 -0.9(14) . . . . ?
C02I C05K C05Y C082 -6.6(16) . . . . ?
C02J C01G C01T C023 -1.5(14) . . . . ?
C02J C01G C022 C01N -28.9(13) . . . . ?
C02J C01G C022 C03I 152.4(9) . . . . ?
C02J C038 C043 C016 -40.2(13) . . . . ?
C02J C038 C043 C02D 140.1(9) . . . . ?
C02K C015 C01K C02N -2.1(12) . . . . ?
C02K C015 C01V C019 143.6(8) . . . . ?
C02K C015 C01V C01R -41.3(11) . . . . ?
C02K C049 C058 C02N -4.2(12) . . . . ?
C02K C049 C05G C06V 88.0(13) . . . . ?
C02K C049 C05G C07R -89.4(16) . . . . ?
C02L C023 C02S C03F -145.0(10) . . . . ?
C02L C023 C02S C03M 37.0(13) . . . . ?
C02L C038 C043 C016 142.4(10) . . . . ?
C02L C038 C043 C02D -37.3(12) . . . . ?
C02M C01A C01J C01R 34.0(11) . . . . ?
C02M C01A C01J C02P -150.0(8) . . . . ?
C02M C01A C01Q C041 -0.9(12) . . . . ?
C02M C039 C04L C04Y 93.4(13) . . . . ?
C02M C039 C04L C05R -87.8(12) . . . . ?
C02N C04T C079 C08D 6(2) . . . . ?
C02N C04T C079 C08L -174.8(12) . . . . ?
C02P C010 C019 C01V 2.1(11) . . . . ?
C02P C010 C03B C03U -141.4(8) . . . . ?
C02P C010 C03B C04D 41.1(11) . . . . ?
C02P C01J C01R C01V 1.7(12) . . . . ?
C02Q C01Z C03K C059 -177.3(12) . . . . ?
C02R C01W C020 C00S -4.2(13) . . . . ?
C02S C023 C02L C038 -171.2(9) . . . . ?
C02S C03F C03G C01S -0.7(12) . . . . ?
C02S C03F C03G C07O 176.7(8) . . . . ?
C02U C03H C04T C02N -8.1(16) . . . . ?
C02U C03H C04T C079 176.7(11) . . . . ?
C02U C03H C07I C09X -178.0(15) . . . . ?
C02V C027 C02C C04Q -0.6(17) . . . . ?
C02V C048 C05F C04Q 5.8(16) . . . . ?
C02V C048 C06D C050 -103.3(13) . . . . ?
C02V C048 C06D C07W 77.3(14) . . . . ?
C02W C00S C013 C017 136.4(8) . . . . ?
C02W C00S C013 C01U -40.2(11) . . . . ?
C02W C00S C020 C01W 3.2(13) . . . . ?
C02X C03R C04X C02A -177.0(10) . . . . ?
C02X C03R C04X C033 1.1(16) . . . . ?
C02Y C05D C084 C068 -1.2(17) . . . . ?
C02Y C05D C084 C07N 176.8(10) . . . . ?
C02Z C018 C021 C01F 177.9(8) . . . . ?
C02Z C01M C02G C025 -175.7(8) . . . . ?
C02Z C01M C02G C030 1.3(12) . . . . ?
C02Z C02B C032 C030 -0.5(12) . . . . ?
C02Z C02B C032 C05L -176.6(10) . . . . ?
C030 C032 C05L C066 85.3(12) . . . . ?
C030 C032 C05L C07J -96.8(12) . . . . ?
C031 N04G C06J C064 159.4(11) . . . . ?
C031 N04G C080 C04C -69.1(11) . . . . ?
C031 N04G C080 C06K 174.3(9) . . . . ?
C031 C05C C06M Se02 -49.7(11) . . . . ?
C032 C02B C02Z C018 180.0(8) . . . . ?
C032 C02B C02Z C01M 0.4(12) . . . . ?
C032 C05L C066 C08A -1(2) . . . . ?
C032 C05L C066 C09S 179.5(12) . . . . ?
C032 C05L C07J C08M -179.1(12) . . . . ?
C032 C05L C07J C09M 3.2(18) . . . . ?
C033 C01C C01D C01Y -175.0(7) . . . . ?
C033 C01C C01U C013 175.0(7) . . . . ?
C033 C046 C04A C05T -132.5(10) . . . . ?
C033 C046 C04A C074 107.8(10) . . . . ?
C033 C046 C04V C02X -1.0(15) . . . . ?
N034 C03Y C04N N012 70.2(12) . . . . ?
N034 C03Y C04N C061 -163.9(10) . . . . ?
N034 C088 C15 C08Z 31.5(15) . . . . ?
C035 N00Q C03J C05H 117.9(11) . . . . ?
C035 N00Q C03J C06Y 2.3(13) . . . . ?
C035 N00Q C04C O00O -179.8(11) . . . . ?
C035 N00Q C04C C080 -7.9(17) . . . . ?
C036 C078 C07O C03G 0.4(15) . . . . ?
C036 C078 C07O C04H -179.3(10) . . . . ?
O037 C067 N06X C09D 176.0(13) . . . . ?
O037 C067 C07P C07A -178.4(17) . . . . ?
C039 C01B C041 C01Q 4.1(13) . . . . ?
C039 C01B C041 C06N -178.7(9) . . . . ?
C039 C04L C04Y C05X 177.5(11) . . . . ?
C039 C04L C04Y C06P -7(2) . . . . ?
C039 C04L C05R C05E 0.5(16) . . . . ?
C039 C04L C05R C07G -175.4(10) . . . . ?
C03A C040 C076 C078 0(2) . . . . ?
C03A C04H C06U C09L -58(2) . . . . ?
C03A C04H C06U C09Q 58(2) . . . . ?
C03A C04H C07O C03G 178.2(10) . . . . ?
C03A C04H C07O C078 -2.1(15) . . . . ?
C03B C010 C019 C01V -174.2(7) . . . . ?
C03B C010 C02P C01J 175.7(7) . . . . ?
C03C C028 C05U C075 0.5(16) . . . . ?
C03C C028 C05U C083 -179.7(10) . . . . ?
C03C C04Z C07T C075 2(2) . . . . ?
C03E N00U C05C C031 -143.7(9) . . . . ?
C03E N00U C05C C06M 90.4(11) . . . . ?
C03E C016 C043 C02D 173.2(8) . . . . ?
C03E C016 C043 C038 -6.6(15) . . . . ?
C03F C02S C03M C01O -2.1(10) . . . . ?
C03F C03G C07O C04H 99.1(11) . . . . ?
C03F C03G C07O C078 -80.6(11) . . . . ?
C03H C04T C079 C08D -178.8(14) . . . . ?
C03H C04T C079 C08L 0.5(19) . . . . ?
C03H C07I C09X C08L 2(3) . . . . ?
C03J N00Q C035 C093 -15.1(19) . . . . ?
C03J N00Q C035 C7 17.0(15) . . . . ?
C03J N00Q C04C O00O 5.1(16) . . . . ?
C03J N00Q C04C C080 177.1(9) . . . . ?
C03J C06Y C093 C035 -22(3) . . . . ?
C03J C06Y C7 C035 35(2) . . . . ?
C03K C01Z C02Q C02T 30.1(15) . . . . ?
C03K C01Z C02Q C06R -88.7(13) . . . . ?
C03K C059 C05I C03P 4.6(19) . . . . ?
C03L C01I C04D C00Y 176.6(8) . . . . ?
C03L C01I C04D C03B -4.1(12) . . . . ?
C03L C02E C03U C03B -1.1(13) . . . . ?
C03M C01O C01S C03G -0.3(12) . . . . ?
C03M C02S C03F C03G 1.7(11) . . . . ?
C03N C01L C03Q C04B 180.0(13) . . . . ?
C03N C03O C047 C06I 1.4(15) . . . . ?
C03N C03O C057 C09K -123.8(15) . . . . ?
C03N C03O C057 C09P 107.4(15) . . . . ?
C03N C063 C089 C06I -1.4(15) . . . . ?
C03N C063 C08J C08E -78.0(16) . . . . ?
C03N C063 C08J C09B 154.0(13) . . . . ?
C03O C03N C063 C089 3.3(15) . . . . ?
C03O C03N C063 C08J 179.5(11) . . . . ?
C03O C047 C06I C089 0.6(17) . . . . ?
C03P C014 C01O C01S 89.0(11) . . . . ?
C03P C014 C01O C03M -93.1(11) . . . . ?
C03P C014 C01Z C02Q -179.8(10) . . . . ?
C03P C014 C01Z C03K -2.2(15) . . . . ?
C03Q C01L C03N C03O 98.8(13) . . . . ?
C03Q C01L C03N C063 -83.3(15) . . . . ?
C03Q C04B C04O C029 -7.0(17) . . . . ?
C03Q C04B C05D C02Y 102.1(13) . . . . ?
C03Q C04B C05D C084 -75.6(17) . . . . ?
C03R C02X C04V C046 0.4(18) . . . . ?
C03T C01P C025 C02G -175.5(10) . . . . ?
C03T C01P C025 C04E 3.4(17) . . . . ?
C03T C01P C072 C05Q 50.6(15) . . . . ?
C03T C01P C072 C097 -75.2(17) . . . . ?
C03U C02E C03L C01I -0.8(14) . . . . ?
C03U C03B C04D C00Y -178.4(7) . . . . ?
C03U C03B C04D C01I 2.2(11) . . . . ?
O03V C07K C08U N05M 178.5(17) . . . . ?
O03V C07K C08U C0AW -72(3) . . . . ?
O03V C07K O092 C77 -10(3) . . . . ?
O03V C07K O0 C77A 8(4) . . . . ?
C03W C068 C084 C05D 0.8(18) . . . . ?
C03W C068 C084 C07N -177.2(10) . . . . ?
C03X C026 C056 C07S 0.0(18) . . . . ?
C03X C026 C056 C08F -177.8(13) . . . . ?
C03X C06E C07E C07S 2.6(18) . . . . ?
C03Y N034 C088 C06Q -77.3(15) . . . . ?
C03Y N034 C088 C15 163.2(12) . . . . ?
C03Y N034 C09F C08Z 174.1(14) . . . . ?
C03Y C04N C061 Se01 -56.5(10) . . . . ?
C03Z C029 C04O C04B -178.0(10) . . . . ?
C040 C03A C04H C06U 179.2(13) . . . . ?
C040 C03A C04H C07O -1.6(18) . . . . ?
C040 C076 C078 C036 -179.8(13) . . . . ?
C040 C076 C078 C07O -4(2) . . . . ?
C041 C01B C039 C02M -2.6(14) . . . . ?
C041 C01B C039 C04L 178.3(10) . . . . ?
C042 C03P C05I C059 -177.3(11) . . . . ?
C043 C016 C03E O00H 82.1(13) . . . . ?
C043 C016 C03E N00U -94.7(10) . . . . ?
C044 C06G C06N C041 1.3(17) . . . . ?
C044 C06G C06N C06C -177.2(11) . . . . ?
C046 C033 C04X C02A 176.3(9) . . . . ?
C046 C033 C04X C03R -1.7(13) . . . . ?
C047 C03O C057 C09K 56.0(18) . . . . ?
C047 C03O C057 C09P -72.7(16) . . . . ?
C047 C06I C089 C063 -0.6(17) . . . . ?
C048 C06D C07W C06A -1.2(14) . . . . ?
C048 C06D C07W C085 176.8(9) . . . . ?
C049 C05G C06V C071 1(2) . . . . ?
C049 C05G C06V C08T -175.2(15) . . . . ?
C049 C05G C07R C08B 0(2) . . . . ?
C049 C05G C07R C0AM 178.4(17) . . . . ?
C04A C046 C04V C02X 179.9(10) . . . . ?
C04B C05D C084 C068 176.6(10) . . . . ?
C04B C05D C084 C07N -5.5(17) . . . . ?
C04C N00Q C035 C093 169.8(18) . . . . ?
C04C N00Q C035 C7 -158.1(13) . . . . ?
C04C N00Q C03J C05H -66.4(13) . . . . ?
C04C N00Q C03J C06Y 178.0(10) . . . . ?
C04D C00Y N012 C04N -170.1(8) . . . . ?
C04D C01I C03L C02E 3.4(14) . . . . ?
C04D C03B C03U C02E 0.4(12) . . . . ?
C04E C025 C02G C01M -91.3(12) . . . . ?
C04E C025 C02G C030 91.6(11) . . . . ?
C04E C05W C069 C03T 0.2(16) . . . . ?
C04F C01E C027 C02C 76.7(15) . . . . ?
C04F C01E C027 C02V -99.1(12) . . . . ?
C04F C01E C02I C05K 4.3(15) . . . . ?
C04F C01E C02I C05O -176.3(11) . . . . ?
N04G C031 C05C N00U 63.7(12) . . . . ?
N04G C031 C05C C06M -169.0(10) . . . . ?
C04H C03A C040 C076 3(2) . . . . ?
C04I C065 C08K C06C -3(3) . . . . ?
C04I C06G C06N C041 176.4(12) . . . . ?
C04I C06G C06N C06C -2.1(17) . . . . ?
C04J C00W C01N C022 2.9(12) . . . . ?
C04J C00W C026 C03X -95.4(12) . . . . ?
C04J C00W C026 C056 80.0(13) . . . . ?
C04K C04M C05S C06F -1.0(18) . . . . ?
C04K C04M C08P C0A5 -145.7(12) . . . . ?
C04K C04M C08P C0A9 90.4(13) . . . . ?
C04K C07H C07V C0AF -140.6(13) . . . . ?
C04K C07H C07V C0AO 100.9(14) . . . . ?
C04L C04Y C05X C062 -4(2) . . . . ?
C04L C04Y C06P C05N -92.2(17) . . . . ?
C04L C04Y C06P C08W 135.6(17) . . . . ?
C04L C05R C07G C062 -0.1(18) . . . . ?
C04M C04K C04S C03I 88.4(11) . . . . ?
C04M C04K C04S C04J -90.0(12) . . . . ?
C04M C04K C07H C06Z -0.7(16) . . . . ?
C04M C04K C07H C07V -179.9(11) . . . . ?
C04M C05S C06F C06Z -2(2) . . . . ?
C04O C029 C03Z C02R 35.5(15) . . . . ?
C04O C029 C03Z C02W -144.7(11) . . . . ?
C04O C04B C05D C02Y -81.7(16) . . . . ?
C04O C04B C05D C084 100.6(13) . . . . ?
C04P C02Y C05D C04B -175.3(10) . . . . ?
C04P C02Y C05D C084 2.4(17) . . . . ?
C04P C02Y C06W C0AD 52(2) . . . . ?
C04P C02Y C06W C0AU -70.8(19) . . . . ?
C04P C03W C068 C084 -1.6(18) . . . . ?
C04Q C01X C02H C01F 179.9(9) . . . . ?
C04S C04K C04M C05S 174.7(9) . . . . ?
C04S C04K C04M C08P -6.9(16) . . . . ?
C04S C04K C07H C06Z -173.1(10) . . . . ?
C04S C04K C07H C07V 7.7(15) . . . . ?
C04T C02N C058 C049 -175.5(8) . . . . ?
C04T C03H C07I C09X -5(2) . . . . ?
C04T C079 C08D C0AK 104.0(19) . . . . ?
C04T C079 C08D C0AQ -130.6(15) . . . . ?
C04T C079 C08L C09X -4(2) . . . . ?
C04V C02X C03R C04X -0.4(19) . . . . ?
C04V C046 C04A C05T 46.5(13) . . . . ?
C04V C046 C04A C074 -73.1(11) . . . . ?
C04W C02A C04X C033 -92.0(12) . . . . ?
C04W C02A C04X C03R 85.9(11) . . . . ?
C04X C033 C046 C04A -179.2(8) . . . . ?
C04X C033 C046 C04V 1.7(14) . . . . ?
C04Y C04L C05R C05E 179.2(11) . . . . ?
C04Y C04L C05R C07G 3.3(18) . . . . ?
C04Y C05X C062 C07G 7(2) . . . . ?
C04Z C03C C053 C09E -28(2) . . . . ?
C04Z C03C C053 C0AI 95.1(15) . . . . ?
C04Z C03C C053 C2 43(2) . . . . ?
C04Z C03C C053 C3 -67(2) . . . . ?
C050 C06D C07W C06A 179.4(9) . . . . ?
C050 C06D C07W C085 -2.5(16) . . . . ?
C051 C03X C06E C07E 171.9(12) . . . . ?
C053 C03C C04Z C07T -177.7(13) . . . . ?
C056 C026 C03X C051 -172.8(12) . . . . ?
C056 C026 C03X C06E 1.0(18) . . . . ?
C057 C03O C047 C06I -178.5(10) . . . . ?
C058 C02N C04T C03H 92.5(12) . . . . ?
C058 C02N C04T C079 -92.1(13) . . . . ?
C058 C049 C05G C06V -93.4(12) . . . . ?
C058 C049 C05G C07R 89.1(15) . . . . ?
C05B C06C C06N C041 0.3(17) . . . . ?
C05B C06C C06N C06G 178.8(12) . . . . ?
C05B C06C C08K C065 -176.2(16) . . . . ?
C05C N00U C03E O00H -1.6(14) . . . . ?
C05C N00U C03E C016 175.3(8) . . . . ?
C05C C031 N04G C06J 9.4(16) . . . . ?
C05C C031 N04G C080 -176.8(9) . . . . ?
C05D C02Y C04P C03W -3.2(17) . . . . ?
C05D C02Y C06W C0AD -127.0(15) . . . . ?
C05D C02Y C06W C0AU 110.0(16) . . . . ?
C05D C04B C04O C029 176.8(13) . . . . ?
C05E C05R C07G C062 -175.9(12) . . . . ?
C05F C048 C06D C050 78.3(13) . . . . ?
C05F C048 C06D C07W -101.1(12) . . . . ?
C05G C049 C058 C02N 177.2(8) . . . . ?
C05G C06V C071 C08X -90.8(18) . . . . ?
C05G C06V C071 C0A6 140.5(16) . . . . ?
C05G C06V C08T C0AL 0(3) . . . . ?
C05G C07R C08B C095 -115(2) . . . . ?
C05G C07R C08B C09T 116(2) . . . . ?
C05G C07R C0AM C0AL -6(3) . . . . ?
C05H C03J C06Y C093 -101(2) . . . . ?
C05H C03J C06Y C7 -136.9(14) . . . . ?
C05I C03P C042 C05J 65.1(16) . . . . ?
C05I C03P C042 C07U -57.0(15) . . . . ?
C05K C02I C05O C0A0 64.3(19) . . . . ?
C05K C02I C05O C0AE -55.1(16) . . . . ?
C05K C05Y C082 C04F 10.7(17) . . . . ?
C05L C066 C08A C08Y 116(2) . . . . ?
C05L C066 C08A C35 -119(2) . . . . ?
C05L C066 C09S C07B 3(3) . . . . ?
C05L C07J C08M C07B -3(2) . . . . ?
C05L C07J C09M C0AR -103.2(16) . . . . ?
C05L C07J C09M C0AV -144(2) . . . . ?
C05L C07J C09M C50 144.8(19) . . . . ?
C05L C07J C09M C17 92.7(17) . . . . ?
N05M C06Q C088 N034 153.6(13) . . . . ?
N05M C06Q C088 C15 -96.0(18) . . . . ?
N05M C08U C0AW C0A2 37.3(15) . . . . ?
N05M C09Z C0A2 C0AW 16(2) . . . . ?
C05O C02I C05K C05Y 179.8(11) . . . . ?
C05P C04E C05W C069 -178.3(10) . . . . ?
C05R C04L C04Y C05X -1.2(18) . . . . ?
C05R C04L C04Y C06P 174.4(13) . . . . ?
C05S C04M C08P C0A5 32.6(16) . . . . ?
C05S C04M C08P C0A9 -91.3(14) . . . . ?
C05S C06F C06Z C07H 4(2) . . . . ?
C05U C028 C03C C04Z -2.1(17) . . . . ?
C05U C028 C03C C053 176.4(11) . . . . ?
C05U C075 C07T C04Z -4(2) . . . . ?
O05V C06Q C088 N034 -34(2) . . . . ?
O05V C06Q C088 C15 76(2) . . . . ?
C05W C04E C05P C06S -46.2(15) . . . . ?
C05W C04E C05P C070 74.2(14) . . . . ?
C05X C04Y C06P C05N 83.3(16) . . . . ?
C05X C04Y C06P C08W -49(2) . . . . ?
C05X C062 C07G C05R -5(2) . . . . ?
N05Z C086 C090 C0A1 7(3) . . . . ?
N05Z C086 C09R C5 -169(2) . . . . ?
N05Z C08N N096 C0A1 4(2) . . . . ?
C063 C03N C03O C047 -3.4(14) . . . . ?
C063 C03N C03O C057 176.5(10) . . . . ?
C064 C06K C080 C04C -84.4(11) . . . . ?
C064 C06K C080 N04G 30.9(10) . . . . ?
C065 C04I C06G C044 178.2(15) . . . . ?
C065 C04I C06G C06N 3(2) . . . . ?
C066 C05L C07J C08M -1(2) . . . . ?
C066 C05L C07J C09M -179.2(13) . . . . ?
C067 N06X C09D S00B 174.2(10) . . . . ?
C067 N06X C09D N07F 1(2) . . . . ?
C068 C03W C04P C02Y 2.8(18) . . . . ?
C06A C07W C085 C05A 177.3(9) . . . . ?
C06B C02U C03H C04T -88.8(13) . . . . ?
C06B C02U C03H C07I 84.3(14) . . . . ?
C06D C048 C05F C04Q -175.7(11) . . . . ?
C06D C050 C077 C05A -2.5(14) . . . . ?
C06D C050 C081 C08S -110.1(11) . . . . ?
C06D C050 C081 C09V 130.1(10) . . . . ?
C06D C07W C085 C05A -0.8(15) . . . . ?
C06E C03X C051 C08H 62.1(15) . . . . ?
C06E C03X C051 C091 -66.2(17) . . . . ?
C06E C07E C07S C056 -1.5(18) . . . . ?
C06F C06Z C07H C04K -2.4(18) . . . . ?
C06F C06Z C07H C07V 176.7(12) . . . . ?
C06G C04I C065 C08K 0(3) . . . . ?
C06H O00R C05H O02F 5.0(19) . . . . ?
C06H O00R C05H C03J -174.1(12) . . . . ?
C06J N04G C080 C04C 105.8(10) . . . . ?
C06J N04G C080 C06K -10.8(11) . . . . ?
C06J C064 C06K C080 -41.6(11) . . . . ?
C06K C064 C06J N04G 33.7(11) . . . . ?
C06L C044 C06G C04I 77.2(19) . . . . ?
C06L C044 C06G C06N -107.8(17) . . . . ?
C06N C06C C08K C065 4(2) . . . . ?
C06P C04Y C05X C062 179.9(14) . . . . ?
C06Q N05M C08U C07K -95.4(18) . . . . ?
C06Q N05M C08U C0AW 144.5(15) . . . . ?
C06Q N05M C09Z C0A2 -165.0(17) . . . . ?
C06Q C088 C15 C08Z -84.6(14) . . . . ?
C06T C02A C04X C033 142.4(10) . . . . ?
C06T C02A C04X C03R -39.6(14) . . . . ?
C06U C04H C07O C03G -2.6(15) . . . . ?
C06U C04H C07O C078 177.0(10) . . . . ?
C06V C05G C07R C08B -177.7(15) . . . . ?
C06V C05G C07R C0AM 1(3) . . . . ?
C06V C08T C0AL C0AM -4(4) . . . . ?
C06W C02Y C04P C03W 177.6(12) . . . . ?
C06W C02Y C05D C04B 3.9(17) . . . . ?
C06W C02Y C05D C084 -178.3(12) . . . . ?
N06X C067 C07P C07A -8(3) . . . . ?
C06Y C03J C05H O00R -106.8(12) . . . . ?
C06Y C03J C05H O02F 74.0(13) . . . . ?
C06Z C07H C07V C0AF 40.2(18) . . . . ?
C06Z C07H C07V C0AO -78.3(17) . . . . ?
C071 C06V C08T C0AL -177(2) . . . . ?
C072 C01P C025 C02G 4.9(15) . . . . ?
C072 C01P C025 C04E -176.2(10) . . . . ?
C072 C01P C03T C069 174.8(9) . . . . ?
C073 C036 C078 C076 -76.7(15) . . . . ?
C073 C036 C078 C07O 107.4(13) . . . . ?
C075 C05U C083 C087 -36.3(15) . . . . ?
C075 C05U C083 C08Q 90.8(14) . . . . ?
C076 C078 C07O C03G -175.4(11) . . . . ?
C076 C078 C07O C04H 4.9(16) . . . . ?
C077 C050 C06D C048 -175.6(8) . . . . ?
C077 C050 C06D C07W 3.8(14) . . . . ?
C077 C050 C081 C08S 67.8(12) . . . . ?
C077 C050 C081 C09V -52.0(13) . . . . ?
C077 C05A C085 C07W 2.2(14) . . . . ?
C079 C08L C09X C07I 3(3) . . . . ?
C07A N07F C09D S00B -176.6(12) . . . . ?
C07A N07F C09D N06X -3(2) . . . . ?
C07A C0AT C101 C82 -166(4) . . . . ?
C07A C0AT C4 C82A 177(3) . . . . ?
C07D C02U C03H C04T 146.6(11) . . . . ?
C07D C02U C03H C07I -40.4(15) . . . . ?
N07F C07A C07P C067 6(3) . . . . ?
N07F C07A C0AT C101 71(3) . . . . ?
N07F C07A C0AT C4 163(3) . . . . ?
C07H C04K C04M C05S 2.4(15) . . . . ?
C07H C04K C04M C08P -179.2(10) . . . . ?
C07H C04K C04S C03I -99.3(11) . . . . ?
C07H C04K C04S C04J 82.4(11) . . . . ?
C07I C03H C04T C02N 178.7(12) . . . . ?
C07I C03H C04T C079 3.5(18) . . . . ?
C07J C05L C066 C08A -178.5(17) . . . . ?
C07J C05L C066 C09S 2(2) . . . . ?
C07K C08U C0AW C0A2 -81(2) . . . . ?
C07M C05E C05R C04L -97.2(15) . . . . ?
C07M C05E C05R C07G 78.7(18) . . . . ?
C07O C04H C06U C09L 123.0(18) . . . . ?
C07O C04H C06U C09Q -121.2(17) . . . . ?
C07P C067 N06X C09D 5(2) . . . . ?
C07P C07A N07F C09D 0(3) . . . . ?
C07P C07A C0AT C101 -100(3) . . . . ?
C07P C07A C0AT C4 -7(4) . . . . ?
C07R C05G C06V C071 178.9(17) . . . . ?
C07R C05G C06V C08T 2(2) . . . . ?
C07S C056 C08F C0 -64.1(19) . . . . ?
C07S C056 C08F C23A 54.0(18) . . . . ?
C07X C04F C082 C05Y 175.8(11) . . . . ?
C07Z C06A C07W C06D 80.2(16) . . . . ?
C07Z C06A C07W C085 -98.0(15) . . . . ?
C080 N04G C06J C064 -14.7(12) . . . . ?
C081 C050 C06D C048 2.6(14) . . . . ?
C081 C050 C06D C07W -178.0(10) . . . . ?
C081 C050 C077 C05A 179.4(10) . . . . ?
C082 C04F C07X C08I 65.3(17) . . . . ?
C082 C04F C07X C09J -58.2(17) . . . . ?
C083 C05U C075 C07T -177.6(12) . . . . ?
C085 C05A C077 C050 -0.5(16) . . . . ?
C086 N05Z C08N S004 175.8(14) . . . . ?
C086 N05Z C08N N096 2(2) . . . . ?
C086 C090 C0A1 N096 -1(3) . . . . ?
C086 C090 C0A1 O09G 172(2) . . . . ?
C086 C09R C5 C6 -179(2) . . . . ?
C088 N034 C03Y O011 0.8(17) . . . . ?
C088 N034 C03Y C04N -179.4(9) . . . . ?
C088 N034 C09F C08Z -11.7(19) . . . . ?
C089 C063 C08J C08E 98.0(13) . . . . ?
C089 C063 C08J C09B -30.0(19) . . . . ?
C08A C066 C09S C07B -177(2) . . . . ?
C08B C07R C0AM C0AL 173(2) . . . . ?
C08C C05B C06C C06N 122.4(15) . . . . ?
C08C C05B C06C C08K -57.8(19) . . . . ?
C08D C079 C08L C09X 175.5(16) . . . . ?
C08F C056 C07S C07E 178.0(13) . . . . ?
C08J C063 C089 C06I -177.6(12) . . . . ?
C08K C06C C06N C041 -179.5(12) . . . . ?
C08K C06C C06N C06G -1.0(18) . . . . ?
C08L C079 C08D C0AK -75(2) . . . . ?
C08L C079 C08D C0AQ 50(2) . . . . ?
C08M C07B C09S C066 -8(3) . . . . ?
C08M C07J C09M C0AR 78.9(17) . . . . ?
C08M C07J C09M C0AV 38(3) . . . . ?
C08M C07J C09M C50 -33(2) . . . . ?
C08M C07J C09M C17 -85.2(18) . . . . ?
C08N N05Z C086 C090 -7(3) . . . . ?
C08N N05Z C086 C09R 173.9(16) . . . . ?
C08N N096 C0A1 C090 -4(2) . . . . ?
C08N N096 C0A1 O09G -177.9(19) . . . . ?
C08P C04M C05S C06F -179.4(12) . . . . ?
C08T C06V C071 C08X 86(2) . . . . ?
C08T C06V C071 C0A6 -43(3) . . . . ?
C08T C0AL C0AM C07R 8(4) . . . . ?
C08U N05M C06Q O05V 1(2) . . . . ?
C08U N05M C06Q C088 173.3(15) . . . . ?
C08U N05M C09Z C0A2 10(2) . . . . ?
C08U C07K O092 C77 -168(2) . . . . ?
C08U C07K O0 C77A 154(3) . . . . ?
C090 C086 C09R C5 12(3) . . . . ?
O092 C07K C08U N05M -24(2) . . . . ?
O092 C07K C08U C0AW 86(2) . . . . ?
C09F N034 C03Y O011 174.7(15) . . . . ?
C09F N034 C03Y C04N -6(2) . . . . ?
C09F N034 C088 C06Q 107.6(16) . . . . ?
C09F N034 C088 C15 -11.9(16) . . . . ?
C09F C08Z C15 C088 -38.7(17) . . . . ?
C09H C044 C06G C04I -52(2) . . . . ?
C09H C044 C06G C06N 122.7(17) . . . . ?
C09I C06A C07W C06D -151.3(11) . . . . ?
C09I C06A C07W C085 30.6(14) . . . . ?
C09M C07J C08M C07B 175.2(13) . . . . ?
C09N C036 C078 C076 45.2(17) . . . . ?
C09N C036 C078 C07O -130.6(13) . . . . ?
C09R C086 C090 C0A1 -174.5(19) . . . . ?
C09S C066 C08A C08Y -65(2) . . . . ?
C09S C066 C08A C35 61(3) . . . . ?
C09S C07B C08M C07J 7(2) . . . . ?
C09U C07N C084 C05D 116.2(13) . . . . ?
C09U C07N C084 C068 -65.8(16) . . . . ?
C09Z N05M C06Q O05V 176(2) . . . . ?
C09Z N05M C06Q C088 -11(3) . . . . ?
C09Z N05M C08U C07K 88(2) . . . . ?
C09Z N05M C08U C0AW -32(2) . . . . ?
C09Z C0A2 C0AW C08U -36(2) . . . . ?
C0A3 C07N C084 C05D -116.6(13) . . . . ?
C0A3 C07N C084 C068 61.4(13) . . . . ?
C0AM C07R C08B C095 66(3) . . . . ?
C0AM C07R C08B C09T -63(3) . . . . ?
C0AN C05E C05R C04L 144.3(15) . . . . ?
C0AN C05E C05R C07G -39.8(19) . . . . ?
C0AT C07A N07F C09D -171.3(19) . . . . ?
C0AT C07A C07P C067 177(2) . . . . ?
C26 C05B C06C C06N -121.1(19) . . . . ?
C26 C05B C06C C08K 59(2) . . . . ?
C15 C08Z C09F N034 31.0(19) . . . . ?
O0 C07K C08U N05M 34(3) . . . . ?
O0 C07K C08U C0AW 143(2) . . . . ?

loop_
_smtbx_masks_void_nr
_smtbx_masks_void_average_x
_smtbx_masks_void_average_y
_smtbx_masks_void_average_z
_smtbx_masks_void_volume
_smtbx_masks_void_count_electrons
_smtbx_masks_void_content
1 0.022 0.250 0.781 7.3 0.0 ?
2 0.027 0.366 0.245 13.8 1.8 ?
3 0.453 0.902 0.026 958.9 269.9 ?
4 -0.052 0.722 0.293 14.5 0.0 ?
5 0.144 0.750 0.490 7.3 0.0 ?
6 0.351 0.813 0.564 22.8 0.0 ?
7 0.482 0.469 0.531 202.0 62.2 ?
8 0.605 0.460 0.088 11.4 1.3 ?
